data_7002245
loop_
_publ_author_name
'Kennedy, Alan R.'
'Florence, Alastair J.'
'McInnes, Fiona J.'
'Wheate, Nial J.'

_publ_section_title
;
 A chemical preformulation study of a host--guest complex of
 cucurbit[7]uril and a multinuclear platinum agent for enhanced
 anticancer drug delivery
;
_journal_issue 37
_journal_name_full 'Dalton Transactions'
_journal_page_first 7695
_journal_page_last 7700
_journal_paper_doi 10.1039/b907917c
_journal_year 2009
_chemical_formula_sum 'C49 H73.06 Cl4 N36 O19.53 Pt2'
_chemical_formula_weight 2010.96
_chemical_name_systematic
;
?
;
_space_group_IT_number 13
_symmetry_cell_setting monoclinic
_symmetry_space_group_name_Hall '-P 2yc'
_symmetry_space_group_name_H-M 'P 1 2/c 1'
_atom_sites_solution_hydrogens geom
_atom_sites_solution_primary direct
_atom_sites_solution_secondary difmap
_audit_creation_method SHELXL-97
_cell_angle_alpha 90.00
_cell_angle_beta 98.209(4)
_cell_angle_gamma 90.00
_cell_formula_units_Z 10
_cell_length_a 28.225(8)
_cell_length_b 22.859(7)
_cell_length_c 29.728(9)
_cell_measurement_reflns_used 979
_cell_measurement_temperature 120(2)
_cell_measurement_theta_max 19.45
_cell_measurement_theta_min 2.51
_cell_volume 18984(10)
_computing_cell_refinement 'Bruker SAINT'
_computing_data_collection 'Bruker APEX2'
_computing_data_reduction 'Bruker SAINT'
_computing_structure_refinement 'SHELXL-97 (Sheldrick, 1997)'
_computing_structure_solution SHELXS
_diffrn_ambient_temperature 120(2)
_diffrn_measured_fraction_theta_full 0.997
_diffrn_measured_fraction_theta_max 0.997
_diffrn_measurement_device_type 'Bruker SMART APEX2 CCD diffractometer'
_diffrn_measurement_method 'fine-slice \w scans'
_diffrn_radiation_monochromator 'silicon 111'
_diffrn_radiation_source 'Daresbury SRS station 9.8'
_diffrn_radiation_type synchrotron
_diffrn_radiation_wavelength 0.69460
_diffrn_reflns_av_R_equivalents 0.0665
_diffrn_reflns_av_sigmaI/netI 0.0580
_diffrn_reflns_limit_h_max 33
_diffrn_reflns_limit_h_min -33
_diffrn_reflns_limit_k_max 27
_diffrn_reflns_limit_k_min -27
_diffrn_reflns_limit_l_max 35
_diffrn_reflns_limit_l_min -35
_diffrn_reflns_number 139661
_diffrn_reflns_theta_full 24.42
_diffrn_reflns_theta_max 24.42
_diffrn_reflns_theta_min 3.07
_diffrn_standards_decay_% 5
_diffrn_standards_number 0
_exptl_absorpt_coefficient_mu 3.666
_exptl_absorpt_correction_type multi-scan
_exptl_absorpt_process_details 'Bruker SADABS'
_exptl_crystal_colour colourless
_exptl_crystal_density_diffrn 1.757
_exptl_crystal_density_method 'not measured'
_exptl_crystal_description block
_exptl_crystal_F_000 9993
_exptl_crystal_size_max 0.04
_exptl_crystal_size_mid 0.04
_exptl_crystal_size_min 0.02
_platon_squeeze_details
;
?
;
_refine_diff_density_max 4.492
_refine_diff_density_min -3.754
_refine_diff_density_rms 0.156
_refine_ls_extinction_method none
_refine_ls_goodness_of_fit_ref 1.108
_refine_ls_hydrogen_treatment constr
_refine_ls_matrix_type full
_refine_ls_number_parameters 2651
_refine_ls_number_reflns 33459
_refine_ls_number_restraints 0
_refine_ls_restrained_S_all 1.108
_refine_ls_R_factor_all 0.0850
_refine_ls_R_factor_gt 0.0651
_refine_ls_shift/su_max 0.001
_refine_ls_shift/su_mean 0.000
_refine_ls_structure_factor_coef Fsqd
_refine_ls_weighting_details 'calc w=1/[\s^2^(Fo^2^)+(0.1098P)^2^+34.6777P] where P=(Fo^2^+2Fc^2^)/3'
_refine_ls_weighting_scheme calc
_refine_ls_wR_factor_gt 0.1863
_refine_ls_wR_factor_ref 0.2001
_reflns_number_gt 24264
_reflns_number_total 33459
_reflns_threshold_expression I>2\s(I)
_cod_data_source_file b907917c.txt
_cod_data_source_block ssh0756
_cod_original_sg_symbol_H-M P2/c
_cod_database_code 7002245

loop_
_symmetry_equiv_pos_as_xyz
'x, y, z'
'-x, y, -z+1/2'
'-x, -y, -z'
'x, -y, z-1/2'

loop_
_atom_site_label
_atom_site_type_symbol
_atom_site_fract_x
_atom_site_fract_y
_atom_site_fract_z
_atom_site_U_iso_or_equiv
_atom_site_adp_type
_atom_site_occupancy
_atom_site_symmetry_multiplicity
_atom_site_calc_flag
_atom_site_refinement_flags
_atom_site_disorder_assembly
_atom_site_disorder_group
Pt1 Pt 0.317957(14) 0.531035(16) 0.483272(15) 0.05039(12) Uani 1 1 d . . .
Pt2 Pt 0.071432(14) 0.847931(18) 0.378082(18) 0.06162(14) Uani 1 1 d . . .
Cl1 Cl 0.37906(9) 0.47315(11) 0.51782(11) 0.0664(8) Uani 1 1 d . . .
Cl2 Cl 0.02662(12) 0.92885(14) 0.3863(2) 0.1191(18) Uani 1 1 d . . .
Pt3 Pt 0.312893(19) 0.68203(2) 0.739054(16) 0.07163(16) Uani 1 1 d . . .
Cl3 Cl 0.23345(15) 0.66981(19) 0.74193(16) 0.1142(16) Uani 1 1 d . . .
Pt4 Pt 0.142851(12) 0.336092(15) 0.584056(12) 0.03854(10) Uani 1 1 d . . .
Pt5 Pt 0.297864(17) 0.025556(18) 0.38787(2) 0.07612(18) Uani 1 1 d . . .
Cl4 Cl 0.10926(8) 0.42002(10) 0.60755(8) 0.0443(5) Uani 1 1 d . . .
Cl5 Cl 0.32760(13) -0.03152(14) 0.33541(16) 0.0982(12) Uani 1 1 d . . .
Cl6 Cl 0.0602(5) -0.0850(7) 0.6156(6) 0.077(4) Uani 0.40 1 d P . .
Cl7 Cl 0.4795(3) 0.6295(5) 0.4492(3) 0.063(2) Uani 0.30 1 d P . .
Cl8 Cl 0.0671(2) 0.4308(2) 0.16826(18) 0.0677(15) Uani 0.50 1 d P . .
Cl9 Cl 0.5387(2) 0.1341(3) 0.5922(2) 0.0721(15) Uani 0.50 1 d P . .
Cl10 Cl 0.5000 0.0921(2) 0.7500 0.0692(12) Uani 0.90 2 d SP . .
Cl11 Cl 0.0588(2) 0.4043(3) 0.4991(2) 0.0730(16) Uani 0.50 1 d P . .
Cl12 Cl -0.0604(2) 0.0954(3) 0.3084(2) 0.0559(16) Uani 0.40 1 d P . .
Cl13 Cl 0.5416(3) 0.1999(4) 0.5396(3) 0.043(2) Uani 0.25 1 d P . .
Cl14 Cl 0.2818(15) 0.3789(16) 0.6287(17) 0.073(9) Uani 0.20 1 d P . .
Cl15 Cl 0.2742(13) 0.3975(13) 0.6257(13) 0.061(6) Uani 0.25 1 d P . .
Cl16 Cl 0.2023(3) 0.1497(4) 0.1742(3) 0.072(2) Uani 0.50 1 d P . .
Cl17 Cl 0.0768(5) 0.3365(6) 0.2580(5) 0.085(4) Uani 0.25 1 d P . .
Cl18 Cl 0.0499(3) 0.9047(4) 0.4899(4) 0.051(2) Uani 0.25 1 d P . .
Cl19 Cl -0.0616(3) 0.0274(4) 0.2926(3) 0.047(2) Uani 0.25 1 d P . .
O1 O 0.0098(2) 0.6738(3) 0.4181(2) 0.0457(15) Uani 1 1 d . . .
O2 O 0.1656(2) 0.4961(3) 0.4962(2) 0.0467(15) Uani 1 1 d . . .
O1W O 0.6846(3) 0.8586(4) 0.7170(3) 0.053(2) Uani 0.75 1 d P . .
O2W O 0.5387(6) 0.2391(8) 0.5280(5) 0.058(4) Uiso 0.45 1 d P . .
O3 O 0.0746(2) 0.7817(3) 0.4930(2) 0.0508(16) Uani 1 1 d . . .
O4 O 0.2218(3) 0.5998(3) 0.5725(3) 0.069(2) Uani 1 1 d . . .
O3W O 0.5717(5) 0.1606(8) 0.6998(5) 0.063(5) Uani 0.50 1 d P . .
O5 O 0.1717(2) 0.8632(3) 0.4657(2) 0.0521(17) Uani 1 1 d . . .
O4W O 0.6708(4) 0.5362(5) 0.6298(3) 0.032(2) Uani 0.50 1 d P . .
O6 O 0.3107(2) 0.6915(3) 0.5418(2) 0.0546(18) Uani 1 1 d . . .
O5W O 0.2790(4) 0.5122(5) 0.6375(4) 0.045(3) Uani 0.50 1 d P . .
O7 O 0.2271(2) 0.8775(3) 0.3609(2) 0.0463(15) Uani 1 1 d . . .
O6W O 0.3672(4) -0.0379(5) 0.5061(4) 0.040(3) Uani 0.50 1 d P . .
O8 O 0.3641(3) 0.6901(3) 0.4474(2) 0.0565(18) Uani 1 1 d . . .
O7W O 0.5230(7) 0.2637(8) 0.7104(8) 0.079(8) Uani 0.50 1 d P . .
O9 O 0.2048(2) 0.7870(3) 0.2528(2) 0.0504(16) Uani 1 1 d . . .
O8W O 0.5440(5) 0.0921(7) 0.4871(5) 0.054(4) Uiso 0.50 1 d P . .
O10 O 0.3422(2) 0.5991(3) 0.3344(2) 0.0447(15) Uani 1 1 d . . .
O9W O 0.5536(7) 0.0080(8) 0.6264(8) 0.073(5) Uani 0.50 1 d P . .
O11 O 0.1181(2) 0.6839(3) 0.2168(2) 0.0569(18) Uani 1 1 d . . .
O12 O 0.2574(2) 0.4898(3) 0.2962(2) 0.0499(16) Uani 1 1 d . . .
O13 O 0.0352(2) 0.6330(3) 0.2996(2) 0.0558(17) Uani 1 1 d . . .
O14 O 0.1818(2) 0.4501(3) 0.3679(2) 0.0462(15) Uani 1 1 d . . .
O10W O 0.4720(5) 0.5432(6) 0.4613(5) 0.047(3) Uiso 0.45 1 d P . .
O11W O 0.1974(12) 0.1726(12) 0.1749(11) 0.051(9) Uiso 0.30 1 d P . .
O12W O 0.7569(8) 0.9395(10) 0.7457(7) 0.052(5) Uiso 0.30 1 d P . .
O13W O 0.0125(3) 0.3977(4) 0.1139(3) 0.022(2) Uiso 0.50 1 d P . .
O15 O 0.3604(2) 0.7333(3) 0.6336(2) 0.0421(14) Uani 1 1 d . . .
O14W O 0.4873(4) 0.3221(4) 0.6424(4) 0.044(3) Uani 0.60 1 d P . .
O16 O 0.3763(2) 0.8729(3) 0.7016(2) 0.0431(14) Uani 1 1 d . . .
O15W O 0.4818(6) 0.6744(8) 0.4555(6) 0.055(4) Uiso 0.40 1 d P . .
O17 O 0.5896(2) 0.8647(3) 0.6867(2) 0.0466(15) Uani 1 1 d . . .
O16W O -0.0784(5) -0.0011(5) 0.2654(4) 0.042(3) Uiso 0.50 1 d P . .
O18 O 0.5728(2) 0.7266(3) 0.6162(2) 0.0559(17) Uani 1 1 d . . .
O17W O 0.5462(9) 0.2804(11) 0.7251(9) 0.067(9) Uani 0.35 1 d P . .
O19 O 0.3690(2) 0.5626(3) 0.6583(2) 0.0512(16) Uani 1 1 d . . .
O18W O 0.5956(5) 0.3381(7) 0.7611(5) 0.064(4) Uani 0.50 1 d P . .
O20 O 0.5792(2) 0.5668(3) 0.6376(3) 0.077(2) Uani 1 1 d . . .
O19W O 0.1205(7) 0.8480(9) 0.2539(7) 0.054(5) Uiso 0.35 1 d P . .
O21 O 0.3949(2) 0.4942(3) 0.7577(2) 0.0567(18) Uani 1 1 d . . .
O20W O 0.2041(9) 0.5712(12) 0.6690(9) 0.053(6) Uiso 0.25 1 d P . .
O22 O 0.3577(3) 0.3043(3) 0.6460(2) 0.0579(18) Uani 1 1 d . . .
O21W O 0.4980(9) 0.3297(10) 0.6184(9) 0.065(6) Uiso 0.35 1 d P . .
O23 O 0.4047(3) 0.0923(3) 0.5297(2) 0.0568(17) Uani 1 1 d . . .
O22W O 0.6740(8) 0.5645(11) 0.6521(8) 0.066(6) Uiso 0.35 1 d P . .
O24 O 0.2928(2) 0.3728(3) 0.5316(2) 0.0505(16) Uani 1 1 d . . .
O23W O 0.0027(10) 0.3375(11) 0.1269(9) 0.051(6) Uiso 0.25 1 d P . .
O25 O 0.3547(2) 0.1779(3) 0.4123(2) 0.0555(17) Uani 1 1 d . . .
O24W O 0.0506(9) -0.0706(12) 0.6312(10) 0.070(8) Uani 0.50 1 d P . .
O26 O 0.1765(2) 0.3535(3) 0.4575(3) 0.0533(17) Uani 1 1 d . . .
O27 O 0.2475(3) 0.1841(3) 0.3326(3) 0.0606(18) Uani 1 1 d . . .
O28 O 0.0702(2) 0.2809(3) 0.4638(3) 0.0590(18) Uani 1 1 d . . .
O25W O -0.1033(13) 0.0017(15) 0.2780(12) 0.053(8) Uiso 0.20 1 d P . .
O26W O 0.7276(13) 0.9585(15) 0.7385(11) 0.054(8) Uiso 0.20 1 d P . .
O27W O 0.0768(10) 0.8108(12) 0.2716(9) 0.055(7) Uiso 0.25 1 d P . .
O29 O 0.1527(3) 0.0991(3) 0.3484(3) 0.082(3) Uani 1 1 d . . .
O28W O 0.5607(7) 0.1381(9) 0.6897(7) 0.052(6) Uiso 0.40 1 d P . .
O30 O 0.0583(2) 0.1808(3) 0.5545(3) 0.063(2) Uani 1 1 d . . .
O31 O 0.1580(3) 0.0055(3) 0.4422(3) 0.074(2) Uani 1 1 d . . .
O29W O 0.0000 0.7302(19) 0.2500 0.065(11) Uiso 0.25 2 d SP . .
O32 O 0.1593(3) 0.1506(3) 0.6530(3) 0.0606(19) Uani 1 1 d . . .
O30W O 0.4799(10) 0.5043(13) 0.4785(9) 0.060(7) Uiso 0.25 1 d P . .
O31W O 0.5413(11) -0.0024(14) 0.6056(10) 0.065(9) Uiso 0.33 1 d P . .
O32W O 0.1394(9) 0.8716(12) 0.2745(9) 0.065(6) Uiso 0.30 1 d P . .
O33W O -0.1282(13) 0.1302(16) 0.2982(12) 0.059(9) Uiso 0.20 1 d P . .
O34W O 0.5435(8) 0.1074(10) 0.5054(8) 0.052(6) Uiso 0.33 1 d P . .
O35W O 0.0212(14) 0.7343(18) 0.2129(13) 0.071(10) Uiso 0.20 1 d P . .
O36W O 0.1182(12) 0.4022(15) 0.1704(11) 0.055(8) Uiso 0.20 1 d P . .
O37W O 0.5396(11) 0.1141(14) 0.6248(11) 0.046(7) Uiso 0.20 1 d P . .
O33 O 0.2527(3) -0.0417(3) 0.5543(3) 0.068(2) Uani 1 1 d . . .
O34 O 0.2906(3) 0.2001(3) 0.6807(2) 0.0605(18) Uani 1 1 d . . .
O35 O 0.3686(3) -0.0177(3) 0.6013(2) 0.0562(17) Uani 1 1 d . . .
N1 N 0.0464(2) 0.6250(3) 0.4814(3) 0.0417(17) Uani 1 1 d . . .
N2 N 0.0294(2) 0.5760(3) 0.4175(3) 0.0415(17) Uani 1 1 d . . .
N3 N 0.1017(3) 0.5488(3) 0.5161(2) 0.0413(17) Uani 1 1 d . . .
N4 N 0.0962(3) 0.5122(3) 0.4460(2) 0.0401(16) Uani 1 1 d . . .
N5 N 0.0817(3) 0.6970(3) 0.5362(3) 0.0494(19) Uani 1 1 d . . .
N6 N 0.1379(3) 0.7651(3) 0.5507(3) 0.0486(19) Uani 1 1 d . . .
N7 N 0.1412(3) 0.6232(3) 0.5645(3) 0.052(2) Uani 1 1 d . . .
N8 N 0.1952(3) 0.6923(3) 0.5858(3) 0.053(2) Uani 1 1 d . . .
N9 N 0.2009(3) 0.8311(3) 0.5371(3) 0.0450(18) Uani 1 1 d . . .
N10 N 0.2523(2) 0.8541(3) 0.4889(2) 0.0398(16) Uani 1 1 d . . .
N11 N 0.2570(3) 0.7566(3) 0.5668(3) 0.0491(19) Uani 1 1 d . . .
N12 N 0.3129(3) 0.7902(4) 0.5285(3) 0.0459(18) Uani 1 1 d . . .
N13 N 0.2884(3) 0.8629(3) 0.4206(3) 0.0471(19) Uani 1 1 d . . .
N14 N 0.2968(3) 0.8270(3) 0.3526(3) 0.0427(17) Uani 1 1 d . . .
N15 N 0.3400(3) 0.7851(4) 0.4544(3) 0.0469(19) Uani 1 1 d . . .
N16 N 0.3526(3) 0.7540(3) 0.3869(3) 0.0442(18) Uani 1 1 d . . .
N17 N 0.2838(3) 0.7740(3) 0.2823(3) 0.0456(18) Uani 1 1 d . . .
N18 N 0.2485(3) 0.7077(3) 0.2352(2) 0.0417(17) Uani 1 1 d . . .
N19 N 0.3364(3) 0.6975(3) 0.3172(2) 0.0432(17) Uani 1 1 d . . .
N20 N 0.3073(3) 0.6336(3) 0.2652(2) 0.0456(18) Uani 1 1 d . . .
N21 N 0.1879(3) 0.6373(3) 0.2059(3) 0.0422(17) Uani 1 1 d . . .
N22 N 0.1293(3) 0.5850(4) 0.2278(3) 0.0473(19) Uani 1 1 d . . .
N23 N 0.2439(2) 0.5638(3) 0.2422(3) 0.0418(17) Uani 1 1 d . . .
N24 N 0.1841(3) 0.5054(3) 0.2544(3) 0.0456(18) Uani 1 1 d . . .
N25 N 0.0743(3) 0.5516(4) 0.2775(3) 0.049(2) Uani 1 1 d . . .
N26 N 0.0410(3) 0.5480(3) 0.3411(3) 0.0443(18) Uani 1 1 d . . .
N27 N 0.1286(3) 0.4721(3) 0.3030(3) 0.0459(18) Uani 1 1 d . . .
N28 N 0.1039(3) 0.4791(3) 0.3700(3) 0.0460(18) Uani 1 1 d . . .
N29 N 0.4169(3) 0.6896(3) 0.5946(3) 0.0413(17) Uani 1 1 d . . .
N30 N 0.4182(2) 0.7867(3) 0.6038(2) 0.0369(16) Uani 1 1 d . . .
N31 N 0.5006(3) 0.6887(3) 0.5829(3) 0.0494(19) Uani 1 1 d . . .
N32 N 0.5047(3) 0.7833(3) 0.6010(2) 0.0407(17) Uani 1 1 d . . .
N33 N 0.4315(2) 0.8736(3) 0.6508(2) 0.0358(15) Uani 1 1 d . . .
N34 N 0.5156(3) 0.8741(3) 0.6431(2) 0.0422(17) Uani 1 1 d . . .
N35 N 0.4432(3) 0.9328(3) 0.7107(2) 0.0389(16) Uani 1 1 d . . .
N36 N 0.5297(2) 0.9222(3) 0.7081(2) 0.0367(16) Uani 1 1 d . . .
N37 N 0.4213(3) 0.5855(3) 0.6079(2) 0.0410(17) Uani 1 1 d . . .
N38 N 0.4279(3) 0.4996(3) 0.6431(3) 0.0452(18) Uani 1 1 d . . .
N39 N 0.5040(3) 0.5851(3) 0.5979(3) 0.054(2) Uani 1 1 d . . .
N40 N 0.5144(3) 0.5052(3) 0.6404(3) 0.0490(19) Uani 1 1 d . . .
N41 N 0.4496(3) 0.4553(3) 0.7157(3) 0.0491(19) Uani 1 1 d . . .
N42 N 0.5340(3) 0.4509(3) 0.7095(3) 0.0447(18) Uani 1 1 d . . .
N43 N 0.4194(3) 0.1351(3) 0.6008(3) 0.0462(18) Uani 1 1 d . . .
N44 N 0.4132(3) 0.1920(3) 0.5397(3) 0.050(2) Uani 1 1 d . . .
N45 N 0.4009(3) 0.2185(3) 0.6459(3) 0.051(2) Uani 1 1 d . . .
N46 N 0.3944(3) 0.2748(3) 0.5857(3) 0.0486(19) Uani 1 1 d . . .
N47 N 0.3822(3) 0.2430(3) 0.4702(3) 0.050(2) Uani 1 1 d . . .
N48 N 0.3319(3) 0.2746(3) 0.4110(3) 0.0467(19) Uani 1 1 d . . .
N49 N 0.3607(3) 0.3233(3) 0.5168(3) 0.0426(17) Uani 1 1 d . . .
N50 N 0.3083(3) 0.3535(3) 0.4587(3) 0.0451(18) Uani 1 1 d . . .
N51 N 0.2618(3) 0.2808(4) 0.3538(3) 0.052(2) Uani 1 1 d . . .
N52 N 0.1868(3) 0.2516(4) 0.3332(3) 0.054(2) Uani 1 1 d . . .
N53 N 0.2330(3) 0.3452(3) 0.4091(3) 0.0457(18) Uani 1 1 d . . .
N54 N 0.1579(3) 0.3216(4) 0.3839(3) 0.057(2) Uani 1 1 d . . .
N55 N 0.1194(3) 0.1914(4) 0.3430(4) 0.067(3) Uani 1 1 d . . .
N56 N 0.0863(3) 0.1224(4) 0.3821(3) 0.064(2) Uani 1 1 d . . .
N57 N 0.0882(3) 0.2629(4) 0.3908(4) 0.061(2) Uani 1 1 d . . .
N58 N 0.0489(3) 0.1958(4) 0.4245(3) 0.061(2) Uani 1 1 d . . .
N59 N 0.0860(3) 0.0541(4) 0.4420(4) 0.066(3) Uani 1 1 d . . .
N60 N 0.1251(3) 0.0197(4) 0.5080(4) 0.061(2) Uani 1 1 d . . .
N61 N 0.0528(3) 0.1286(3) 0.4871(4) 0.059(2) Uani 1 1 d . . .
N62 N 0.0799(3) 0.0844(3) 0.5517(3) 0.056(2) Uani 1 1 d . . .
N67 N 0.1817(3) -0.0067(4) 0.5737(4) 0.064(3) Uani 1 1 d . . .
N68 N 0.2441(3) -0.0145(3) 0.6278(3) 0.052(2) Uani 1 1 d . . .
N69 N 0.1407(3) 0.0628(3) 0.6170(3) 0.058(2) Uani 1 1 d . . .
N70 N 0.2104(3) 0.0700(4) 0.6615(3) 0.060(2) Uani 1 1 d . . .
N71 N 0.3611(3) 0.1469(3) 0.6862(3) 0.0466(18) Uani 1 1 d . . .
N72 N 0.3262(3) 0.0089(3) 0.6587(3) 0.0499(19) Uani 1 1 d . . .
N73 N 0.3890(3) 0.0618(3) 0.6479(3) 0.053(2) Uani 1 1 d . . .
N74 N 0.2924(3) 0.0986(3) 0.6865(3) 0.051(2) Uani 1 1 d . . .
N75 N 0.2741(3) 0.5032(4) 0.5286(3) 0.057(2) Uani 1 1 d . . .
H75D H 0.2431 0.5114 0.5174 0.086 Uiso 1 1 calc R . .
H75E H 0.2822 0.5219 0.5556 0.086 Uiso 1 1 calc R . .
H75F H 0.2775 0.4639 0.5328 0.086 Uiso 1 1 calc R . .
N76 N 0.3604(3) 0.5586(4) 0.4364(3) 0.067(2) Uani 1 1 d . . .
H76D H 0.3529 0.5962 0.4282 0.101 Uiso 1 1 calc R . .
H76E H 0.3553 0.5352 0.4114 0.101 Uiso 1 1 calc R . .
H76F H 0.3917 0.5565 0.4489 0.101 Uiso 1 1 calc R . .
N77 N 0.2649(3) 0.5805(3) 0.4533(3) 0.051(2) Uani 1 1 d . . .
N78 N 0.2577(3) 0.6359(4) 0.4677(3) 0.069(3) Uani 1 1 d . . .
H78N H 0.2761 0.6535 0.4901 0.083 Uiso 1 1 calc R . .
N79 N 0.1091(3) 0.7772(4) 0.3679(3) 0.055(2) Uani 1 1 d . . .
N80 N 0.1311(4) 0.7711(5) 0.3304(3) 0.074(3) Uani 1 1 d . . .
H80N H 0.1330 0.7988 0.3101 0.089 Uiso 1 1 calc R . .
N81 N 0.0145(3) 0.7962(4) 0.3850(4) 0.087(4) Uani 1 1 d . . .
H81D H 0.0247 0.7639 0.4015 0.130 Uiso 1 1 calc R . .
H81E H -0.0001 0.7850 0.3570 0.130 Uiso 1 1 calc R . .
H81F H -0.0066 0.8164 0.3995 0.130 Uiso 1 1 calc R . .
N82 N 0.1287(3) 0.9006(4) 0.3747(4) 0.069(3) Uani 1 1 d . . .
H82D H 0.1271 0.9154 0.3461 0.103 Uiso 1 1 calc R . .
H82E H 0.1561 0.8796 0.3816 0.103 Uiso 1 1 calc R . .
H82F H 0.1285 0.9305 0.3948 0.103 Uiso 1 1 calc R . .
N83 N 0.3005(3) 0.7656(5) 0.7157(3) 0.073(3) Uani 1 1 d . . .
H83D H 0.3179 0.7725 0.6927 0.110 Uiso 1 1 calc R . .
H83E H 0.3093 0.7913 0.7387 0.110 Uiso 1 1 calc R . .
H83F H 0.2688 0.7701 0.7052 0.110 Uiso 1 1 calc R . .
N84 N 0.3275(5) 0.5981(4) 0.7624(5) 0.119(5) Uani 1 1 d . . .
H84D H 0.3274 0.5970 0.7930 0.179 Uiso 1 1 d R . .
H84E H 0.3047 0.5733 0.7485 0.179 Uiso 1 1 d R . .
H84F H 0.3567 0.5870 0.7561 0.179 Uiso 1 1 d R . .
N85 N 0.3818(3) 0.6946(4) 0.7365(3) 0.064(2) Uani 1 1 d . . .
N86 N 0.4066(3) 0.6604(4) 0.7116(3) 0.058(2) Uani 1 1 d . . .
H86N H 0.3947 0.6290 0.6969 0.070 Uiso 1 1 calc R . .
N87 N 0.0951(3) 0.2859(3) 0.6128(3) 0.0509(19) Uani 1 1 d . . .
H87D H 0.0940 0.2494 0.6006 0.076 Uiso 1 1 calc R . .
H87E H 0.0655 0.3025 0.6073 0.076 Uiso 1 1 calc R . .
H87F H 0.1045 0.2836 0.6433 0.076 Uiso 1 1 calc R . .
N88 N 0.1904(3) 0.3849(3) 0.5550(3) 0.0456(18) Uani 1 1 d . . .
H88D H 0.2193 0.3843 0.5730 0.068 Uiso 1 1 calc R . .
H88E H 0.1796 0.4224 0.5517 0.068 Uiso 1 1 calc R . .
H88F H 0.1935 0.3698 0.5273 0.068 Uiso 1 1 calc R . .
N89 N 0.1705(3) 0.2630(4) 0.5614(3) 0.053(2) Uani 1 1 d . . .
N90 N 0.1461(3) 0.2350(4) 0.5250(4) 0.070(3) Uani 1 1 d . . .
H90N H 0.1180 0.2462 0.5109 0.084 Uiso 1 1 calc R . .
N91 N 0.2570(4) 0.1315(4) 0.4201(4) 0.079(3) Uani 1 1 d . . .
H91N H 0.2534 0.1453 0.3922 0.095 Uiso 1 1 calc R . .
N92 N 0.2725(4) 0.0772(4) 0.4329(5) 0.080(3) Uani 1 1 d . . .
N93 N 0.2285(4) 0.0073(5) 0.3602(5) 0.109(5) Uani 1 1 d . . .
H93D H 0.2082 0.0213 0.3788 0.164 Uiso 1 1 calc R . .
H93E H 0.2247 -0.0321 0.3572 0.164 Uiso 1 1 calc R . .
H93F H 0.2219 0.0246 0.3325 0.164 Uiso 1 1 calc R . .
N94 N 0.3655(4) 0.0445(5) 0.4188(5) 0.099(4) Uani 1 1 d . . .
H94D H 0.3682 0.0837 0.4237 0.149 Uiso 1 1 calc R . .
H94E H 0.3871 0.0328 0.4007 0.149 Uiso 1 1 calc R . .
H94F H 0.3712 0.0253 0.4459 0.149 Uiso 1 1 calc R . .
C1 C 0.0266(3) 0.6292(4) 0.4367(3) 0.042(2) Uani 1 1 d . . .
C2 C 0.0478(3) 0.5321(4) 0.4498(3) 0.040(2) Uani 1 1 d . . .
H2 H 0.0251 0.4984 0.4497 0.048 Uiso 1 1 calc R . .
C3 C 0.0538(3) 0.5648(4) 0.4955(3) 0.043(2) Uani 1 1 d . . .
H3 H 0.0293 0.5519 0.5147 0.052 Uiso 1 1 calc R . .
C4 C 0.1256(3) 0.5166(4) 0.4868(3) 0.046(2) Uani 1 1 d . . .
C5 C 0.0373(3) 0.6694(4) 0.5150(4) 0.053(3) Uani 1 1 d . . .
H5A H 0.0156 0.6997 0.4999 0.063 Uiso 1 1 calc R . .
H5B H 0.0211 0.6508 0.5388 0.063 Uiso 1 1 calc R . .
C6 C 0.1228(4) 0.5646(4) 0.5614(3) 0.049(2) Uani 1 1 d . . .
H6A H 0.0985 0.5606 0.5821 0.059 Uiso 1 1 calc R . .
H6B H 0.1492 0.5371 0.5718 0.059 Uiso 1 1 calc R . .
C7 C 0.0960(3) 0.7507(4) 0.5227(4) 0.048(2) Uani 1 1 d . . .
C8 C 0.1125(3) 0.6734(4) 0.5745(4) 0.048(2) Uani 1 1 d . . .
H8 H 0.0944 0.6649 0.6003 0.058 Uiso 1 1 calc R . .
C9 C 0.1500(3) 0.7219(4) 0.5870(4) 0.049(2) Uani 1 1 d . . .
H9 H 0.1479 0.7388 0.6177 0.059 Uiso 1 1 calc R . .
C10 C 0.1896(4) 0.6345(4) 0.5734(4) 0.055(2) Uani 1 1 d . . .
C11 C 0.1555(3) 0.8242(4) 0.5539(4) 0.052(2) Uani 1 1 d . . .
H11X H 0.1592 0.8368 0.5861 0.063 Uiso 1 1 calc R . .
H11Y H 0.1315 0.8502 0.5364 0.063 Uiso 1 1 calc R . .
C12 C 0.2407(3) 0.7185(5) 0.6004(4) 0.057(3) Uani 1 1 d . . .
H12X H 0.2646 0.6872 0.6083 0.068 Uiso 1 1 calc R . .
H12Y H 0.2387 0.7415 0.6283 0.068 Uiso 1 1 calc R . .
C13 C 0.1026(4) 0.4621(4) 0.4174(3) 0.047(2) Uani 1 1 d . . .
H13A H 0.0759 0.4342 0.4186 0.057 Uiso 1 1 calc R . .
H13B H 0.1328 0.4420 0.4293 0.057 Uiso 1 1 calc R . .
C14 C 0.2041(3) 0.8498(4) 0.4939(4) 0.049(2) Uani 1 1 d . . .
C15 C 0.2471(3) 0.8178(4) 0.5632(3) 0.043(2) Uani 1 1 d . . .
H15 H 0.2518 0.8378 0.5934 0.052 Uiso 1 1 calc R . .
C16 C 0.2826(3) 0.8401(4) 0.5313(3) 0.041(2) Uani 1 1 d . . .
H16 H 0.3012 0.8750 0.5442 0.049 Uiso 1 1 calc R . .
C17 C 0.2955(3) 0.7415(4) 0.5445(3) 0.045(2) Uani 1 1 d . . .
C18 C 0.2677(3) 0.8936(4) 0.4561(3) 0.047(2) Uani 1 1 d . . .
H18A H 0.2918 0.9209 0.4719 0.057 Uiso 1 1 calc R . .
H18B H 0.2400 0.9170 0.4421 0.057 Uiso 1 1 calc R . .
C19 C 0.3529(3) 0.7882(5) 0.5035(3) 0.051(2) Uani 1 1 d . . .
H19A H 0.3728 0.7537 0.5137 0.062 Uiso 1 1 calc R . .
H19B H 0.3728 0.8235 0.5110 0.062 Uiso 1 1 calc R . .
C20 C 0.2663(3) 0.8580(4) 0.3764(3) 0.042(2) Uani 1 1 d . . .
C21 C 0.3352(3) 0.8381(4) 0.4271(3) 0.046(2) Uani 1 1 d . . .
H21 H 0.3600 0.8678 0.4388 0.056 Uiso 1 1 calc R . .
C22 C 0.3422(3) 0.8157(4) 0.3790(3) 0.044(2) Uani 1 1 d . . .
H22 H 0.3688 0.8366 0.3668 0.053 Uiso 1 1 calc R . .
C23 C 0.3537(3) 0.7382(4) 0.4308(3) 0.044(2) Uani 1 1 d . . .
C24 C 0.2910(4) 0.8309(4) 0.3034(3) 0.051(2) Uani 1 1 d . . .
H24A H 0.2632 0.8562 0.2927 0.061 Uiso 1 1 calc R . .
H24B H 0.3198 0.8492 0.2941 0.061 Uiso 1 1 calc R . .
C25 C 0.3720(3) 0.7182(4) 0.3541(3) 0.045(2) Uani 1 1 d . . .
H25A H 0.3881 0.6840 0.3699 0.055 Uiso 1 1 calc R . .
H25B H 0.3965 0.7410 0.3410 0.055 Uiso 1 1 calc R . .
C26 C 0.2413(4) 0.7595(4) 0.2560(3) 0.046(2) Uani 1 1 d . . .
C27 C 0.3220(3) 0.7337(4) 0.2774(3) 0.046(2) Uani 1 1 d . . .
H27 H 0.3500 0.7539 0.2670 0.055 Uiso 1 1 calc R . .
C28 C 0.2990(3) 0.6893(4) 0.2422(3) 0.042(2) Uani 1 1 d . . .
H28 H 0.3135 0.6908 0.2134 0.051 Uiso 1 1 calc R . .
C29 C 0.3290(3) 0.6389(4) 0.3080(3) 0.041(2) Uani 1 1 d . . .
C30 C 0.2147(3) 0.6878(4) 0.1966(3) 0.049(2) Uani 1 1 d . . .
H30A H 0.1921 0.7200 0.1868 0.059 Uiso 1 1 calc R . .
H30B H 0.2325 0.6788 0.1711 0.059 Uiso 1 1 calc R . .
C31 C 0.2942(3) 0.5791(4) 0.2435(3) 0.043(2) Uani 1 1 d . . .
H31A H 0.3141 0.5477 0.2596 0.051 Uiso 1 1 calc R . .
H31B H 0.3017 0.5807 0.2120 0.051 Uiso 1 1 calc R . .
C32 C 0.1431(4) 0.6403(5) 0.2174(3) 0.051(2) Uani 1 1 d . . .
C33 C 0.2055(3) 0.5784(4) 0.2050(3) 0.041(2) Uani 1 1 d . . .
H33 H 0.2142 0.5678 0.1746 0.049 Uiso 1 1 calc R . .
C34 C 0.1634(3) 0.5422(4) 0.2167(3) 0.045(2) Uani 1 1 d . . .
H34 H 0.1493 0.5178 0.1902 0.054 Uiso 1 1 calc R . .
C35 C 0.2312(3) 0.5171(4) 0.2673(3) 0.046(2) Uani 1 1 d . . .
C36 C 0.0798(3) 0.5710(5) 0.2328(4) 0.059(3) Uani 1 1 d . . .
H36A H 0.0597 0.6062 0.2254 0.071 Uiso 1 1 calc R . .
H36B H 0.0680 0.5401 0.2107 0.071 Uiso 1 1 calc R . .
C37 C 0.1605(3) 0.4556(4) 0.2707(3) 0.049(2) Uani 1 1 d . . .
H37A H 0.1849 0.4280 0.2855 0.058 Uiso 1 1 calc R . .
H37B H 0.1418 0.4352 0.2446 0.058 Uiso 1 1 calc R . .
C38 C 0.0491(3) 0.5822(5) 0.3054(4) 0.051(2) Uani 1 1 d . . .
C39 C 0.0807(3) 0.4906(4) 0.2912(3) 0.048(2) Uani 1 1 d . . .
H39 H 0.0623 0.4637 0.2686 0.057 Uiso 1 1 calc R . .
C40 C 0.0611(3) 0.4894(4) 0.3380(3) 0.044(2) Uani 1 1 d . . .
H40 H 0.0366 0.4581 0.3392 0.053 Uiso 1 1 calc R . .
C41 C 0.1429(3) 0.4662(4) 0.3494(3) 0.045(2) Uani 1 1 d . . .
C42 C 0.0080(3) 0.5624(4) 0.3715(3) 0.042(2) Uani 1 1 d . . .
H42A H -0.0143 0.5291 0.3726 0.050 Uiso 1 1 calc R . .
H42B H -0.0112 0.5965 0.3591 0.050 Uiso 1 1 calc R . .
C43 C 0.3942(3) 0.7356(4) 0.6131(3) 0.0369(19) Uani 1 1 d . . .
C44 C 0.4525(3) 0.7094(4) 0.5667(3) 0.0383(19) Uani 1 1 d . . .
H44 H 0.4426 0.7010 0.5336 0.046 Uiso 1 1 calc R . .
C45 C 0.4564(3) 0.7768(4) 0.5768(3) 0.0363(18) Uani 1 1 d . . .
H45 H 0.4517 0.8004 0.5481 0.044 Uiso 1 1 calc R . .
C46 C 0.5303(3) 0.7325(4) 0.6019(3) 0.044(2) Uani 1 1 d . . .
C47 C 0.4008(3) 0.8437(4) 0.6138(3) 0.040(2) Uani 1 1 d . . .
H47A H 0.3682 0.8397 0.6222 0.048 Uiso 1 1 calc R . .
H47B H 0.3984 0.8682 0.5861 0.048 Uiso 1 1 calc R . .
C48 C 0.5272(3) 0.8393(4) 0.6056(3) 0.046(2) Uani 1 1 d . . .
H48A H 0.5180 0.8615 0.5771 0.055 Uiso 1 1 calc R . .
H48B H 0.5623 0.8336 0.6094 0.055 Uiso 1 1 calc R . .
C49 C 0.4126(3) 0.8908(4) 0.6893(3) 0.039(2) Uani 1 1 d . . .
C50 C 0.4728(3) 0.9074(4) 0.6432(3) 0.0385(19) Uani 1 1 d . . .
H50 H 0.4659 0.9326 0.6156 0.046 Uiso 1 1 calc R . .
C51 C 0.4837(3) 0.9444(4) 0.6870(3) 0.0372(19) Uani 1 1 d . . .
H51 H 0.4858 0.9869 0.6796 0.045 Uiso 1 1 calc R . .
C52 C 0.5496(3) 0.8847(4) 0.6804(3) 0.040(2) Uani 1 1 d . . .
C53 C 0.3933(3) 0.6337(4) 0.5855(3) 0.043(2) Uani 1 1 d . . .
H53A H 0.3880 0.6267 0.5523 0.052 Uiso 1 1 calc R . .
H53B H 0.3616 0.6349 0.5961 0.052 Uiso 1 1 calc R . .
C54 C 0.5185(4) 0.6328(4) 0.5716(4) 0.055(3) Uani 1 1 d . . .
H54A H 0.5539 0.6344 0.5759 0.066 Uiso 1 1 calc R . .
H54B H 0.5074 0.6249 0.5391 0.066 Uiso 1 1 calc R . .
C55 C 0.4029(3) 0.5501(4) 0.6377(3) 0.043(2) Uani 1 1 d . . .
C56 C 0.4664(3) 0.4983(4) 0.6152(3) 0.045(2) Uani 1 1 d . . .
H56 H 0.4642 0.4634 0.5948 0.054 Uiso 1 1 calc R . .
C57 C 0.4588(3) 0.5566(4) 0.5878(3) 0.044(2) Uani 1 1 d . . .
H57 H 0.4496 0.5497 0.5545 0.053 Uiso 1 1 calc R . .
C58 C 0.5363(3) 0.5531(4) 0.6255(4) 0.055(3) Uani 1 1 d . . .
C59 C 0.4182(3) 0.4536(4) 0.6739(3) 0.048(2) Uani 1 1 d . . .
H59A H 0.3848 0.4572 0.6801 0.058 Uiso 1 1 calc R . .
H59B H 0.4214 0.4152 0.6592 0.058 Uiso 1 1 calc R . .
C60 C 0.5419(4) 0.4570(4) 0.6628(3) 0.052(2) Uani 1 1 d . . .
H60A H 0.5326 0.4202 0.6462 0.062 Uiso 1 1 calc R . .
H60B H 0.5763 0.4638 0.6618 0.062 Uiso 1 1 calc R . .
C61 C 0.4940(3) 0.4220(4) 0.7239(3) 0.044(2) Uani 1 1 d . . .
H61 H 0.4899 0.3814 0.7114 0.053 Uiso 1 1 calc R . .
C62 C 0.4395(3) 0.9528(4) 0.7558(3) 0.042(2) Uani 1 1 d . . .
H62A H 0.4058 0.9485 0.7611 0.050 Uiso 1 1 calc R . .
H62B H 0.4474 0.9950 0.7577 0.050 Uiso 1 1 calc R . .
C63 C 0.4333(3) 0.4685(4) 0.7558(4) 0.047(2) Uani 1 1 d . . .
C64 C 0.4120(3) 0.1352(4) 0.5542(4) 0.049(2) Uani 1 1 d . . .
C65 C 0.4331(4) 0.1910(4) 0.6188(3) 0.047(2) Uani 1 1 d . . .
H65 H 0.4666 0.1905 0.6352 0.057 Uiso 1 1 calc R . .
C66 C 0.4289(3) 0.2307(4) 0.5766(3) 0.046(2) Uani 1 1 d . . .
H66 H 0.4604 0.2489 0.5732 0.055 Uiso 1 1 calc R . .
C67 C 0.3818(3) 0.2698(4) 0.6275(3) 0.048(2) Uani 1 1 d . . .
C68 C 0.4198(4) 0.2054(5) 0.4940(3) 0.056(3) Uani 1 1 d . . .
H68A H 0.4207 0.1684 0.4769 0.068 Uiso 1 1 calc R . .
H68B H 0.4511 0.2250 0.4944 0.068 Uiso 1 1 calc R . .
C69 C 0.3885(3) 0.3295(4) 0.5605(3) 0.045(2) Uani 1 1 d . . .
H69A H 0.3729 0.3584 0.5784 0.054 Uiso 1 1 calc R . .
H69B H 0.4205 0.3449 0.5568 0.054 Uiso 1 1 calc R . .
C70 C 0.3569(4) 0.2272(4) 0.4301(3) 0.050(2) Uani 1 1 d . . .
C71 C 0.3818(3) 0.3053(4) 0.4783(3) 0.043(2) Uani 1 1 d . . .
H71 H 0.4143 0.3229 0.4785 0.052 Uiso 1 1 calc R . .
C72 C 0.3458(3) 0.3275(4) 0.4371(3) 0.044(2) Uani 1 1 d . . .
H72 H 0.3609 0.3569 0.4186 0.053 Uiso 1 1 calc R . .
C73 C 0.3179(3) 0.3524(4) 0.5051(4) 0.046(2) Uani 1 1 d . . .
C74 C 0.3137(3) 0.2773(5) 0.3638(4) 0.058(3) Uani 1 1 d . . .
H74A H 0.3245 0.2420 0.3487 0.069 Uiso 1 1 calc R . .
H74B H 0.3277 0.3118 0.3505 0.069 Uiso 1 1 calc R . .
C75 C 0.2686(3) 0.3848(4) 0.4348(4) 0.052(2) Uani 1 1 d . . .
H75A H 0.2804 0.4127 0.4134 0.062 Uiso 1 1 calc R . .
H75B H 0.2528 0.4077 0.4567 0.062 Uiso 1 1 calc R . .
C76 C 0.2340(4) 0.2342(5) 0.3393(4) 0.056(3) Uani 1 1 d . . .
C77 C 0.2342(3) 0.3319(4) 0.3620(3) 0.048(2) Uani 1 1 d . . .
H77 H 0.2440 0.3667 0.3452 0.057 Uiso 1 1 calc R . .
C78 C 0.1814(3) 0.3129(4) 0.3439(4) 0.050(2) Uani 1 1 d . . .
H78 H 0.1666 0.3364 0.3172 0.060 Uiso 1 1 calc R . .
C79 C 0.1886(3) 0.3414(4) 0.4211(4) 0.046(2) Uani 1 1 d . . .
C80 C 0.1480(4) 0.2158(5) 0.3119(4) 0.065(3) Uani 1 1 d . . .
H80A H 0.1273 0.2397 0.2893 0.079 Uiso 1 1 calc R . .
H80B H 0.1613 0.1835 0.2953 0.079 Uiso 1 1 calc R . .
C81 C 0.1068(3) 0.3204(4) 0.3831(4) 0.058(3) Uani 1 1 d . . .
H81A H 0.0913 0.3349 0.3532 0.069 Uiso 1 1 calc R . .
H81B H 0.0982 0.3473 0.4067 0.069 Uiso 1 1 calc R . .
C82 C 0.1227(4) 0.1352(5) 0.3567(5) 0.073(3) Uani 1 1 d . . .
C83 C 0.0776(3) 0.2190(4) 0.3558(4) 0.059(3) Uani 1 1 d . . .
H83 H 0.0560 0.2345 0.3288 0.071 Uiso 1 1 calc R . .
C84 C 0.0529(4) 0.1701(4) 0.3808(4) 0.059(3) Uani 1 1 d . . .
H84 H 0.0209 0.1595 0.3639 0.070 Uiso 1 1 calc R . .
C85 C 0.0692(3) 0.2496(4) 0.4291(4) 0.058(3) Uani 1 1 d . . .
C86 C 0.0748(5) 0.0644(5) 0.3939(5) 0.072(3) Uani 1 1 d . . .
H86A H 0.0929 0.0364 0.3774 0.087 Uiso 1 1 calc R . .
H86B H 0.0403 0.0573 0.3842 0.087 Uiso 1 1 calc R . .
C87 C 0.0240(4) 0.1703(4) 0.4586(4) 0.061(3) Uani 1 1 d . . .
H87A H -0.0052 0.1504 0.4435 0.074 Uiso 1 1 calc R . .
H87B H 0.0138 0.2018 0.4779 0.074 Uiso 1 1 calc R . .
C88 C 0.1270(4) 0.0234(5) 0.4629(5) 0.070(3) Uani 1 1 d . . .
C89 C 0.0547(3) 0.0664(4) 0.4748(4) 0.058(3) Uani 1 1 d . . .
H89 H 0.0220 0.0502 0.4652 0.070 Uiso 1 1 calc R . .
C90 C 0.0787(3) 0.0379(4) 0.5192(4) 0.058(3) Uani 1 1 d . . .
H90 H 0.0598 0.0038 0.5279 0.070 Uiso 1 1 calc R . .
C91 C 0.0632(3) 0.1352(4) 0.5330(4) 0.056(3) Uani 1 1 d . . .
C92 C 0.1515(4) -0.0269(5) 0.5337(5) 0.082(4) Uani 1 1 d . . .
H92A H 0.1285 -0.0557 0.5427 0.098 Uiso 1 1 calc R . .
H92B H 0.1716 -0.0471 0.5138 0.098 Uiso 1 1 calc R . .
C93 C 0.0908(4) 0.0740(5) 0.5994(4) 0.063(3) Uani 1 1 d . . .
H93A H 0.0717 0.0401 0.6071 0.076 Uiso 1 1 calc R . .
H93B H 0.0801 0.1084 0.6155 0.076 Uiso 1 1 calc R . .
C95 C 0.2294(4) -0.0226(4) 0.5838(5) 0.062(3) Uani 1 1 d . . .
C96 C 0.1627(4) 0.0053(5) 0.6155(4) 0.063(3) Uani 1 1 d . . .
H96 H 0.1402 -0.0263 0.6224 0.075 Uiso 1 1 calc R . .
C97 C 0.2064(4) 0.0080(4) 0.6514(4) 0.062(3) Uani 1 1 d . . .
H97 H 0.2024 -0.0158 0.6789 0.074 Uiso 1 1 calc R . .
C98 C 0.1690(4) 0.1005(5) 0.6444(4) 0.059(3) Uani 1 1 d . . .
C99 C 0.2894(4) -0.0347(4) 0.6509(4) 0.056(3) Uani 1 1 d . . .
H99A H 0.2843 -0.0512 0.6806 0.068 Uiso 1 1 calc R . .
H99B H 0.3009 -0.0668 0.6329 0.068 Uiso 1 1 calc R . .
C100 C 0.2443(4) 0.0929(5) 0.6983(4) 0.062(3) Uani 1 1 d . . .
H10A H 0.2454 0.0667 0.7249 0.074 Uiso 1 1 calc R . .
H10B H 0.2333 0.1318 0.7071 0.074 Uiso 1 1 calc R . .
C101 C 0.3616(3) 0.0144(4) 0.6317(4) 0.049(2) Uani 1 1 d . . .
C102 C 0.3282(3) 0.0528(4) 0.6945(3) 0.050(2) Uani 1 1 d . . .
H102 H 0.3293 0.0348 0.7253 0.060 Uiso 1 1 calc R . .
C103 C 0.3753(3) 0.0863(4) 0.6894(3) 0.049(2) Uani 1 1 d . . .
H103 H 0.4005 0.0794 0.7160 0.058 Uiso 1 1 calc R . .
C104 C 0.3124(4) 0.1534(4) 0.6842(3) 0.049(2) Uani 1 1 d . . .
C105 C 0.4293(4) 0.0820(4) 0.6270(3) 0.049(2) Uani 1 1 d . . .
H10C H 0.4386 0.0508 0.6069 0.059 Uiso 1 1 calc R . .
H10D H 0.4567 0.0890 0.6511 0.059 Uiso 1 1 calc R . .
C106 C 0.3924(4) 0.1947(4) 0.6892(3) 0.050(2) Uani 1 1 d . . .
H10E H 0.4234 0.1825 0.7065 0.060 Uiso 1 1 calc R . .
H10F H 0.3793 0.2261 0.7068 0.060 Uiso 1 1 calc R . .
C107 C 0.2294(4) 0.5715(5) 0.4193(4) 0.058(3) Uani 1 1 d . . .
H107 H 0.2249 0.5363 0.4023 0.070 Uiso 1 1 calc R . .
C108 C 0.2003(4) 0.6200(4) 0.4118(4) 0.057(3) Uani 1 1 d . . .
C109 C 0.2191(4) 0.6603(5) 0.4432(4) 0.071(3) Uani 1 1 d . . .
H109 H 0.2071 0.6986 0.4470 0.086 Uiso 1 1 calc R . .
C110 C 0.1558(4) 0.6260(5) 0.3772(4) 0.064(3) Uani 1 1 d . . .
H11A H 0.1612 0.6057 0.3489 0.077 Uiso 1 1 calc R . .
H11B H 0.1289 0.6062 0.3889 0.077 Uiso 1 1 calc R . .
C111 C 0.1493(5) 0.7177(5) 0.3285(5) 0.076(3) Uani 1 1 d . . .
H111 H 0.1650 0.7030 0.3046 0.091 Uiso 1 1 calc R . .
C112 C 0.1419(3) 0.6880(4) 0.3659(3) 0.047(2) Uani 1 1 d . . .
C113 C 0.1159(3) 0.7276(5) 0.3897(4) 0.055(3) Uani 1 1 d . . .
H113 H 0.1049 0.7192 0.4177 0.067 Uiso 1 1 calc R . .
C114 C 0.4513(4) 0.6793(5) 0.7117(4) 0.069(3) Uani 1 1 d . . .
H114 H 0.4753 0.6618 0.6967 0.082 Uiso 1 1 calc R . .
C115 C 0.4558(4) 0.7292(5) 0.7375(4) 0.067(3) Uani 1 1 d . . .
C116 C 0.4116(4) 0.7366(5) 0.7527(4) 0.062(3) Uani 1 1 d . . .
H116 H 0.4040 0.7674 0.7719 0.074 Uiso 1 1 calc R . .
C117 C 0.5000 0.7649(7) 0.7500 0.090(6) Uani 1 2 d S . .
H11C H 0.4956 0.7904 0.7760 0.107 Uiso 0.50 1 calc PR . .
H11D H 0.5044 0.7904 0.7240 0.107 Uiso 0.50 1 calc PR . .
C118 C 0.2098(4) 0.2322(5) 0.5724(5) 0.076(3) Uani 1 1 d . . .
H118 H 0.2344 0.2426 0.5963 0.091 Uiso 1 1 calc R . .
C119 C 0.2118(4) 0.1842(5) 0.5462(4) 0.063(3) Uani 1 1 d . . .
C120 C 0.1698(4) 0.1885(5) 0.5133(5) 0.077(4) Uani 1 1 d . . .
H120 H 0.1608 0.1633 0.4881 0.092 Uiso 1 1 calc R . .
C121 C 0.2483(6) 0.1374(6) 0.5414(6) 0.108(5) Uani 1 1 d . . .
H12A H 0.2789 0.1491 0.5598 0.130 Uiso 1 1 calc R . .
H12B H 0.2377 0.1009 0.5548 0.130 Uiso 1 1 calc R . .
C122 C 0.2710(5) 0.0719(5) 0.4778(6) 0.082(4) Uani 1 1 d . . .
H122 H 0.2781 0.0373 0.4952 0.098 Uiso 1 1 calc R . .
C123 C 0.2577(5) 0.1243(6) 0.4947(5) 0.084(4) Uani 1 1 d . . .
C124 C 0.2481(6) 0.1608(5) 0.4573(6) 0.104(6) Uani 1 1 d . . .
H124 H 0.2371 0.2000 0.4577 0.125 Uiso 1 1 calc R . .

loop_
_atom_site_aniso_label
_atom_site_aniso_U_11
_atom_site_aniso_U_22
_atom_site_aniso_U_33
_atom_site_aniso_U_23
_atom_site_aniso_U_13
_atom_site_aniso_U_12
Pt1 0.0413(2) 0.0342(2) 0.0720(3) 0.00072(17) -0.00451(18) -0.00026(15)
Pt2 0.0381(2) 0.0401(2) 0.1089(4) 0.0096(2) 0.0179(2) 0.00564(16)
Cl1 0.0396(13) 0.0469(14) 0.107(2) 0.0181(14) -0.0075(14) -0.0025(11)
Cl2 0.0575(19) 0.0450(17) 0.265(6) 0.009(2) 0.057(3) 0.0096(14)
Pt3 0.0875(4) 0.0695(3) 0.0675(3) -0.0231(2) 0.0441(3) -0.0318(3)
Cl3 0.102(3) 0.117(3) 0.142(4) -0.041(3) 0.078(3) -0.049(2)
Pt4 0.03169(18) 0.0393(2) 0.0450(2) -0.00168(15) 0.00656(14) 0.00181(14)
Pt5 0.0553(3) 0.0332(2) 0.1458(5) -0.0125(2) 0.0347(3) -0.00151(18)
Cl4 0.0419(12) 0.0398(12) 0.0533(13) -0.0056(10) 0.0140(10) -0.0007(9)
Cl5 0.085(2) 0.0516(17) 0.164(4) -0.031(2) 0.038(2) -0.0006(16)
Cl6 0.047(7) 0.077(8) 0.106(9) -0.014(6) 0.011(5) -0.033(6)
Cl7 0.038(4) 0.094(7) 0.060(5) -0.010(5) 0.013(4) 0.022(4)
Cl8 0.097(4) 0.052(3) 0.057(3) 0.001(2) 0.022(3) 0.021(3)
Cl9 0.061(3) 0.082(4) 0.077(4) 0.003(3) 0.020(3) 0.011(3)
Cl10 0.063(3) 0.061(3) 0.085(3) 0.000 0.014(2) 0.000
Cl11 0.067(4) 0.077(4) 0.073(4) 0.011(3) 0.005(3) -0.002(3)
Cl12 0.047(3) 0.073(4) 0.043(3) 0.012(3) -0.006(3) -0.022(3)
Cl13 0.032(4) 0.058(6) 0.040(5) -0.001(4) 0.004(3) 0.011(4)
Cl14 0.06(2) 0.08(2) 0.073(13) -0.002(17) 0.003(13) -0.016(16)
Cl15 0.059(9) 0.068(15) 0.058(9) 0.004(10) 0.020(7) 0.016(9)
Cl16 0.085(5) 0.062(5) 0.065(4) 0.002(4) -0.001(3) 0.015(4)
Cl17 0.097(10) 0.069(8) 0.081(8) 0.016(6) -0.020(7) -0.024(7)
Cl18 0.037(5) 0.037(5) 0.079(7) -0.018(4) 0.008(4) -0.007(4)
Cl19 0.055(5) 0.045(5) 0.046(5) 0.024(4) 0.021(4) 0.027(4)
O1 0.034(3) 0.036(3) 0.067(4) -0.002(3) 0.010(3) 0.002(3)
O2 0.048(4) 0.036(3) 0.056(4) 0.005(3) 0.008(3) 0.005(3)
O1W 0.031(4) 0.063(6) 0.070(6) 0.008(5) 0.019(4) 0.010(4)
O3 0.042(4) 0.045(4) 0.066(4) -0.002(3) 0.011(3) 0.008(3)
O4 0.048(4) 0.043(4) 0.116(7) -0.013(4) 0.007(4) 0.005(3)
O3W 0.058(9) 0.099(12) 0.042(8) -0.022(8) 0.038(7) -0.056(9)
O5 0.037(4) 0.042(4) 0.073(5) -0.011(3) -0.005(3) 0.005(3)
O4W 0.025(5) 0.046(7) 0.023(5) -0.001(5) 0.001(4) 0.007(5)
O6 0.046(4) 0.047(4) 0.064(4) -0.018(3) -0.015(3) 0.016(3)
O5W 0.022(6) 0.038(6) 0.067(8) 0.021(6) -0.019(5) -0.012(5)
O7 0.040(4) 0.040(3) 0.058(4) -0.002(3) 0.004(3) 0.010(3)
O6W 0.027(6) 0.059(8) 0.032(6) -0.014(5) -0.002(5) -0.016(5)
O8 0.062(4) 0.051(4) 0.056(4) -0.011(3) 0.006(3) 0.016(3)
O7W 0.075(14) 0.056(10) 0.119(17) -0.044(10) 0.052(12) -0.038(10)
O9 0.051(4) 0.049(4) 0.053(4) 0.002(3) 0.012(3) 0.013(3)
O10 0.045(4) 0.047(4) 0.043(3) -0.002(3) 0.009(3) 0.008(3)
O9W 0.072(12) 0.061(11) 0.098(16) -0.002(11) 0.053(12) 0.003(9)
O11 0.055(4) 0.057(4) 0.059(4) -0.005(3) 0.008(3) 0.021(3)
O12 0.045(4) 0.047(4) 0.057(4) 0.006(3) 0.006(3) 0.006(3)
O13 0.047(4) 0.061(4) 0.060(4) 0.017(3) 0.013(3) 0.018(3)
O14 0.044(4) 0.040(3) 0.056(4) -0.001(3) 0.009(3) 0.013(3)
O15 0.036(3) 0.046(4) 0.047(3) -0.001(3) 0.011(3) -0.001(3)
O14W 0.049(6) 0.043(6) 0.043(6) -0.033(5) 0.011(5) -0.013(5)
O16 0.035(3) 0.047(4) 0.049(4) 0.001(3) 0.013(3) -0.004(3)
O17 0.041(4) 0.045(4) 0.055(4) -0.007(3) 0.011(3) 0.002(3)
O18 0.034(4) 0.060(4) 0.076(5) 0.009(4) 0.016(3) -0.005(3)
O17W 0.066(16) 0.071(17) 0.080(17) 0.065(15) 0.062(14) 0.061(14)
O19 0.040(4) 0.050(4) 0.064(4) -0.001(3) 0.009(3) -0.001(3)
O18W 0.061(9) 0.071(10) 0.066(9) 0.006(7) 0.025(7) 0.028(8)
O20 0.036(4) 0.052(4) 0.140(8) 0.022(5) 0.007(4) 0.002(3)
O21 0.033(3) 0.065(5) 0.075(5) 0.008(4) 0.019(3) -0.005(3)
O22 0.074(5) 0.044(4) 0.065(4) 0.002(3) 0.042(4) 0.007(3)
O23 0.064(5) 0.045(4) 0.063(4) -0.001(3) 0.017(4) 0.008(3)
O24 0.045(4) 0.038(3) 0.074(4) -0.003(3) 0.027(3) 0.003(3)
O25 0.055(4) 0.043(4) 0.075(5) -0.007(3) 0.029(4) 0.003(3)
O24W 0.027(10) 0.048(14) 0.13(3) 0.037(15) 0.002(12) -0.015(9)
O26 0.045(4) 0.045(4) 0.074(5) -0.001(3) 0.025(3) 0.006(3)
O27 0.059(4) 0.050(4) 0.076(5) -0.010(4) 0.020(4) 0.010(3)
O28 0.040(4) 0.045(4) 0.093(5) -0.016(4) 0.015(4) 0.001(3)
O29 0.064(5) 0.052(5) 0.137(8) -0.027(5) 0.036(5) 0.009(4)
O30 0.050(4) 0.031(3) 0.113(6) -0.009(4) 0.034(4) -0.002(3)
O31 0.057(5) 0.051(4) 0.121(7) -0.023(4) 0.030(5) 0.003(4)
O32 0.059(4) 0.045(4) 0.080(5) -0.018(4) 0.020(4) 0.003(3)
O33 0.054(4) 0.051(4) 0.099(6) -0.027(4) 0.015(4) 0.010(3)
O34 0.069(5) 0.044(4) 0.071(5) -0.006(3) 0.023(4) 0.010(4)
O35 0.062(4) 0.043(4) 0.067(4) -0.006(3) 0.019(4) 0.010(3)
N1 0.031(4) 0.033(4) 0.063(5) -0.005(3) 0.011(3) -0.001(3)
N2 0.031(4) 0.039(4) 0.055(5) 0.000(3) 0.009(3) 0.003(3)
N3 0.042(4) 0.037(4) 0.046(4) -0.001(3) 0.010(3) 0.002(3)
N4 0.045(4) 0.035(4) 0.042(4) -0.002(3) 0.011(3) 0.007(3)
N5 0.041(4) 0.044(5) 0.063(5) -0.008(4) 0.005(4) -0.007(4)
N6 0.042(4) 0.032(4) 0.072(5) -0.011(4) 0.008(4) -0.007(3)
N7 0.043(4) 0.038(4) 0.077(6) -0.016(4) 0.013(4) -0.003(3)
N8 0.041(4) 0.032(4) 0.085(6) -0.008(4) 0.005(4) -0.004(3)
N9 0.030(4) 0.046(4) 0.059(5) -0.004(4) 0.007(3) -0.006(3)
N10 0.034(4) 0.038(4) 0.046(4) -0.005(3) 0.003(3) 0.005(3)
N11 0.041(4) 0.041(4) 0.064(5) -0.011(4) 0.003(4) 0.002(3)
N12 0.039(4) 0.051(5) 0.045(4) -0.011(4) -0.002(3) 0.011(4)
N13 0.045(4) 0.050(5) 0.046(4) -0.007(4) 0.006(4) 0.013(4)
N14 0.041(4) 0.033(4) 0.056(5) -0.003(3) 0.014(4) 0.001(3)
N15 0.038(4) 0.057(5) 0.046(4) -0.018(4) 0.004(3) 0.013(4)
N16 0.037(4) 0.041(4) 0.055(5) -0.014(4) 0.011(3) 0.010(3)
N17 0.053(5) 0.039(4) 0.045(4) 0.002(3) 0.007(4) 0.007(4)
N18 0.044(4) 0.042(4) 0.041(4) -0.002(3) 0.010(3) 0.002(3)
N19 0.041(4) 0.052(5) 0.038(4) 0.001(3) 0.011(3) 0.006(3)
N20 0.059(5) 0.038(4) 0.038(4) -0.001(3) 0.001(4) 0.002(4)
N21 0.037(4) 0.038(4) 0.050(4) 0.005(3) 0.002(3) 0.009(3)
N22 0.042(4) 0.058(5) 0.043(4) 0.007(4) 0.008(3) 0.017(4)
N23 0.032(4) 0.045(4) 0.050(4) 0.002(3) 0.010(3) 0.006(3)
N24 0.041(4) 0.048(5) 0.049(4) 0.009(4) 0.009(3) 0.002(3)
N25 0.041(4) 0.062(5) 0.047(4) 0.014(4) 0.018(4) 0.019(4)
N26 0.033(4) 0.050(4) 0.051(4) 0.007(4) 0.009(3) 0.014(3)
N27 0.038(4) 0.056(5) 0.046(4) -0.003(4) 0.014(3) 0.010(3)
N28 0.048(5) 0.049(5) 0.044(4) 0.002(3) 0.015(4) 0.015(4)
N29 0.038(4) 0.035(4) 0.052(4) 0.001(3) 0.009(3) -0.003(3)
N30 0.041(4) 0.035(4) 0.038(4) 0.000(3) 0.015(3) 0.002(3)
N31 0.039(4) 0.036(4) 0.076(6) 0.005(4) 0.019(4) -0.002(3)
N32 0.038(4) 0.043(4) 0.041(4) -0.003(3) 0.006(3) -0.003(3)
N33 0.034(4) 0.036(4) 0.038(4) 0.001(3) 0.008(3) 0.001(3)
N34 0.040(4) 0.040(4) 0.047(4) -0.004(3) 0.006(3) 0.000(3)
N35 0.043(4) 0.036(4) 0.038(4) 0.000(3) 0.006(3) -0.003(3)
N36 0.037(4) 0.036(4) 0.038(4) -0.001(3) 0.007(3) 0.000(3)
N37 0.039(4) 0.037(4) 0.048(4) 0.003(3) 0.007(3) 0.004(3)
N38 0.039(4) 0.038(4) 0.059(5) 0.003(4) 0.009(4) -0.002(3)
N39 0.041(4) 0.037(4) 0.085(6) 0.015(4) 0.014(4) 0.004(3)
N40 0.038(4) 0.034(4) 0.075(6) 0.010(4) 0.003(4) 0.005(3)
N41 0.036(4) 0.049(5) 0.062(5) 0.009(4) 0.010(4) 0.004(4)
N42 0.039(4) 0.045(4) 0.051(5) -0.005(4) 0.011(4) 0.001(3)
N43 0.047(4) 0.038(4) 0.057(5) 0.006(4) 0.019(4) 0.002(3)
N44 0.062(5) 0.040(4) 0.056(5) 0.009(4) 0.030(4) 0.014(4)
N45 0.064(5) 0.040(4) 0.054(5) 0.004(4) 0.027(4) 0.009(4)
N46 0.064(5) 0.032(4) 0.055(5) 0.005(3) 0.027(4) 0.015(4)
N47 0.063(5) 0.040(4) 0.051(5) 0.003(4) 0.021(4) 0.015(4)
N48 0.038(4) 0.052(5) 0.053(5) -0.012(4) 0.013(4) 0.001(4)
N49 0.047(4) 0.036(4) 0.047(4) -0.001(3) 0.016(4) 0.008(3)
N50 0.039(4) 0.037(4) 0.063(5) -0.006(4) 0.020(4) 0.004(3)
N51 0.038(4) 0.054(5) 0.066(5) -0.012(4) 0.013(4) 0.006(4)
N52 0.048(5) 0.050(5) 0.063(5) -0.017(4) 0.005(4) -0.001(4)
N53 0.036(4) 0.046(4) 0.057(5) -0.003(4) 0.014(4) 0.002(3)
N54 0.050(5) 0.047(5) 0.078(6) -0.015(4) 0.026(4) -0.006(4)
N55 0.052(5) 0.046(5) 0.108(8) -0.015(5) 0.032(5) -0.001(4)
N56 0.058(5) 0.036(4) 0.101(7) -0.013(4) 0.022(5) 0.003(4)
N57 0.041(5) 0.039(5) 0.105(7) -0.014(5) 0.021(5) -0.006(4)
N58 0.051(5) 0.038(5) 0.098(7) -0.006(5) 0.020(5) -0.005(4)
N59 0.048(5) 0.038(5) 0.117(9) -0.017(5) 0.025(5) 0.004(4)
N60 0.042(5) 0.045(5) 0.093(7) -0.023(5) 0.001(5) 0.007(4)
N61 0.040(4) 0.033(4) 0.106(8) -0.023(5) 0.019(5) -0.001(3)
N62 0.047(5) 0.032(4) 0.091(7) -0.006(4) 0.012(5) -0.001(4)
N67 0.043(5) 0.046(5) 0.102(7) -0.034(5) 0.003(5) 0.000(4)
N68 0.046(5) 0.041(4) 0.071(6) -0.004(4) 0.013(4) 0.005(4)
N69 0.048(5) 0.038(4) 0.092(7) -0.015(4) 0.022(5) 0.001(4)
N70 0.049(5) 0.044(5) 0.091(7) -0.010(4) 0.027(5) -0.001(4)
N71 0.048(5) 0.044(4) 0.051(5) 0.001(4) 0.017(4) -0.004(4)
N72 0.047(5) 0.039(4) 0.066(5) 0.001(4) 0.020(4) -0.004(4)
N73 0.051(5) 0.043(5) 0.068(5) 0.001(4) 0.024(4) 0.002(4)
N74 0.043(4) 0.048(5) 0.065(5) -0.007(4) 0.017(4) 0.003(4)
N75 0.054(5) 0.039(4) 0.078(6) -0.001(4) 0.003(4) 0.004(4)
N76 0.059(6) 0.061(6) 0.081(6) 0.019(5) 0.005(5) 0.004(4)
N77 0.046(5) 0.032(4) 0.070(5) -0.005(4) -0.006(4) -0.002(3)
N78 0.060(6) 0.052(5) 0.086(7) -0.020(5) -0.024(5) 0.007(4)
N79 0.042(4) 0.049(5) 0.077(6) 0.009(4) 0.016(4) 0.007(4)
N80 0.082(7) 0.078(7) 0.064(6) 0.013(5) 0.018(5) 0.012(6)
N81 0.054(6) 0.048(5) 0.168(11) 0.017(6) 0.052(7) 0.009(4)
N82 0.036(5) 0.053(5) 0.115(8) -0.001(5) 0.006(5) -0.003(4)
N83 0.057(6) 0.096(8) 0.063(6) 0.003(5) -0.001(5) -0.021(5)
N84 0.164(12) 0.045(6) 0.177(13) -0.010(7) 0.122(11) -0.016(7)
N85 0.066(6) 0.065(6) 0.062(5) -0.012(5) 0.012(5) -0.014(5)
N86 0.069(6) 0.052(5) 0.054(5) -0.007(4) 0.012(4) -0.006(4)
N87 0.044(4) 0.044(4) 0.066(5) -0.006(4) 0.011(4) -0.001(4)
N88 0.036(4) 0.053(5) 0.050(4) 0.007(4) 0.015(3) 0.001(3)
N89 0.050(5) 0.048(5) 0.062(5) 0.000(4) 0.014(4) 0.011(4)
N90 0.047(5) 0.063(6) 0.101(8) -0.031(5) 0.013(5) 0.001(4)
N91 0.096(8) 0.047(5) 0.102(8) -0.002(5) 0.043(6) 0.022(5)
N92 0.073(7) 0.032(5) 0.144(11) -0.006(6) 0.041(7) 0.007(4)
N93 0.058(6) 0.051(6) 0.214(15) -0.014(8) 0.003(8) 0.009(5)
N94 0.062(6) 0.068(7) 0.169(12) -0.055(7) 0.019(7) -0.006(5)
C1 0.027(4) 0.043(5) 0.056(6) -0.003(4) 0.008(4) 0.001(4)
C2 0.039(5) 0.029(4) 0.056(5) -0.005(4) 0.021(4) -0.007(4)
C3 0.040(5) 0.039(5) 0.055(5) -0.007(4) 0.021(4) -0.008(4)
C4 0.047(6) 0.028(4) 0.066(6) -0.002(4) 0.022(5) -0.003(4)
C5 0.037(5) 0.041(5) 0.082(7) -0.017(5) 0.012(5) -0.005(4)
C6 0.056(6) 0.034(5) 0.057(6) -0.010(4) 0.012(5) -0.012(4)
C7 0.032(5) 0.047(6) 0.067(6) -0.021(5) 0.020(5) -0.002(4)
C8 0.044(5) 0.036(5) 0.066(6) -0.012(4) 0.013(5) -0.003(4)
C9 0.038(5) 0.038(5) 0.071(7) -0.008(5) 0.004(5) -0.002(4)
C10 0.048(6) 0.041(5) 0.075(7) -0.002(5) 0.010(5) 0.001(5)
C11 0.032(5) 0.037(5) 0.086(7) -0.008(5) 0.005(5) 0.000(4)
C12 0.036(5) 0.055(6) 0.076(7) -0.004(5) -0.002(5) -0.002(4)
C13 0.050(6) 0.039(5) 0.053(6) 0.001(4) 0.008(4) 0.015(4)
C14 0.041(5) 0.031(5) 0.071(7) -0.014(4) -0.002(5) 0.006(4)
C15 0.040(5) 0.036(5) 0.054(5) -0.018(4) 0.004(4) 0.003(4)
C16 0.033(5) 0.038(5) 0.052(5) -0.013(4) 0.010(4) 0.001(4)
C17 0.037(5) 0.053(6) 0.041(5) -0.017(4) -0.011(4) 0.008(4)
C18 0.045(5) 0.040(5) 0.057(6) -0.012(4) 0.008(4) 0.004(4)
C19 0.038(5) 0.064(6) 0.050(5) -0.015(5) -0.003(4) 0.015(5)
C20 0.048(5) 0.033(5) 0.047(5) -0.002(4) 0.015(4) 0.002(4)
C21 0.039(5) 0.048(5) 0.053(6) -0.013(4) 0.010(4) 0.003(4)
C22 0.036(5) 0.047(5) 0.050(5) -0.007(4) 0.012(4) 0.000(4)
C23 0.038(5) 0.048(6) 0.046(5) -0.013(4) 0.007(4) 0.008(4)
C24 0.066(7) 0.041(5) 0.047(6) -0.003(4) 0.016(5) 0.005(5)
C25 0.027(4) 0.055(6) 0.053(5) -0.014(4) 0.004(4) 0.000(4)
C26 0.053(6) 0.042(5) 0.044(5) 0.007(4) 0.016(4) -0.003(5)
C27 0.047(5) 0.052(6) 0.042(5) -0.005(4) 0.015(4) 0.005(4)
C28 0.046(5) 0.042(5) 0.042(5) 0.008(4) 0.014(4) 0.004(4)
C29 0.038(5) 0.033(5) 0.052(5) 0.001(4) 0.008(4) 0.003(4)
C30 0.048(6) 0.049(6) 0.049(5) 0.006(4) 0.002(4) 0.007(4)
C31 0.041(5) 0.039(5) 0.049(5) 0.000(4) 0.008(4) 0.009(4)
C32 0.049(6) 0.064(7) 0.038(5) 0.005(5) 0.003(4) 0.021(5)
C33 0.037(5) 0.043(5) 0.042(5) -0.001(4) 0.004(4) 0.005(4)
C34 0.042(5) 0.056(6) 0.039(5) -0.001(4) 0.011(4) 0.004(4)
C35 0.041(5) 0.054(6) 0.045(5) -0.003(4) 0.011(4) 0.009(4)
C36 0.037(5) 0.081(8) 0.060(6) 0.010(6) 0.007(5) 0.012(5)
C37 0.044(5) 0.049(6) 0.056(6) 0.002(4) 0.019(4) 0.010(4)
C38 0.031(5) 0.061(7) 0.061(6) 0.002(5) 0.006(4) 0.010(4)
C39 0.044(5) 0.055(6) 0.046(5) -0.006(4) 0.010(4) 0.005(4)
C40 0.040(5) 0.043(5) 0.052(5) -0.001(4) 0.014(4) 0.006(4)
C41 0.044(5) 0.032(5) 0.060(6) -0.008(4) 0.017(5) 0.005(4)
C42 0.033(5) 0.042(5) 0.051(5) -0.001(4) 0.007(4) -0.001(4)
C43 0.041(5) 0.034(4) 0.035(4) 0.000(4) 0.000(4) -0.004(4)
C44 0.039(5) 0.032(4) 0.042(5) 0.004(4) 0.001(4) 0.001(4)
C45 0.038(5) 0.031(4) 0.041(5) 0.000(4) 0.008(4) -0.002(3)
C46 0.042(5) 0.046(5) 0.046(5) 0.005(4) 0.011(4) -0.001(4)
C47 0.034(5) 0.033(5) 0.050(5) -0.004(4) 0.001(4) 0.004(4)
C48 0.045(5) 0.052(6) 0.044(5) -0.001(4) 0.019(4) -0.007(4)
C49 0.045(5) 0.032(4) 0.042(5) 0.004(4) 0.007(4) 0.004(4)
C50 0.038(5) 0.036(5) 0.039(5) 0.001(4) -0.001(4) -0.002(4)
C51 0.036(5) 0.030(4) 0.046(5) 0.006(4) 0.010(4) 0.002(3)
C52 0.039(5) 0.044(5) 0.041(5) 0.008(4) 0.012(4) -0.004(4)
C53 0.040(5) 0.042(5) 0.046(5) 0.002(4) 0.000(4) 0.002(4)
C54 0.048(6) 0.040(5) 0.083(7) 0.010(5) 0.028(5) 0.001(4)
C55 0.032(5) 0.039(5) 0.056(6) -0.007(4) -0.001(4) -0.006(4)
C56 0.038(5) 0.030(5) 0.070(6) 0.001(4) 0.015(4) 0.002(4)
C57 0.043(5) 0.039(5) 0.054(5) 0.003(4) 0.014(4) 0.005(4)
C58 0.033(5) 0.039(5) 0.094(8) 0.003(5) 0.014(5) -0.003(4)
C59 0.040(5) 0.045(5) 0.059(6) 0.008(4) 0.005(4) -0.004(4)
C60 0.049(6) 0.042(5) 0.067(6) 0.012(5) 0.017(5) 0.017(4)
C61 0.042(5) 0.035(5) 0.054(5) 0.001(4) 0.007(4) -0.001(4)
C62 0.034(5) 0.036(5) 0.056(6) 0.000(4) 0.010(4) -0.002(4)
C63 0.037(5) 0.037(5) 0.069(7) 0.011(4) 0.015(5) -0.011(4)
C64 0.043(5) 0.034(5) 0.072(7) 0.005(5) 0.017(5) 0.010(4)
C65 0.050(6) 0.038(5) 0.058(6) 0.001(4) 0.021(5) 0.006(4)
C66 0.053(6) 0.034(5) 0.057(6) 0.005(4) 0.027(5) 0.010(4)
C67 0.052(6) 0.042(5) 0.056(6) -0.004(4) 0.027(5) 0.005(4)
C68 0.059(6) 0.060(6) 0.055(6) 0.007(5) 0.022(5) 0.026(5)
C69 0.051(6) 0.035(5) 0.051(5) -0.004(4) 0.021(4) 0.006(4)
C70 0.051(6) 0.048(6) 0.056(6) 0.004(5) 0.029(5) 0.007(5)
C71 0.041(5) 0.034(5) 0.057(6) 0.004(4) 0.016(4) 0.009(4)
C72 0.036(5) 0.047(5) 0.052(5) 0.006(4) 0.018(4) 0.009(4)
C73 0.040(5) 0.031(5) 0.069(7) -0.001(4) 0.018(5) 0.000(4)
C74 0.047(6) 0.057(6) 0.074(7) -0.008(5) 0.029(5) -0.001(5)
C75 0.044(5) 0.036(5) 0.075(7) -0.012(5) 0.010(5) 0.009(4)
C76 0.044(6) 0.063(7) 0.064(6) -0.014(5) 0.019(5) 0.001(5)
C77 0.047(5) 0.042(5) 0.055(6) -0.004(4) 0.008(4) -0.002(4)
C78 0.040(5) 0.041(5) 0.070(7) -0.008(5) 0.007(5) -0.005(4)
C79 0.045(5) 0.032(5) 0.063(6) -0.001(4) 0.013(5) 0.001(4)
C80 0.053(6) 0.059(7) 0.089(8) -0.027(6) 0.025(6) -0.012(5)
C81 0.034(5) 0.037(5) 0.106(9) -0.008(5) 0.023(5) 0.001(4)
C82 0.050(6) 0.053(7) 0.115(10) -0.025(7) 0.014(7) -0.002(5)
C83 0.036(5) 0.038(5) 0.106(9) -0.014(5) 0.015(5) -0.006(4)
C84 0.038(5) 0.046(6) 0.094(8) -0.014(5) 0.017(5) 0.003(4)
C85 0.028(5) 0.038(5) 0.104(9) -0.010(6) 0.001(5) 0.009(4)
C86 0.070(8) 0.041(6) 0.109(11) -0.022(6) 0.022(7) -0.003(5)
C87 0.042(6) 0.034(5) 0.111(9) -0.009(5) 0.021(6) 0.002(4)
C88 0.052(7) 0.040(6) 0.119(11) -0.029(6) 0.015(7) -0.013(5)
C89 0.038(5) 0.024(4) 0.116(9) -0.011(5) 0.020(6) -0.005(4)
C90 0.039(5) 0.031(5) 0.104(9) -0.011(5) 0.006(5) 0.003(4)
C91 0.034(5) 0.032(5) 0.106(9) -0.013(5) 0.024(5) -0.005(4)
C92 0.059(7) 0.046(6) 0.133(12) -0.041(7) -0.009(7) 0.019(5)
C93 0.049(6) 0.040(6) 0.102(9) -0.010(6) 0.019(6) 0.006(5)
C95 0.045(6) 0.034(5) 0.108(10) -0.016(6) 0.015(6) -0.003(4)
C96 0.043(6) 0.043(6) 0.104(9) -0.010(6) 0.018(6) -0.011(5)
C97 0.047(6) 0.042(6) 0.101(9) -0.004(6) 0.025(6) -0.003(5)
C98 0.054(6) 0.050(6) 0.077(7) -0.009(5) 0.025(6) -0.004(5)
C99 0.052(6) 0.040(5) 0.081(7) -0.002(5) 0.020(5) 0.004(4)
C100 0.050(6) 0.064(7) 0.073(7) -0.009(6) 0.017(5) 0.000(5)
C101 0.042(5) 0.036(5) 0.067(6) 0.010(5) 0.001(5) 0.003(4)
C102 0.051(6) 0.048(6) 0.053(6) 0.009(4) 0.014(5) -0.005(4)
C103 0.046(5) 0.050(6) 0.050(5) 0.008(4) 0.008(4) 0.006(4)
C104 0.054(6) 0.045(6) 0.052(6) -0.003(4) 0.022(5) -0.002(5)
C105 0.057(6) 0.033(5) 0.063(6) 0.004(4) 0.026(5) 0.005(4)
C106 0.061(6) 0.055(6) 0.040(5) -0.005(4) 0.022(4) -0.001(5)
C107 0.052(6) 0.048(6) 0.073(7) -0.019(5) 0.000(5) -0.002(5)
C108 0.053(6) 0.044(6) 0.070(7) -0.006(5) -0.006(5) -0.004(5)
C109 0.066(7) 0.052(6) 0.087(8) -0.011(6) -0.022(6) 0.024(6)
C110 0.062(7) 0.059(7) 0.069(7) -0.010(5) 0.003(6) 0.010(5)
C111 0.079(8) 0.065(8) 0.089(9) 0.001(7) 0.032(7) 0.014(6)
C112 0.043(5) 0.038(5) 0.062(6) 0.002(4) 0.010(4) -0.001(4)
C113 0.043(5) 0.062(7) 0.062(6) 0.005(5) 0.007(5) -0.012(5)
C114 0.054(7) 0.062(7) 0.087(9) 0.014(6) 0.003(6) 0.000(6)
C115 0.063(7) 0.057(7) 0.077(8) 0.001(6) -0.005(6) -0.002(6)
C116 0.073(8) 0.047(6) 0.063(7) -0.013(5) 0.003(6) -0.009(5)
C117 0.070(12) 0.044(9) 0.146(18) 0.000 -0.010(12) 0.000
C118 0.064(7) 0.073(8) 0.095(9) -0.007(7) 0.025(7) 0.028(6)
C119 0.052(6) 0.060(7) 0.083(8) 0.001(6) 0.025(6) 0.014(5)
C120 0.063(8) 0.058(7) 0.116(11) -0.023(7) 0.040(7) 0.003(6)
C121 0.111(12) 0.066(9) 0.142(14) -0.024(9) -0.003(11) 0.038(8)
C122 0.084(9) 0.041(6) 0.119(12) -0.009(7) 0.011(8) 0.013(6)
C123 0.084(9) 0.063(8) 0.113(11) -0.003(8) 0.044(8) 0.027(7)
C124 0.139(14) 0.043(7) 0.149(14) 0.023(8) 0.084(12) 0.029(8)

loop_
_atom_type_symbol
_atom_type_description
_atom_type_scat_dispersion_real
_atom_type_scat_dispersion_imag
_atom_type_scat_source
Pt Pt -1.7723 8.1082 'International Tables Vol C Tables 4.2.6.8 and 6.1.1.4'
Cl Cl 0.1196 0.1525 'International Tables Vol C Tables 4.2.6.8 and 6.1.1.4'
O O 0.0106 0.0060 'International Tables Vol C Tables 4.2.6.8 and 6.1.1.4'
N N 0.0061 0.0033 'International Tables Vol C Tables 4.2.6.8 and 6.1.1.4'
C C 0.0033 0.0016 'International Tables Vol C Tables 4.2.6.8 and 6.1.1.4'
H H 0.0000 0.0000 'International Tables Vol C Tables 4.2.6.8 and 6.1.1.4'

loop_
_geom_angle_atom_site_label_1
_geom_angle_atom_site_label_2
_geom_angle_atom_site_label_3
_geom_angle
_geom_angle_site_symmetry_1
_geom_angle_site_symmetry_3
_geom_angle_publ_flag
N77 Pt1 N75 89.1(3) . . ?
N77 Pt1 N76 89.8(4) . . ?
N75 Pt1 N76 178.4(4) . . ?
N77 Pt1 Cl1 179.6(2) . . ?
N75 Pt1 Cl1 90.7(2) . . ?
N76 Pt1 Cl1 90.4(3) . . ?
N79 Pt2 N82 91.6(4) . . ?
N79 Pt2 N81 89.4(4) . . ?
N82 Pt2 N81 177.0(5) . . ?
N79 Pt2 Cl2 177.4(3) . . ?
N82 Pt2 Cl2 88.9(3) . . ?
N81 Pt2 Cl2 90.2(3) . . ?
N85 Pt3 N83 88.5(4) . . ?
N85 Pt3 N84 89.9(5) . . ?
N83 Pt3 N84 178.3(4) . . ?
N85 Pt3 Cl3 178.7(3) . . ?
N83 Pt3 Cl3 90.3(3) . . ?
N84 Pt3 Cl3 91.3(4) . . ?
N89 Pt4 N88 90.1(3) . . ?
N89 Pt4 N87 89.2(3) . . ?
N88 Pt4 N87 179.2(3) . . ?
N89 Pt4 Cl4 177.9(3) . . ?
N88 Pt4 Cl4 89.8(2) . . ?
N87 Pt4 Cl4 90.9(2) . . ?
N92 Pt5 N94 88.5(4) . . ?
N92 Pt5 N93 88.6(5) . . ?
N94 Pt5 N93 176.7(6) . . ?
N92 Pt5 Cl5 178.5(3) . . ?
N94 Pt5 Cl5 91.0(3) . . ?
N93 Pt5 Cl5 91.9(4) . . ?
O24W Cl6 Cl12 45(4) . 3_556 ?
O15W Cl7 O10W 158.8(13) . . ?
O37W Cl9 Cl13 161.4(18) . . ?
Cl19 Cl12 O24W 88.9(9) . 3_556 ?
Cl19 Cl12 O33W 110.4(11) . . ?
O24W Cl12 O33W 105.5(13) 3_556 . ?
Cl19 Cl12 Cl6 100.6(6) . 3_556 ?
O24W Cl12 Cl6 14.5(10) 3_556 3_556 ?
O33W Cl12 Cl6 93.3(11) . 3_556 ?
O2W Cl13 Cl9 153.1(13) . . ?
O16W Cl19 O25W 39.2(15) . . ?
O16W Cl19 Cl12 140.6(10) . . ?
O25W Cl19 Cl12 119.8(16) . . ?
O30W O10W Cl7 155(2) . . ?
O25W O16W Cl19 86(3) . . ?
O32W O19W O27W 119(3) . . ?
Cl6 O24W Cl12 120(5) . 3_556 ?
O16W O25W Cl19 55(2) . . ?
O35W O29W O35W 172(5) . 2 ?
O10W O30W O30W 125(3) . 3_666 ?
C1 N1 C3 111.7(7) . . ?
C1 N1 C5 121.5(8) . . ?
C3 N1 C5 119.5(8) . . ?
C1 N2 C2 112.6(7) . . ?
C1 N2 C42 123.4(8) . . ?
C2 N2 C42 123.0(7) . . ?
C4 N3 C6 123.1(8) . . ?
C4 N3 C3 112.1(7) . . ?
C6 N3 C3 124.7(7) . . ?
C4 N4 C13 117.7(7) . . ?
C4 N4 C2 111.3(7) . . ?
C13 N4 C2 119.2(7) . . ?
C7 N5 C8 113.4(8) . . ?
C7 N5 C5 122.0(9) . . ?
C8 N5 C5 124.4(8) . . ?
C7 N6 C11 121.4(8) . . ?
C7 N6 C9 111.7(8) . . ?
C11 N6 C9 122.9(8) . . ?
C10 N7 C6 121.7(8) . . ?
C10 N7 C8 112.1(7) . . ?
C6 N7 C8 122.8(8) . . ?
C10 N8 C12 123.3(8) . . ?
C10 N8 C9 112.8(8) . . ?
C12 N8 C9 123.6(8) . . ?
C14 N9 C11 122.5(8) . . ?
C14 N9 C15 113.2(7) . . ?
C11 N9 C15 124.3(8) . . ?
C14 N10 C18 120.7(8) . . ?
C14 N10 C16 110.8(7) . . ?
C18 N10 C16 121.8(7) . . ?
C17 N11 C15 111.4(8) . . ?
C17 N11 C12 121.8(8) . . ?
C15 N11 C12 124.1(8) . . ?
C17 N12 C16 113.0(8) . . ?
C17 N12 C19 121.0(8) . . ?
C16 N12 C19 124.9(8) . . ?
C20 N13 C21 112.6(7) . . ?
C20 N13 C18 123.8(8) . . ?
C21 N13 C18 123.5(8) . . ?
C20 N14 C22 112.9(7) . . ?
C20 N14 C24 119.7(8) . . ?
C22 N14 C24 121.8(8) . . ?
C23 N15 C21 112.2(8) . . ?
C23 N15 C19 120.2(8) . . ?
C21 N15 C19 120.6(8) . . ?
C23 N16 C25 123.0(8) . . ?
C23 N16 C22 113.1(7) . . ?
C25 N16 C22 122.0(8) . . ?
C26 N17 C27 113.2(8) . . ?
C26 N17 C24 121.4(8) . . ?
C27 N17 C24 123.8(8) . . ?
C26 N18 C30 120.4(8) . . ?
C26 N18 C28 112.8(8) . . ?
C30 N18 C28 122.3(7) . . ?
C29 N19 C27 112.2(7) . . ?
C29 N19 C25 122.3(8) . . ?
C27 N19 C25 120.6(8) . . ?
C29 N20 C31 124.3(8) . . ?
C29 N20 C28 113.0(7) . . ?
C31 N20 C28 122.7(7) . . ?
C32 N21 C30 123.1(8) . . ?
C32 N21 C33 112.9(8) . . ?
C30 N21 C33 124.0(7) . . ?
C32 N22 C34 110.8(8) . . ?
C32 N22 C36 122.0(8) . . ?
C34 N22 C36 123.6(9) . . ?
C35 N23 C31 120.0(7) . . ?
C35 N23 C33 111.1(7) . . ?
C31 N23 C33 125.2(7) . . ?
C35 N24 C37 122.9(8) . . ?
C35 N24 C34 111.9(8) . . ?
C37 N24 C34 124.3(8) . . ?
C38 N25 C36 122.7(8) . . ?
C38 N25 C39 112.1(8) . . ?
C36 N25 C39 122.1(8) . . ?
C38 N26 C42 123.9(8) . . ?
C38 N26 C40 111.5(7) . . ?
C42 N26 C40 123.0(7) . . ?
C41 N27 C39 114.0(7) . . ?
C41 N27 C37 120.8(8) . . ?
C39 N27 C37 125.1(8) . . ?
C41 N28 C40 113.0(7) . . ?
C41 N28 C13 120.4(8) . . ?
C40 N28 C13 122.8(7) . . ?
C43 N29 C53 121.1(7) . . ?
C43 N29 C44 112.6(7) . . ?
C53 N29 C44 120.1(7) . . ?
C43 N30 C47 121.8(7) . . ?
C43 N30 C45 113.5(7) . . ?
C47 N30 C45 123.9(7) . . ?
C46 N31 C54 122.1(8) . . ?
C46 N31 C44 112.7(7) . . ?
C54 N31 C44 123.8(8) . . ?
C46 N32 C48 122.3(8) . . ?
C46 N32 C45 112.2(7) . . ?
C48 N32 C45 120.8(7) . . ?
C49 N33 C50 113.0(7) . . ?
C49 N33 C47 119.7(7) . . ?
C50 N33 C47 122.3(7) . . ?
C52 N34 C50 113.3(7) . . ?
C52 N34 C48 120.5(8) . . ?
C50 N34 C48 125.5(7) . . ?
C49 N35 C62 121.7(7) . . ?
C49 N35 C51 112.8(7) . . ?
C62 N35 C51 124.3(7) . . ?
C52 N36 C51 112.3(7) . . ?
C52 N36 C62 119.5(7) . 2_656 ?
C51 N36 C62 123.5(7) . 2_656 ?
C55 N37 C57 111.6(7) . . ?
C55 N37 C53 121.0(7) . . ?
C57 N37 C53 122.3(7) . . ?
C55 N38 C59 123.8(8) . . ?
C55 N38 C56 111.6(7) . . ?
C59 N38 C56 124.6(7) . . ?
C58 N39 C57 112.7(7) . . ?
C58 N39 C54 121.6(8) . . ?
C57 N39 C54 123.3(8) . . ?
C58 N40 C60 121.4(8) . . ?
C58 N40 C56 110.5(8) . . ?
C60 N40 C56 123.3(8) . . ?
C63 N41 C59 121.4(8) . . ?
C63 N41 C61 110.9(8) . . ?
C59 N41 C61 123.2(8) . . ?
C63 N42 C61 113.1(8) 2_656 . ?
C63 N42 C60 121.8(8) 2_656 . ?
C61 N42 C60 124.8(8) . . ?
C64 N43 C65 112.0(8) . . ?
C64 N43 C105 122.4(8) . . ?
C65 N43 C105 122.1(8) . . ?
C64 N44 C66 111.4(8) . . ?
C64 N44 C68 120.9(8) . . ?
C66 N44 C68 121.9(8) . . ?
C67 N45 C65 113.1(7) . . ?
C67 N45 C106 124.8(8) . . ?
C65 N45 C106 122.0(8) . . ?
C67 N46 C66 112.6(7) . . ?
C67 N46 C69 121.4(7) . . ?
C66 N46 C69 122.1(7) . . ?
C70 N47 C71 113.4(8) . . ?
C70 N47 C68 121.7(8) . . ?
C71 N47 C68 121.3(9) . . ?
C70 N48 C74 122.2(8) . . ?
C70 N48 C72 110.6(8) . . ?
C74 N48 C72 121.4(8) . . ?
C73 N49 C71 112.9(8) . . ?
C73 N49 C69 122.1(7) . . ?
C71 N49 C69 121.3(7) . . ?
C73 N50 C75 122.7(8) . . ?
C73 N50 C72 112.9(8) . . ?
C75 N50 C72 123.8(8) . . ?
C76 N51 C77 112.8(8) . . ?
C76 N51 C74 122.7(8) . . ?
C77 N51 C74 124.2(8) . . ?
C76 N52 C80 123.7(9) . . ?
C76 N52 C78 112.5(8) . . ?
C80 N52 C78 123.2(8) . . ?
C79 N53 C77 113.1(8) . . ?
C79 N53 C75 119.2(8) . . ?
C77 N53 C75 121.6(8) . . ?
C79 N54 C81 122.2(9) . . ?
C79 N54 C78 113.0(8) . . ?
C81 N54 C78 123.8(9) . . ?
C82 N55 C80 123.3(9) . . ?
C82 N55 C83 111.2(9) . . ?
C80 N55 C83 124.3(10) . . ?
C82 N56 C86 122.8(9) . . ?
C82 N56 C84 110.9(9) . . ?
C86 N56 C84 123.0(9) . . ?
C85 N57 C83 112.4(8) . . ?
C85 N57 C81 122.1(9) . . ?
C83 N57 C81 124.0(10) . . ?
C85 N58 C87 122.7(10) . . ?
C85 N58 C84 111.9(9) . . ?
C87 N58 C84 125.3(8) . . ?
C88 N59 C89 109.9(11) . . ?
C88 N59 C86 124.5(10) . . ?
C89 N59 C86 125.1(10) . . ?
C88 N60 C92 118.4(10) . . ?
C88 N60 C90 111.8(10) . . ?
C92 N60 C90 120.1(11) . . ?
C91 N61 C87 122.4(8) . . ?
C91 N61 C89 110.2(9) . . ?
C87 N61 C89 121.9(9) . . ?
C91 N62 C93 124.6(9) . . ?
C91 N62 C90 112.8(10) . . ?
C93 N62 C90 121.9(9) . . ?
C95 N67 C92 122.6(9) . . ?
C95 N67 C96 109.3(10) . . ?
C92 N67 C96 121.5(9) . . ?
C95 N68 C99 124.0(9) . . ?
C95 N68 C97 112.2(9) . . ?
C99 N68 C97 123.0(9) . . ?
C98 N69 C93 124.0(8) . . ?
C98 N69 C96 111.9(9) . . ?
C93 N69 C96 122.8(8) . . ?
C98 N70 C100 121.6(9) . . ?
C98 N70 C97 112.2(9) . . ?
C100 N70 C97 122.4(9) . . ?
C104 N71 C106 122.5(8) . . ?
C104 N71 C103 111.9(8) . . ?
C106 N71 C103 125.3(8) . . ?
C101 N72 C99 122.8(8) . . ?
C101 N72 C102 114.0(8) . . ?
C99 N72 C102 123.1(8) . . ?
C101 N73 C105 122.5(8) . . ?
C101 N73 C103 113.2(8) . . ?
C105 N73 C103 124.1(8) . . ?
C104 N74 C102 112.4(8) . . ?
C104 N74 C100 119.6(8) . . ?
C102 N74 C100 123.3(8) . . ?
Pt1 N75 H75D 109.5 . . ?
Pt1 N75 H75E 109.5 . . ?
H75D N75 H75E 109.5 . . ?
Pt1 N75 H75F 109.5 . . ?
H75D N75 H75F 109.5 . . ?
H75E N75 H75F 109.5 . . ?
Pt1 N76 H76D 109.5 . . ?
Pt1 N76 H76E 109.5 . . ?
H76D N76 H76E 109.5 . . ?
Pt1 N76 H76F 109.5 . . ?
H76D N76 H76F 109.5 . . ?
H76E N76 H76F 109.5 . . ?
C107 N77 N78 104.6(8) . . ?
C107 N77 Pt1 133.6(7) . . ?
N78 N77 Pt1 121.8(6) . . ?
C109 N78 N77 111.2(8) . . ?
C109 N78 H78N 124.4 . . ?
N77 N78 H78N 124.4 . . ?
C113 N79 N80 105.4(9) . . ?
C113 N79 Pt2 132.7(8) . . ?
N80 N79 Pt2 121.7(7) . . ?
C111 N80 N79 110.7(10) . . ?
C111 N80 H80N 124.6 . . ?
N79 N80 H80N 124.6 . . ?
Pt2 N81 H81D 109.5 . . ?
Pt2 N81 H81E 109.5 . . ?
H81D N81 H81E 109.5 . . ?
Pt2 N81 H81F 109.5 . . ?
H81D N81 H81F 109.5 . . ?
H81E N81 H81F 109.5 . . ?
Pt2 N82 H82D 109.5 . . ?
Pt2 N82 H82E 109.5 . . ?
H82D N82 H82E 109.5 . . ?
Pt2 N82 H82F 109.5 . . ?
H82D N82 H82F 109.5 . . ?
H82E N82 H82F 109.5 . . ?
Pt3 N83 H83D 109.5 . . ?
Pt3 N83 H83E 109.5 . . ?
H83D N83 H83E 109.5 . . ?
Pt3 N83 H83F 109.5 . . ?
H83D N83 H83F 109.5 . . ?
H83E N83 H83F 109.5 . . ?
Pt3 N84 H84D 109.5 . . ?
Pt3 N84 H84E 109.5 . . ?
H84D N84 H84E 109.5 . . ?
Pt3 N84 H84F 109.5 . . ?
H84D N84 H84F 109.5 . . ?
H84E N84 H84F 109.5 . . ?
C116 N85 N86 105.8(9) . . ?
C116 N85 Pt3 132.0(8) . . ?
N86 N85 Pt3 122.0(7) . . ?
C114 N86 N85 112.2(9) . . ?
C114 N86 H86N 123.9 . . ?
N85 N86 H86N 123.9 . . ?
Pt4 N87 H87D 109.5 . . ?
Pt4 N87 H87E 109.5 . . ?
H87D N87 H87E 109.5 . . ?
Pt4 N87 H87F 109.5 . . ?
H87D N87 H87F 109.5 . . ?
H87E N87 H87F 109.5 . . ?
Pt4 N88 H88D 109.5 . . ?
Pt4 N88 H88E 109.5 . . ?
H88D N88 H88E 109.5 . . ?
Pt4 N88 H88F 109.5 . . ?
H88D N88 H88F 109.5 . . ?
H88E N88 H88F 109.5 . . ?
C118 N89 N90 105.0(9) . . ?
C118 N89 Pt4 136.1(9) . . ?
N90 N89 Pt4 119.0(6) . . ?
C120 N90 N89 111.6(10) . . ?
C120 N90 H90N 124.2 . . ?
N89 N90 H90N 124.2 . . ?
C124 N91 N92 108.5(11) . . ?
C124 N91 H91N 125.8 . . ?
N92 N91 H91N 125.8 . . ?
C122 N92 N91 107.8(10) . . ?
C122 N92 Pt5 132.7(8) . . ?
N91 N92 Pt5 119.1(10) . . ?
Pt5 N93 H93D 109.5 . . ?
Pt5 N93 H93E 109.5 . . ?
H93D N93 H93E 109.5 . . ?
Pt5 N93 H93F 109.5 . . ?
H93D N93 H93F 109.5 . . ?
H93E N93 H93F 109.5 . . ?
Pt5 N94 H94D 109.5 . . ?
Pt5 N94 H94E 109.5 . . ?
H94D N94 H94E 109.5 . . ?
Pt5 N94 H94F 109.5 . . ?
H94D N94 H94F 109.5 . . ?
H94E N94 H94F 109.5 . . ?
O1 C1 N2 127.0(9) . . ?
O1 C1 N1 125.2(8) . . ?
N2 C1 N1 107.8(8) . . ?
N2 C2 N4 114.8(7) . . ?
N2 C2 C3 103.6(7) . . ?
N4 C2 C3 103.6(7) . . ?
N2 C2 H2 111.4 . . ?
N4 C2 H2 111.4 . . ?
C3 C2 H2 111.4 . . ?
N1 C3 N3 116.7(7) . . ?
N1 C3 C2 102.4(7) . . ?
N3 C3 C2 103.2(7) . . ?
N1 C3 H3 111.3 . . ?
N3 C3 H3 111.3 . . ?
C2 C3 H3 111.3 . . ?
O2 C4 N4 126.7(8) . . ?
O2 C4 N3 125.4(9) . . ?
N4 C4 N3 107.8(8) . . ?
N5 C5 N1 111.4(7) . . ?
N5 C5 H5A 109.3 . . ?
N1 C5 H5A 109.3 . . ?
N5 C5 H5B 109.3 . . ?
N1 C5 H5B 109.3 . . ?
H5A C5 H5B 108.0 . . ?
N7 C6 N3 113.1(8) . . ?
N7 C6 H6A 109.0 . . ?
N3 C6 H6A 109.0 . . ?
N7 C6 H6B 109.0 . . ?
N3 C6 H6B 109.0 . . ?
H6A C6 H6B 107.8 . . ?
O3 C7 N5 126.6(9) . . ?
O3 C7 N6 125.9(9) . . ?
N5 C7 N6 107.4(9) . . ?
N5 C8 N7 115.1(8) . . ?
N5 C8 C9 103.9(8) . . ?
N7 C8 C9 103.5(7) . . ?
N5 C8 H8 111.3 . . ?
N7 C8 H8 111.3 . . ?
C9 C8 H8 111.3 . . ?
N8 C9 N6 114.1(8) . . ?
N8 C9 C8 103.6(7) . . ?
N6 C9 C8 103.2(8) . . ?
N8 C9 H9 111.8 . . ?
N6 C9 H9 111.8 . . ?
C8 C9 H9 111.8 . . ?
O4 C10 N8 125.3(9) . . ?
O4 C10 N7 126.9(9) . . ?
N8 C10 N7 107.7(8) . . ?
N6 C11 N9 113.2(8) . . ?
N6 C11 H11X 108.9 . . ?
N9 C11 H11X 108.9 . . ?
N6 C11 H11Y 108.9 . . ?
N9 C11 H11Y 108.9 . . ?
H11X C11 H11Y 107.8 . . ?
N8 C12 N11 113.8(9) . . ?
N8 C12 H12X 108.8 . . ?
N11 C12 H12X 108.8 . . ?
N8 C12 H12Y 108.8 . . ?
N11 C12 H12Y 108.8 . . ?
H12X C12 H12Y 107.7 . . ?
N4 C13 N28 112.0(7) . . ?
N4 C13 H13A 109.2 . . ?
N28 C13 H13A 109.2 . . ?
N4 C13 H13B 109.2 . . ?
N28 C13 H13B 109.2 . . ?
H13A C13 H13B 107.9 . . ?
O5 C14 N9 126.6(9) . . ?
O5 C14 N10 124.8(10) . . ?
N9 C14 N10 108.6(8) . . ?
N11 C15 N9 113.4(7) . . ?
N11 C15 C16 103.2(7) . . ?
N9 C15 C16 102.2(7) . . ?
N11 C15 H15 112.4 . . ?
N9 C15 H15 112.4 . . ?
C16 C15 H15 112.4 . . ?
N12 C16 N10 114.0(7) . . ?
N12 C16 C15 102.4(7) . . ?
N10 C16 C15 104.4(7) . . ?
N12 C16 H16 111.8 . . ?
N10 C16 H16 111.8 . . ?
C15 C16 H16 111.8 . . ?
O6 C17 N12 127.1(9) . . ?
O6 C17 N11 124.4(10) . . ?
N12 C17 N11 108.4(8) . . ?
N10 C18 N13 112.3(7) . . ?
N10 C18 H18A 109.1 . . ?
N13 C18 H18A 109.1 . . ?
N10 C18 H18B 109.1 . . ?
N13 C18 H18B 109.1 . . ?
H18A C18 H18B 107.9 . . ?
N12 C19 N15 114.6(7) . . ?
N12 C19 H19A 108.6 . . ?
N15 C19 H19A 108.6 . . ?
N12 C19 H19B 108.6 . . ?
N15 C19 H19B 108.6 . . ?
H19A C19 H19B 107.6 . . ?
O7 C20 N13 126.5(8) . . ?
O7 C20 N14 126.2(9) . . ?
N13 C20 N14 107.4(8) . . ?
N13 C21 N15 114.6(8) . . ?
N13 C21 C22 104.0(7) . . ?
N15 C21 C22 103.0(7) . . ?
N13 C21 H21 111.6 . . ?
N15 C21 H21 111.6 . . ?
C22 C21 H21 111.6 . . ?
N14 C22 N16 114.2(7) . . ?
N14 C22 C21 102.8(7) . . ?
N16 C22 C21 102.7(7) . . ?
N14 C22 H22 112.1 . . ?
N16 C22 H22 112.1 . . ?
C21 C22 H22 112.1 . . ?
O8 C23 N16 126.9(8) . . ?
O8 C23 N15 124.6(9) . . ?
N16 C23 N15 108.5(8) . . ?
N17 C24 N14 111.9(7) . . ?
N17 C24 H24A 109.2 . . ?
N14 C24 H24A 109.2 . . ?
N17 C24 H24B 109.2 . . ?
N14 C24 H24B 109.2 . . ?
H24A C24 H24B 107.9 . . ?
N16 C25 N19 114.0(7) . . ?
N16 C25 H25A 108.7 . . ?
N19 C25 H25A 108.7 . . ?
N16 C25 H25B 108.7 . . ?
N19 C25 H25B 108.7 . . ?
H25A C25 H25B 107.6 . . ?
O9 C26 N18 127.0(9) . . ?
O9 C26 N17 126.0(9) . . ?
N18 C26 N17 107.0(8) . . ?
N17 C27 N19 114.0(7) . . ?
N17 C27 C28 103.9(7) . . ?
N19 C27 C28 102.7(7) . . ?
N17 C27 H27 111.9 . . ?
N19 C27 H27 111.9 . . ?
C28 C27 H27 111.9 . . ?
N20 C28 N18 113.9(7) . . ?
N20 C28 C27 103.6(7) . . ?
N18 C28 C27 102.4(7) . . ?
N20 C28 H28 112.1 . . ?
N18 C28 H28 112.1 . . ?
C27 C28 H28 112.1 . . ?
O10 C29 N20 126.8(8) . . ?
O10 C29 N19 125.0(8) . . ?
N20 C29 N19 108.2(7) . . ?
N21 C30 N18 114.0(7) . . ?
N21 C30 H30A 108.7 . . ?
N18 C30 H30A 108.7 . . ?
N21 C30 H30B 108.7 . . ?
N18 C30 H30B 108.7 . . ?
H30A C30 H30B 107.6 . . ?
N20 C31 N23 114.1(7) . . ?
N20 C31 H31A 108.7 . . ?
N23 C31 H31A 108.7 . . ?
N20 C31 H31B 108.7 . . ?
N23 C31 H31B 108.7 . . ?
H31A C31 H31B 107.6 . . ?
O11 C32 N21 126.5(10) . . ?
O11 C32 N22 125.1(9) . . ?
N21 C32 N22 108.3(8) . . ?
N21 C33 N23 114.7(7) . . ?
N21 C33 C34 102.8(7) . . ?
N23 C33 C34 102.7(7) . . ?
N21 C33 H33 112.0 . . ?
N23 C33 H33 112.0 . . ?
C34 C33 H33 112.0 . . ?
N22 C34 N24 115.1(7) . . ?
N22 C34 C33 104.4(8) . . ?
N24 C34 C33 104.4(7) . . ?
N22 C34 H34 110.8 . . ?
N24 C34 H34 110.8 . . ?
C33 C34 H34 110.8 . . ?
O12 C35 N24 124.7(9) . . ?
O12 C35 N23 126.7(9) . . ?
N24 C35 N23 108.7(8) . . ?
N25 C36 N22 113.2(8) . . ?
N25 C36 H36A 108.9 . . ?
N22 C36 H36A 108.9 . . ?
N25 C36 H36B 108.9 . . ?
N22 C36 H36B 108.9 . . ?
H36A C36 H36B 107.7 . . ?
N24 C37 N27 112.1(8) . . ?
N24 C37 H37A 109.2 . . ?
N27 C37 H37A 109.2 . . ?
N24 C37 H37B 109.2 . . ?
N27 C37 H37B 109.2 . . ?
H37A C37 H37B 107.9 . . ?
O13 C38 N25 125.8(10) . . ?
O13 C38 N26 124.4(9) . . ?
N25 C38 N26 109.8(8) . . ?
N27 C39 N25 115.5(8) . . ?
N27 C39 C40 102.8(7) . . ?
N25 C39 C40 102.7(7) . . ?
N27 C39 H39 111.7 . . ?
N25 C39 H39 111.7 . . ?
C40 C39 H39 111.7 . . ?
N28 C40 N26 113.9(8) . . ?
N28 C40 C39 102.7(7) . . ?
N26 C40 C39 103.2(7) . . ?
N28 C40 H40 112.1 . . ?
N26 C40 H40 112.1 . . ?
C39 C40 H40 112.1 . . ?
O14 C41 N28 126.7(9) . . ?
O14 C41 N27 126.5(8) . . ?
N28 C41 N27 106.7(8) . . ?
N26 C42 N2 115.2(7) . . ?
N26 C42 H42A 108.5 . . ?
N2 C42 H42A 108.5 . . ?
N26 C42 H42B 108.5 . . ?
N2 C42 H42B 108.5 . . ?
H42A C42 H42B 107.5 . . ?
O15 C43 N29 127.8(8) . . ?
O15 C43 N30 125.3(8) . . ?
N29 C43 N30 106.9(7) . . ?
N31 C44 N29 113.3(7) . . ?
N31 C44 C45 102.7(7) . . ?
N29 C44 C45 103.3(7) . . ?
N31 C44 H44 112.3 . . ?
N29 C44 H44 112.3 . . ?
C45 C44 H44 112.3 . . ?
N30 C45 N32 115.4(7) . . ?
N30 C45 C44 102.8(6) . . ?
N32 C45 C44 103.2(6) . . ?
N30 C45 H45 111.6 . . ?
N32 C45 H45 111.6 . . ?
C44 C45 H45 111.6 . . ?
O18 C46 N32 126.1(9) . . ?
O18 C46 N31 125.2(9) . . ?
N32 C46 N31 108.7(8) . . ?
N30 C47 N33 113.3(7) . . ?
N30 C47 H47A 108.9 . . ?
N33 C47 H47A 108.9 . . ?
N30 C47 H47B 108.9 . . ?
N33 C47 H47B 108.9 . . ?
H47A C47 H47B 107.7 . . ?
N32 C48 N34 114.9(7) . . ?
N32 C48 H48A 108.5 . . ?
N34 C48 H48A 108.5 . . ?
N32 C48 H48B 108.5 . . ?
N34 C48 H48B 108.5 . . ?
H48A C48 H48B 107.5 . . ?
O16 C49 N35 126.6(8) . . ?
O16 C49 N33 126.7(8) . . ?
N35 C49 N33 106.7(7) . . ?
N34 C50 N33 114.6(7) . . ?
N34 C50 C51 103.1(7) . . ?
N33 C50 C51 103.3(7) . . ?
N34 C50 H50 111.7 . . ?
N33 C50 H50 111.7 . . ?
C51 C50 H50 111.7 . . ?
N36 C51 N35 116.5(7) . . ?
N36 C51 C50 103.4(6) . . ?
N35 C51 C50 103.4(7) . . ?
N36 C51 H51 111.0 . . ?
N35 C51 H51 111.0 . . ?
C50 C51 H51 111.0 . . ?
O17 C52 N36 126.9(8) . . ?
O17 C52 N34 125.9(8) . . ?
N36 C52 N34 107.2(7) . . ?
N29 C53 N37 112.1(7) . . ?
N29 C53 H53A 109.2 . . ?
N37 C53 H53A 109.2 . . ?
N29 C53 H53B 109.2 . . ?
N37 C53 H53B 109.2 . . ?
H53A C53 H53B 107.9 . . ?
N31 C54 N39 114.5(8) . . ?
N31 C54 H54A 108.6 . . ?
N39 C54 H54A 108.6 . . ?
N31 C54 H54B 108.6 . . ?
N39 C54 H54B 108.6 . . ?
H54A C54 H54B 107.6 . . ?
O19 C55 N38 124.3(9) . . ?
O19 C55 N37 125.4(8) . . ?
N38 C55 N37 110.2(8) . . ?
N40 C56 N38 114.6(8) . . ?
N40 C56 C57 102.9(7) . . ?
N38 C56 C57 102.8(7) . . ?
N40 C56 H56 111.9 . . ?
N38 C56 H56 111.9 . . ?
C57 C56 H56 111.9 . . ?
N39 C57 N37 113.0(8) . . ?
N39 C57 C56 103.2(7) . . ?
N37 C57 C56 103.2(7) . . ?
N39 C57 H57 112.3 . . ?
N37 C57 H57 112.3 . . ?
C56 C57 H57 112.3 . . ?
O20 C58 N39 125.3(9) . . ?
O20 C58 N40 125.0(10) . . ?
N39 C58 N40 109.6(8) . . ?
N41 C59 N38 112.5(8) . . ?
N41 C59 H59A 109.1 . . ?
N38 C59 H59A 109.1 . . ?
N41 C59 H59B 109.1 . . ?
N38 C59 H59B 109.1 . . ?
H59A C59 H59B 107.8 . . ?
N42 C60 N40 111.6(8) . . ?
N42 C60 H60A 109.3 . . ?
N40 C60 H60A 109.3 . . ?
N42 C60 H60B 109.3 . . ?
N40 C60 H60B 109.3 . . ?
H60A C60 H60B 108.0 . . ?
N42 C61 N41 113.9(7) . . ?
N42 C61 C61 103.5(8) . 2_656 ?
N41 C61 C61 103.3(8) . 2_656 ?
N42 C61 H61 111.8 . . ?
N41 C61 H61 111.8 . . ?
C61 C61 H61 111.8 2_656 . ?
N35 C62 N36 114.8(7) . 2_656 ?
N35 C62 H62A 108.6 . . ?
N36 C62 H62A 108.6 2_656 . ?
N35 C62 H62B 108.6 . . ?
N36 C62 H62B 108.6 2_656 . ?
H62A C62 H62B 107.5 . . ?
O21 C63 N42 127.9(10) . 2_656 ?
O21 C63 N41 123.2(9) . . ?
N42 C63 N41 108.9(8) 2_656 . ?
O23 C64 N44 125.8(10) . . ?
O23 C64 N43 126.0(9) . . ?
N44 C64 N43 108.2(8) . . ?
N43 C65 N45 116.4(8) . . ?
N43 C65 C66 103.8(8) . . ?
N45 C65 C66 102.4(7) . . ?
N43 C65 H65 111.2 . . ?
N45 C65 H65 111.2 . . ?
C66 C65 H65 111.2 . . ?
N44 C66 N46 115.4(8) . . ?
N44 C66 C65 103.8(7) . . ?
N46 C66 C65 103.6(7) . . ?
N44 C66 H66 111.2 . . ?
N46 C66 H66 111.2 . . ?
C65 C66 H66 111.2 . . ?
O22 C67 N46 126.7(9) . . ?
O22 C67 N45 125.8(9) . . ?
N46 C67 N45 107.5(7) . . ?
N44 C68 N47 113.7(8) . . ?
N44 C68 H68A 108.8 . . ?
N47 C68 H68A 108.8 . . ?
N44 C68 H68B 108.8 . . ?
N47 C68 H68B 108.8 . . ?
H68A C68 H68B 107.7 . . ?
N49 C69 N46 113.0(8) . . ?
N49 C69 H69A 109.0 . . ?
N46 C69 H69A 109.0 . . ?
N49 C69 H69B 109.0 . . ?
N46 C69 H69B 109.0 . . ?
H69A C69 H69B 107.8 . . ?
O25 C70 N47 127.4(9) . . ?
O25 C70 N48 123.3(10) . . ?
N47 C70 N48 109.3(8) . . ?
N49 C71 N47 115.7(7) . . ?
N49 C71 C72 103.6(7) . . ?
N47 C71 C72 102.1(8) . . ?
N49 C71 H71 111.6 . . ?
N47 C71 H71 111.6 . . ?
C72 C71 H71 111.6 . . ?
N50 C72 N48 114.8(7) . . ?
N50 C72 C71 102.8(7) . . ?
N48 C72 C71 104.1(7) . . ?
N50 C72 H72 111.5 . . ?
N48 C72 H72 111.5 . . ?
C71 C72 H72 111.5 . . ?
O24 C73 N50 126.2(9) . . ?
O24 C73 N49 126.1(9) . . ?
N50 C73 N49 107.8(8) . . ?
N48 C74 N51 114.4(8) . . ?
N48 C74 H74A 108.7 . . ?
N51 C74 H74A 108.7 . . ?
N48 C74 H74B 108.7 . . ?
N51 C74 H74B 108.7 . . ?
H74A C74 H74B 107.6 . . ?
N50 C75 N53 112.0(7) . . ?
N50 C75 H75A 109.2 . . ?
N53 C75 H75A 109.2 . . ?
N50 C75 H75B 109.2 . . ?
N53 C75 H75B 109.2 . . ?
H75A C75 H75B 107.9 . . ?
O27 C76 N51 127.0(9) . . ?
O27 C76 N52 124.4(10) . . ?
N51 C76 N52 108.6(9) . . ?
N53 C77 N51 115.1(8) . . ?
N53 C77 C78 103.9(8) . . ?
N51 C77 C78 103.1(7) . . ?
N53 C77 H77 111.4 . . ?
N51 C77 H77 111.4 . . ?
C78 C77 H77 111.4 . . ?
N52 C78 N54 112.7(8) . . ?
N52 C78 C77 102.5(7) . . ?
N54 C78 C77 101.7(8) . . ?
N52 C78 H78 113.0 . . ?
N54 C78 H78 113.0 . . ?
C77 C78 H78 113.0 . . ?
O26 C79 N53 127.4(9) . . ?
O26 C79 N54 124.5(9) . . ?
N53 C79 N54 108.1(8) . . ?
N55 C80 N52 113.8(10) . . ?
N55 C80 H80A 108.8 . . ?
N52 C80 H80A 108.8 . . ?
N55 C80 H80B 108.8 . . ?
N52 C80 H80B 108.8 . . ?
H80A C80 H80B 107.7 . . ?
N54 C81 N57 113.7(8) . . ?
N54 C81 H81A 108.8 . . ?
N57 C81 H81A 108.8 . . ?
N54 C81 H81B 108.8 . . ?
N57 C81 H81B 108.8 . . ?
H81A C81 H81B 107.7 . . ?
O29 C82 N55 126.7(12) . . ?
O29 C82 N56 123.3(12) . . ?
N55 C82 N56 109.9(9) . . ?
N55 C83 N57 113.8(8) . . ?
N55 C83 C84 104.6(8) . . ?
N57 C83 C84 102.5(9) . . ?
N55 C83 H83 111.8 . . ?
N57 C83 H83 111.8 . . ?
C84 C83 H83 111.8 . . ?
N56 C84 N58 114.8(10) . . ?
N56 C84 C83 102.8(8) . . ?
N58 C84 C83 103.6(8) . . ?
N56 C84 H84 111.7 . . ?
N58 C84 H84 111.7 . . ?
C83 C84 H84 111.7 . . ?
O28 C85 N58 124.2(11) . . ?
O28 C85 N57 126.6(9) . . ?
N58 C85 N57 109.2(10) . . ?
N56 C86 N59 111.8(10) . . ?
N56 C86 H86A 109.2 . . ?
N59 C86 H86A 109.2 . . ?
N56 C86 H86B 109.2 . . ?
N59 C86 H86B 109.2 . . ?
H86A C86 H86B 107.9 . . ?
N58 C87 N61 112.9(8) . . ?
N58 C87 H87A 109.0 . . ?
N61 C87 H87A 109.0 . . ?
N58 C87 H87B 109.0 . . ?
N61 C87 H87B 109.0 . . ?
H87A C87 H87B 107.8 . . ?
O31 C88 N60 128.1(12) . . ?
O31 C88 N59 123.2(14) . . ?
N60 C88 N59 108.7(10) . . ?
N59 C89 N61 114.0(8) . . ?
N59 C89 C90 105.2(8) . . ?
N61 C89 C90 103.0(9) . . ?
N59 C89 H89 111.4 . . ?
N61 C89 H89 111.4 . . ?
C90 C89 H89 111.4 . . ?
N62 C90 N60 115.4(8) . . ?
N62 C90 C89 103.2(8) . . ?
N60 C90 C89 103.0(9) . . ?
N62 C90 H90 111.5 . . ?
N60 C90 H90 111.5 . . ?
C89 C90 H90 111.5 . . ?
O30 C91 N62 124.8(12) . . ?
O30 C91 N61 125.8(10) . . ?
N62 C91 N61 109.3(9) . . ?
N67 C92 N60 113.5(9) . . ?
N67 C92 H92A 108.9 . . ?
N60 C92 H92A 108.9 . . ?
N67 C92 H92B 108.9 . . ?
N60 C92 H92B 108.9 . . ?
H92A C92 H92B 107.7 . . ?
N62 C93 N69 116.6(9) . . ?
N62 C93 H93A 108.2 . . ?
N69 C93 H93A 108.2 . . ?
N62 C93 H93B 108.2 . . ?
N69 C93 H93B 108.2 . . ?
H93A C93 H93B 107.3 . . ?
O33 C95 N68 128.2(10) . . ?
O33 C95 N67 122.1(12) . . ?
N68 C95 N67 109.6(10) . . ?
N67 C96 N69 114.1(10) . . ?
N67 C96 C97 104.3(8) . . ?
N69 C96 C97 104.4(8) . . ?
N67 C96 H96 111.2 . . ?
N69 C96 H96 111.2 . . ?
C97 C96 H96 111.2 . . ?
N70 C97 N68 113.9(8) . . ?
N70 C97 C96 102.6(9) . . ?
N68 C97 C96 103.0(9) . . ?
N70 C97 H97 112.2 . . ?
N68 C97 H97 112.2 . . ?
C96 C97 H97 112.2 . . ?
O32 C98 N69 126.3(11) . . ?
O32 C98 N70 126.8(10) . . ?
N69 C98 N70 106.9(9) . . ?
N72 C99 N68 115.3(8) . . ?
N72 C99 H99A 108.5 . . ?
N68 C99 H99A 108.5 . . ?
N72 C99 H99B 108.5 . . ?
N68 C99 H99B 108.5 . . ?
H99A C99 H99B 107.5 . . ?
N70 C100 N74 112.9(9) . . ?
N70 C100 H10A 109.0 . . ?
N74 C100 H10A 109.0 . . ?
N70 C100 H10B 109.0 . . ?
N74 C100 H10B 109.0 . . ?
H10A C100 H10B 107.8 . . ?
O35 C101 N72 126.3(9) . . ?
O35 C101 N73 126.8(9) . . ?
N72 C101 N73 106.8(9) . . ?
N74 C102 N72 115.0(8) . . ?
N74 C102 C103 102.3(7) . . ?
N72 C102 C103 102.2(7) . . ?
N74 C102 H102 112.2 . . ?
N72 C102 H102 112.2 . . ?
C103 C102 H102 112.2 . . ?
N71 C103 N73 114.8(8) . . ?
N71 C103 C102 104.3(7) . . ?
N73 C103 C102 103.1(8) . . ?
N71 C103 H103 111.4 . . ?
N73 C103 H103 111.4 . . ?
C102 C103 H103 111.4 . . ?
O34 C104 N71 125.6(9) . . ?
O34 C104 N74 126.1(9) . . ?
N71 C104 N74 108.3(8) . . ?
N73 C105 N43 113.3(8) . . ?
N73 C105 H10C 108.9 . . ?
N43 C105 H10C 108.9 . . ?
N73 C105 H10D 108.9 . . ?
N43 C105 H10D 108.9 . . ?
H10C C105 H10D 107.7 . . ?
N71 C106 N45 114.8(8) . . ?
N71 C106 H10E 108.6 . . ?
N45 C106 H10E 108.6 . . ?
N71 C106 H10F 108.6 . . ?
N45 C106 H10F 108.6 . . ?
H10E C106 H10F 107.6 . . ?
N77 C107 C108 111.4(9) . . ?
N77 C107 H107 124.3 . . ?
C108 C107 H107 124.3 . . ?
C109 C108 C107 105.5(9) . . ?
C109 C108 C110 127.5(10) . . ?
C107 C108 C110 126.9(9) . . ?
N78 C109 C108 107.3(9) . . ?
N78 C109 H109 126.4 . . ?
C108 C109 H109 126.4 . . ?
C112 C110 C108 113.9(9) . . ?
C112 C110 H11A 108.8 . . ?
C108 C110 H11A 108.8 . . ?
C112 C110 H11B 108.8 . . ?
C108 C110 H11B 108.8 . . ?
H11A C110 H11B 107.7 . . ?
N80 C111 C112 108.7(11) . . ?
N80 C111 H111 125.6 . . ?
C112 C111 H111 125.6 . . ?
C111 C112 C113 104.1(9) . . ?
C111 C112 C110 126.6(10) . . ?
C113 C112 C110 129.2(9) . . ?
N79 C113 C112 111.0(9) . . ?
N79 C113 H113 124.5 . . ?
C112 C113 H113 124.5 . . ?
N86 C114 C115 106.4(11) . . ?
N86 C114 H114 126.8 . . ?
C115 C114 H114 126.8 . . ?
C114 C115 C116 105.5(10) . . ?
C114 C115 C117 126.9(11) . . ?
C116 C115 C117 127.4(10) . . ?
N85 C116 C115 110.1(10) . . ?
N85 C116 H116 124.9 . . ?
C115 C116 H116 124.9 . . ?
C115 C117 C115 113.8(14) . 2_656 ?
C115 C117 H11C 108.8 . . ?
C115 C117 H11C 108.8 2_656 . ?
C115 C117 H11D 108.8 . . ?
C115 C117 H11D 108.8 2_656 . ?
H11C C117 H11D 107.7 . . ?
N89 C118 C119 113.3(12) . . ?
N89 C118 H118 123.4 . . ?
C119 C118 H118 123.4 . . ?
C118 C119 C120 103.9(10) . . ?
C118 C119 C121 135.7(13) . . ?
C120 C119 C121 119.8(11) . . ?
N90 C120 C119 106.0(11) . . ?
N90 C120 H120 127.0 . . ?
C119 C120 H120 127.0 . . ?
C123 C121 C119 116.6(13) . . ?
C123 C121 H12A 108.2 . . ?
C119 C121 H12A 108.2 . . ?
C123 C121 H12B 108.2 . . ?
C119 C121 H12B 108.2 . . ?
H12A C121 H12B 107.3 . . ?
N92 C122 C123 109.4(12) . . ?
N92 C122 H122 125.3 . . ?
C123 C122 H122 125.3 . . ?
C122 C123 C124 105.4(13) . . ?
C122 C123 C121 127.8(14) . . ?
C124 C123 C121 126.3(12) . . ?
N91 C124 C123 108.8(11) . . ?
N91 C124 H124 125.6 . . ?
C123 C124 H124 125.6 . . ?

loop_
_geom_bond_atom_site_label_1
_geom_bond_atom_site_label_2
_geom_bond_distance
_geom_bond_site_symmetry_2
_geom_bond_publ_flag
Pt1 N77 1.983(8) . ?
Pt1 N75 2.057(9) . ?
Pt1 N76 2.061(9) . ?
Pt1 Cl1 2.297(3) . ?
Pt2 N79 1.982(8) . ?
Pt2 N82 2.029(8) . ?
Pt2 N81 2.029(9) . ?
Pt2 Cl2 2.274(3) . ?
Pt3 N85 1.979(9) . ?
Pt3 N83 2.045(10) . ?
Pt3 N84 2.062(11) . ?
Pt3 Cl3 2.273(4) . ?
Pt4 N89 2.000(8) . ?
Pt4 N88 2.029(7) . ?
Pt4 N87 2.048(8) . ?
Pt4 Cl4 2.293(2) . ?
Pt5 N92 1.992(11) . ?
Pt5 N94 2.043(10) . ?
Pt5 N93 2.055(11) . ?
Pt5 Cl5 2.283(4) . ?
Cl6 O24W 0.66(3) . ?
Cl6 Cl12 2.271(19) 3_556 ?
Cl7 O15W 1.042(19) . ?
Cl7 O10W 2.022(19) . ?
Cl8 O36W 1.58(3) . ?
Cl9 O37W 1.07(3) . ?
Cl9 Cl13 2.179(12) . ?
Cl12 Cl19 1.623(12) . ?
Cl12 O24W 1.87(3) 3_556 ?
Cl12 O33W 2.06(4) . ?
Cl12 Cl6 2.271(19) 3_556 ?
Cl13 O2W 0.962(17) . ?
Cl16 O11W 0.54(3) . ?
Cl19 O16W 1.093(15) . ?
Cl19 O25W 1.33(4) . ?
O1 C1 1.222(11) . ?
O2 C4 1.217(11) . ?
O3 C7 1.221(12) . ?
O4 C10 1.209(12) . ?
O3W O28W 0.651(19) . ?
O5 C14 1.190(11) . ?
O4W O22W 0.92(2) . ?
O6 C17 1.228(11) . ?
O7 C20 1.220(11) . ?
O8 C23 1.221(11) . ?
O7W O17W 0.83(3) . ?
O9 C26 1.198(11) . ?
O8W O34W 0.65(2) . ?
O10 C29 1.222(10) . ?
O9W O31W 0.71(3) . ?
O11 C32 1.220(11) . ?
O12 C35 1.222(11) . ?
O13 C38 1.231(12) . ?
O14 C41 1.213(11) . ?
O10W O30W 1.03(3) . ?
O12W O26W 0.93(4) . ?
O13W O23W 1.47(3) . ?
O15 C43 1.205(10) . ?
O14W O21W 0.83(2) . ?
O16 C49 1.208(10) . ?
O17 C52 1.206(10) . ?
O16W O25W 0.84(3) . ?
O18 C46 1.221(11) . ?
O19 C55 1.240(11) . ?
O20 C58 1.253(12) . ?
O19W O32W 0.93(3) . ?
O19W O27W 1.65(3) . ?
O21 C63 1.243(11) . ?
O22 C67 1.224(10) . ?
O23 C64 1.223(12) . ?
O24 C73 1.224(11) . ?
O25 C70 1.242(11) . ?
O24W Cl12 1.87(3) 3_556 ?
O26 C79 1.213(11) . ?
O27 C76 1.231(12) . ?
O28 C85 1.252(13) . ?
O29 C82 1.231(13) . ?
O30 C91 1.239(12) . ?
O31 C88 1.212(14) . ?
O29W O35W 1.33(4) . ?
O29W O35W 1.33(4) 2 ?
O32 C98 1.212(12) . ?
O30W O30W 1.60(6) 3_666 ?
O33 C95 1.249(13) . ?
O34 C104 1.229(11) . ?
O35 C101 1.204(12) . ?
N1 C1 1.372(12) . ?
N1 C3 1.444(11) . ?
N1 C5 1.474(12) . ?
N2 C1 1.350(11) . ?
N2 C2 1.436(11) . ?
N2 C42 1.447(11) . ?
N3 C4 1.389(11) . ?
N3 C6 1.439(12) . ?
N3 C3 1.449(12) . ?
N4 C4 1.373(12) . ?
N4 C13 1.453(11) . ?
N4 C2 1.459(11) . ?
N5 C7 1.370(12) . ?
N5 C8 1.437(13) . ?
N5 C5 1.462(12) . ?
N6 C7 1.387(12) . ?
N6 C11 1.438(11) . ?
N6 C9 1.468(13) . ?
N7 C10 1.378(13) . ?
N7 C6 1.435(11) . ?
N7 C8 1.459(12) . ?
N8 C10 1.374(12) . ?
N8 C12 1.428(12) . ?
N8 C9 1.449(12) . ?
N9 C14 1.368(13) . ?
N9 C11 1.449(12) . ?
N9 C15 1.451(12) . ?
N10 C14 1.393(12) . ?
N10 C18 1.440(12) . ?
N10 C16 1.453(11) . ?
N11 C17 1.393(12) . ?
N11 C15 1.430(11) . ?
N11 C12 1.449(13) . ?
N12 C17 1.331(13) . ?
N12 C16 1.436(11) . ?
N12 C19 1.438(12) . ?
N13 C20 1.375(12) . ?
N13 C21 1.425(11) . ?
N13 C18 1.459(11) . ?
N14 C20 1.384(11) . ?
N14 C22 1.428(12) . ?
N14 C24 1.452(12) . ?
N15 C23 1.369(11) . ?
N15 C21 1.454(13) . ?
N15 C19 1.455(12) . ?
N16 C23 1.352(12) . ?
N16 C25 1.438(11) . ?
N16 C22 1.454(12) . ?
N17 C26 1.374(12) . ?
N17 C27 1.442(11) . ?
N17 C24 1.446(12) . ?
N18 C26 1.364(12) . ?
N18 C30 1.457(12) . ?
N18 C28 1.472(11) . ?
N19 C29 1.377(11) . ?
N19 C27 1.454(12) . ?
N19 C25 1.457(11) . ?
N20 C29 1.336(11) . ?
N20 C31 1.427(11) . ?
N20 C28 1.451(11) . ?
N21 C32 1.358(12) . ?
N21 C30 1.428(12) . ?
N21 C33 1.437(11) . ?
N22 C32 1.371(13) . ?
N22 C34 1.442(11) . ?
N22 C36 1.462(12) . ?
N23 C35 1.379(12) . ?
N23 C31 1.457(11) . ?
N23 C33 1.474(11) . ?
N24 C35 1.357(12) . ?
N24 C37 1.438(12) . ?
N24 C34 1.455(12) . ?
N25 C38 1.361(12) . ?
N25 C36 1.430(12) . ?
N25 C39 1.457(12) . ?
N26 C38 1.364(13) . ?
N26 C42 1.428(11) . ?
N26 C40 1.462(11) . ?
N27 C41 1.387(12) . ?
N27 C39 1.413(12) . ?
N27 C37 1.456(11) . ?
N28 C41 1.366(11) . ?
N28 C40 1.444(12) . ?
N28 C13 1.467(12) . ?
N29 C43 1.386(11) . ?
N29 C53 1.448(11) . ?
N29 C44 1.463(11) . ?
N30 C43 1.397(11) . ?
N30 C47 1.439(10) . ?
N30 C45 1.452(10) . ?
N31 C46 1.374(12) . ?
N31 C54 1.432(12) . ?
N31 C44 1.452(11) . ?
N32 C46 1.367(11) . ?
N32 C48 1.427(11) . ?
N32 C45 1.455(11) . ?
N33 C49 1.386(11) . ?
N33 C50 1.444(11) . ?
N33 C47 1.467(11) . ?
N34 C52 1.380(11) . ?
N34 C50 1.429(11) . ?
N34 C48 1.444(11) . ?
N35 C49 1.385(11) . ?
N35 C62 1.435(11) . ?
N35 C51 1.450(10) . ?
N36 C52 1.365(11) . ?
N36 C51 1.450(11) . ?
N36 C62 1.461(11) 2_656 ?
N37 C55 1.356(12) . ?
N37 C57 1.448(11) . ?
N37 C53 1.462(11) . ?
N38 C55 1.350(11) . ?
N38 C59 1.446(12) . ?
N38 C56 1.460(11) . ?
N39 C58 1.350(13) . ?
N39 C57 1.425(12) . ?
N39 C54 1.433(12) . ?
N40 C58 1.362(12) . ?
N40 C60 1.454(11) . ?
N40 C56 1.459(12) . ?
N41 C63 1.371(13) . ?
N41 C59 1.419(12) . ?
N41 C61 1.456(11) . ?
N42 C63 1.345(12) 2_656 ?
N42 C61 1.427(11) . ?
N42 C60 1.442(12) . ?
N43 C64 1.371(13) . ?
N43 C65 1.417(12) . ?
N43 C105 1.449(12) . ?
N44 C64 1.369(12) . ?
N44 C66 1.430(13) . ?
N44 C68 1.431(12) . ?
N45 C67 1.371(12) . ?
N45 C65 1.442(11) . ?
N45 C106 1.450(12) . ?
N46 C67 1.345(12) . ?
N46 C66 1.451(11) . ?
N46 C69 1.454(11) . ?
N47 C70 1.348(13) . ?
N47 C71 1.444(11) . ?
N47 C68 1.466(12) . ?
N48 C70 1.373(12) . ?
N48 C74 1.425(13) . ?
N48 C72 1.459(12) . ?
N49 C73 1.376(12) . ?
N49 C71 1.425(11) . ?
N49 C69 1.427(12) . ?
N50 C73 1.367(13) . ?
N50 C75 1.431(12) . ?
N50 C72 1.443(11) . ?
N51 C76 1.358(13) . ?
N51 C77 1.444(12) . ?
N51 C74 1.455(12) . ?
N52 C76 1.376(12) . ?
N52 C80 1.440(12) . ?
N52 C78 1.451(12) . ?
N53 C79 1.354(12) . ?
N53 C77 1.436(12) . ?
N53 C75 1.480(12) . ?
N54 C79 1.380(13) . ?
N54 C81 1.438(12) . ?
N54 C78 1.454(13) . ?
N55 C82 1.347(15) . ?
N55 C80 1.422(14) . ?
N55 C83 1.438(12) . ?
N56 C82 1.391(15) . ?
N56 C86 1.421(14) . ?
N56 C84 1.438(12) . ?
N57 C85 1.361(15) . ?
N57 C83 1.444(13) . ?
N57 C81 1.446(12) . ?
N58 C85 1.354(13) . ?
N58 C87 1.438(14) . ?
N58 C84 1.446(14) . ?
N59 C88 1.418(15) . ?
N59 C89 1.435(14) . ?
N59 C86 1.440(16) . ?
N60 C88 1.352(17) . ?
N60 C92 1.453(15) . ?
N60 C90 1.456(13) . ?
N61 C91 1.362(15) . ?
N61 C87 1.447(14) . ?
N61 C89 1.469(11) . ?
N62 C91 1.344(13) . ?
N62 C93 1.426(15) . ?
N62 C90 1.434(13) . ?
N67 C95 1.385(13) . ?
N67 C92 1.436(15) . ?
N67 C96 1.450(15) . ?
N68 C95 1.326(15) . ?
N68 C99 1.439(13) . ?
N68 C97 1.452(13) . ?
N69 C98 1.364(13) . ?
N69 C93 1.454(13) . ?
N69 C96 1.456(13) . ?
N70 C98 1.393(14) . ?
N70 C100 1.445(14) . ?
N70 C97 1.448(13) . ?
N71 C104 1.374(12) . ?
N71 C106 1.399(12) . ?
N71 C103 1.441(12) . ?
N72 C101 1.373(12) . ?
N72 C99 1.434(12) . ?
N72 C102 1.459(13) . ?
N73 C101 1.376(12) . ?
N73 C105 1.445(12) . ?
N73 C103 1.457(12) . ?
N74 C104 1.381(12) . ?
N74 C102 1.451(12) . ?
N74 C100 1.454(12) . ?
N75 H75D 0.9100 . ?
N75 H75E 0.9100 . ?
N75 H75F 0.9100 . ?
N76 H76D 0.9100 . ?
N76 H76E 0.9100 . ?
N76 H76F 0.9100 . ?
N77 C107 1.334(12) . ?
N77 N78 1.361(11) . ?
N78 C109 1.343(13) . ?
N78 H78N 0.8800 . ?
N79 C113 1.305(13) . ?
N79 N80 1.358(12) . ?
N80 C111 1.329(15) . ?
N80 H80N 0.8800 . ?
N81 H81D 0.9100 . ?
N81 H81E 0.9100 . ?
N81 H81F 0.9100 . ?
N82 H82D 0.9100 . ?
N82 H82E 0.9100 . ?
N82 H82F 0.9100 . ?
N83 H83D 0.9100 . ?
N83 H83E 0.9100 . ?
N83 H83F 0.9100 . ?
N84 H84D 0.9100 . ?
N84 H84E 0.9100 . ?
N84 H84F 0.9100 . ?
N85 C116 1.321(13) . ?
N85 N86 1.340(12) . ?
N86 C114 1.335(14) . ?
N86 H86N 0.8800 . ?
N87 H87D 0.9100 . ?
N87 H87E 0.9100 . ?
N87 H87F 0.9100 . ?
N88 H88D 0.9100 . ?
N88 H88E 0.9100 . ?
N88 H88F 0.9100 . ?
N89 C118 1.315(13) . ?
N89 N90 1.359(12) . ?
N90 C120 1.328(13) . ?
N90 H90N 0.8800 . ?
N91 C124 1.346(18) . ?
N91 N92 1.352(13) . ?
N91 H91N 0.8800 . ?
N92 C122 1.348(18) . ?
N93 H93D 0.9100 . ?
N93 H93E 0.9100 . ?
N93 H93F 0.9100 . ?
N94 H94D 0.9100 . ?
N94 H94E 0.9100 . ?
N94 H94F 0.9100 . ?
C2 C3 1.538(12) . ?
C2 H2 1.0000 . ?
C3 H3 1.0000 . ?
C5 H5A 0.9900 . ?
C5 H5B 0.9900 . ?
C6 H6A 0.9900 . ?
C6 H6B 0.9900 . ?
C8 C9 1.539(12) . ?
C8 H8 1.0000 . ?
C9 H9 1.0000 . ?
C11 H11X 0.9900 . ?
C11 H11Y 0.9900 . ?
C12 H12X 0.9900 . ?
C12 H12Y 0.9900 . ?
C13 H13A 0.9900 . ?
C13 H13B 0.9900 . ?
C15 C16 1.562(13) . ?
C15 H15 1.0000 . ?
C16 H16 1.0000 . ?
C18 H18A 0.9900 . ?
C18 H18B 0.9900 . ?
C19 H19A 0.9900 . ?
C19 H19B 0.9900 . ?
C21 C22 1.559(12) . ?
C21 H21 1.0000 . ?
C22 H22 1.0000 . ?
C24 H24A 0.9900 . ?
C24 H24B 0.9900 . ?
C25 H25A 0.9900 . ?
C25 H25B 0.9900 . ?
C27 C28 1.533(13) . ?
C27 H27 1.0000 . ?
C28 H28 1.0000 . ?
C30 H30A 0.9900 . ?
C30 H30B 0.9900 . ?
C31 H31A 0.9900 . ?
C31 H31B 0.9900 . ?
C33 C34 1.528(13) . ?
C33 H33 1.0000 . ?
C34 H34 1.0000 . ?
C36 H36A 0.9900 . ?
C36 H36B 0.9900 . ?
C37 H37A 0.9900 . ?
C37 H37B 0.9900 . ?
C39 C40 1.569(12) . ?
C39 H39 1.0000 . ?
C40 H40 1.0000 . ?
C42 H42A 0.9900 . ?
C42 H42B 0.9900 . ?
C44 C45 1.572(11) . ?
C44 H44 1.0000 . ?
C45 H45 1.0000 . ?
C47 H47A 0.9900 . ?
C47 H47B 0.9900 . ?
C48 H48A 0.9900 . ?
C48 H48B 0.9900 . ?
C50 C51 1.545(12) . ?
C50 H50 1.0000 . ?
C51 H51 1.0000 . ?
C53 H53A 0.9900 . ?
C53 H53B 0.9900 . ?
C54 H54A 0.9900 . ?
C54 H54B 0.9900 . ?
C56 C57 1.560(12) . ?
C56 H56 1.0000 . ?
C57 H57 1.0000 . ?
C59 H59A 0.9900 . ?
C59 H59B 0.9900 . ?
C60 H60A 0.9900 . ?
C60 H60B 0.9900 . ?
C61 C61 1.541(18) 2_656 ?
C61 H61 1.0000 . ?
C62 N36 1.461(11) 2_656 ?
C62 H62A 0.9900 . ?
C62 H62B 0.9900 . ?
C63 N42 1.345(12) 2_656 ?
C65 C66 1.540(13) . ?
C65 H65 1.0000 . ?
C66 H66 1.0000 . ?
C68 H68A 0.9900 . ?
C68 H68B 0.9900 . ?
C69 H69A 0.9900 . ?
C69 H69B 0.9900 . ?
C71 C72 1.562(13) . ?
C71 H71 1.0000 . ?
C72 H72 1.0000 . ?
C74 H74A 0.9900 . ?
C74 H74B 0.9900 . ?
C75 H75A 0.9900 . ?
C75 H75B 0.9900 . ?
C77 C78 1.572(13) . ?
C77 H77 1.0000 . ?
C78 H78 1.0000 . ?
C80 H80A 0.9900 . ?
C80 H80B 0.9900 . ?
C81 H81A 0.9900 . ?
C81 H81B 0.9900 . ?
C83 C84 1.559(15) . ?
C83 H83 1.0000 . ?
C84 H84 1.0000 . ?
C86 H86A 0.9900 . ?
C86 H86B 0.9900 . ?
C87 H87A 0.9900 . ?
C87 H87B 0.9900 . ?
C89 C90 1.538(16) . ?
C89 H89 1.0000 . ?
C90 H90 1.0000 . ?
C92 H92A 0.9900 . ?
C92 H92B 0.9900 . ?
C93 H93A 0.9900 . ?
C93 H93B 0.9900 . ?
C96 C97 1.513(16) . ?
C96 H96 1.0000 . ?
C97 H97 1.0000 . ?
C99 H99A 0.9900 . ?
C99 H99B 0.9900 . ?
C100 H10A 0.9900 . ?
C100 H10B 0.9900 . ?
C102 C103 1.560(13) . ?
C102 H102 1.0000 . ?
C103 H103 1.0000 . ?
C105 H10C 0.9900 . ?
C105 H10D 0.9900 . ?
C106 H10E 0.9900 . ?
C106 H10F 0.9900 . ?
C107 C108 1.378(14) . ?
C107 H107 0.9500 . ?
C108 C109 1.364(15) . ?
C108 C110 1.512(14) . ?
C109 H109 0.9500 . ?
C110 C112 1.497(14) . ?
C110 H11A 0.9900 . ?
C110 H11B 0.9900 . ?
C111 C112 1.345(15) . ?
C111 H111 0.9500 . ?
C112 C113 1.414(14) . ?
C113 H113 0.9500 . ?
C114 C115 1.370(16) . ?
C114 H114 0.9500 . ?
C115 C116 1.396(16) . ?
C115 C117 1.493(14) . ?
C116 H116 0.9500 . ?
C117 C115 1.493(14) 2_656 ?
C117 H11C 0.9900 . ?
C117 H11D 0.9900 . ?
C118 C119 1.351(16) . ?
C118 H118 0.9500 . ?
C119 C120 1.427(17) . ?
C119 C121 1.506(16) . ?
C120 H120 0.9500 . ?
C121 C123 1.48(2) . ?
C121 H12A 0.9900 . ?
C121 H12B 0.9900 . ?
C122 C123 1.372(16) . ?
C122 H122 0.9500 . ?
C123 C124 1.38(2) . ?
C124 H124 0.9500 . ?

loop_
_geom_torsion_atom_site_label_1
_geom_torsion_atom_site_label_2
_geom_torsion_atom_site_label_3
_geom_torsion_atom_site_label_4
_geom_torsion
_geom_torsion_site_symmetry_1
_geom_torsion_site_symmetry_2
_geom_torsion_site_symmetry_3
_geom_torsion_site_symmetry_4
_geom_torsion_publ_flag
O37W Cl9 Cl13 O2W -26(6) . . . . ?
O24W Cl12 Cl19 O16W 147.7(18) 3_556 . . . ?
O33W Cl12 Cl19 O16W 42(2) . . . . ?
Cl6 Cl12 Cl19 O16W 139.1(16) 3_556 . . . ?
O24W Cl12 Cl19 O25W 103(2) 3_556 . . . ?
O33W Cl12 Cl19 O25W -3(2) . . . . ?
Cl6 Cl12 Cl19 O25W 94.3(19) 3_556 . . . ?
O15W Cl7 O10W O30W -53(6) . . . . ?
Cl12 Cl19 O16W O25W -75(3) . . . . ?
Cl12 Cl19 O25W O16W 135(2) . . . . ?
Cl7 O10W O30W O30W -1(8) . . . 3_666 ?
N75 Pt1 N77 C107 -90.3(10) . . . . ?
N76 Pt1 N77 C107 88.6(10) . . . . ?
Cl1 Pt1 N77 C107 -30(41) . . . . ?
N75 Pt1 N77 N78 87.4(8) . . . . ?
N76 Pt1 N77 N78 -93.8(9) . . . . ?
Cl1 Pt1 N77 N78 148(48) . . . . ?
C107 N77 N78 C109 -0.1(13) . . . . ?
Pt1 N77 N78 C109 -178.3(9) . . . . ?
N82 Pt2 N79 C113 128.7(10) . . . . ?
N81 Pt2 N79 C113 -48.6(10) . . . . ?
Cl2 Pt2 N79 C113 -129(5) . . . . ?
N82 Pt2 N79 N80 -57.6(9) . . . . ?
N81 Pt2 N79 N80 125.1(9) . . . . ?
Cl2 Pt2 N79 N80 45(6) . . . . ?
C113 N79 N80 C111 2.4(13) . . . . ?
Pt2 N79 N80 C111 -172.8(8) . . . . ?
N83 Pt3 N85 C116 51.0(11) . . . . ?
N84 Pt3 N85 C116 -129.2(11) . . . . ?
Cl3 Pt3 N85 C116 33(14) . . . . ?
N83 Pt3 N85 N86 -122.0(9) . . . . ?
N84 Pt3 N85 N86 57.9(9) . . . . ?
Cl3 Pt3 N85 N86 -140(13) . . . . ?
C116 N85 N86 C114 0.2(12) . . . . ?
Pt3 N85 N86 C114 174.7(8) . . . . ?
N88 Pt4 N89 C118 74.4(12) . . . . ?
N87 Pt4 N89 C118 -105.9(12) . . . . ?
Cl4 Pt4 N89 C118 163(6) . . . . ?
N88 Pt4 N89 N90 -103.9(8) . . . . ?
N87 Pt4 N89 N90 75.9(8) . . . . ?
Cl4 Pt4 N89 N90 -15(8) . . . . ?
C118 N89 N90 C120 -0.8(13) . . . . ?
Pt4 N89 N90 C120 177.9(8) . . . . ?
C124 N91 N92 C122 2.8(16) . . . . ?
C124 N91 N92 Pt5 -171.4(10) . . . . ?
N94 Pt5 N92 C122 -70.0(13) . . . . ?
N93 Pt5 N92 C122 108.4(13) . . . . ?
Cl5 Pt5 N92 C122 -142(15) . . . . ?
N94 Pt5 N92 N91 102.4(10) . . . . ?
N93 Pt5 N92 N91 -79.1(10) . . . . ?
Cl5 Pt5 N92 N91 31(16) . . . . ?
C2 N2 C1 O1 -175.4(8) . . . . ?
C42 N2 C1 O1 -6.2(14) . . . . ?
C2 N2 C1 N1 4.9(9) . . . . ?
C42 N2 C1 N1 174.1(7) . . . . ?
C3 N1 C1 O1 167.8(8) . . . . ?
C5 N1 C1 O1 17.9(13) . . . . ?
C3 N1 C1 N2 -12.5(9) . . . . ?
C5 N1 C1 N2 -162.4(7) . . . . ?
C1 N2 C2 N4 -108.4(8) . . . . ?
C42 N2 C2 N4 82.4(10) . . . . ?
C1 N2 C2 C3 3.9(9) . . . . ?
C42 N2 C2 C3 -165.4(7) . . . . ?
C4 N4 C2 N2 126.6(8) . . . . ?
C13 N4 C2 N2 -91.3(9) . . . . ?
C4 N4 C2 C3 14.4(9) . . . . ?
C13 N4 C2 C3 156.5(7) . . . . ?
C1 N1 C3 N3 126.1(8) . . . . ?
C5 N1 C3 N3 -83.4(9) . . . . ?
C1 N1 C3 C2 14.2(9) . . . . ?
C5 N1 C3 C2 164.8(7) . . . . ?
C4 N3 C3 N1 -105.2(9) . . . . ?
C6 N3 C3 N1 74.1(11) . . . . ?
C4 N3 C3 C2 6.2(9) . . . . ?
C6 N3 C3 C2 -174.5(7) . . . . ?
N2 C2 C3 N1 -10.4(8) . . . . ?
N4 C2 C3 N1 109.7(7) . . . . ?
N2 C2 C3 N3 -132.0(7) . . . . ?
N4 C2 C3 N3 -11.8(8) . . . . ?
C13 N4 C4 O2 26.2(13) . . . . ?
C2 N4 C4 O2 168.9(8) . . . . ?
C13 N4 C4 N3 -153.7(8) . . . . ?
C2 N4 C4 N3 -11.0(9) . . . . ?
C6 N3 C4 O2 3.3(14) . . . . ?
C3 N3 C4 O2 -177.4(8) . . . . ?
C6 N3 C4 N4 -176.8(7) . . . . ?
C3 N3 C4 N4 2.5(10) . . . . ?
C7 N5 C5 N1 100.1(10) . . . . ?
C8 N5 C5 N1 -84.6(11) . . . . ?
C1 N1 C5 N5 -120.4(9) . . . . ?
C3 N1 C5 N5 91.9(10) . . . . ?
C10 N7 C6 N3 -111.7(11) . . . . ?
C8 N7 C6 N3 90.6(11) . . . . ?
C4 N3 C6 N7 98.7(10) . . . . ?
C3 N3 C6 N7 -80.5(11) . . . . ?
C8 N5 C7 O3 -175.2(9) . . . . ?
C5 N5 C7 O3 0.6(14) . . . . ?
C8 N5 C7 N6 1.4(10) . . . . ?
C5 N5 C7 N6 177.2(8) . . . . ?
C11 N6 C7 O3 13.4(14) . . . . ?
C9 N6 C7 O3 171.4(9) . . . . ?
C11 N6 C7 N5 -163.2(8) . . . . ?
C9 N6 C7 N5 -5.2(10) . . . . ?
C7 N5 C8 N7 -109.8(9) . . . . ?
C5 N5 C8 N7 74.5(11) . . . . ?
C7 N5 C8 C9 2.7(10) . . . . ?
C5 N5 C8 C9 -173.0(8) . . . . ?
C10 N7 C8 N5 118.1(9) . . . . ?
C6 N7 C8 N5 -82.3(12) . . . . ?
C10 N7 C8 C9 5.5(11) . . . . ?
C6 N7 C8 C9 165.1(9) . . . . ?
C10 N8 C9 N6 -110.0(9) . . . . ?
C12 N8 C9 N6 76.2(12) . . . . ?
C10 N8 C9 C8 1.4(12) . . . . ?
C12 N8 C9 C8 -172.4(9) . . . . ?
C7 N6 C9 N8 118.2(8) . . . . ?
C11 N6 C9 N8 -84.1(11) . . . . ?
C7 N6 C9 C8 6.6(10) . . . . ?
C11 N6 C9 C8 164.3(8) . . . . ?
N5 C8 C9 N8 -124.5(8) . . . . ?
N7 C8 C9 N8 -4.0(10) . . . . ?
N5 C8 C9 N6 -5.3(9) . . . . ?
N7 C8 C9 N6 115.2(8) . . . . ?
C12 N8 C10 O4 -1.5(18) . . . . ?
C9 N8 C10 O4 -175.4(11) . . . . ?
C12 N8 C10 N7 175.7(10) . . . . ?
C9 N8 C10 N7 1.9(12) . . . . ?
C6 N7 C10 O4 12.6(18) . . . . ?
C8 N7 C10 O4 172.4(11) . . . . ?
C6 N7 C10 N8 -164.6(9) . . . . ?
C8 N7 C10 N8 -4.8(12) . . . . ?
C7 N6 C11 N9 -115.2(10) . . . . ?
C9 N6 C11 N9 89.3(11) . . . . ?
C14 N9 C11 N6 96.5(11) . . . . ?
C15 N9 C11 N6 -81.9(11) . . . . ?
C10 N8 C12 N11 105.6(11) . . . . ?
C9 N8 C12 N11 -81.2(13) . . . . ?
C17 N11 C12 N8 -110.1(10) . . . . ?
C15 N11 C12 N8 90.3(11) . . . . ?
C4 N4 C13 N28 -133.0(8) . . . . ?
C2 N4 C13 N28 87.3(10) . . . . ?
C41 N28 C13 N4 121.5(9) . . . . ?
C40 N28 C13 N4 -82.0(11) . . . . ?
C11 N9 C14 O5 1.1(14) . . . . ?
C15 N9 C14 O5 179.6(8) . . . . ?
C11 N9 C14 N10 177.6(7) . . . . ?
C15 N9 C14 N10 -3.8(10) . . . . ?
C18 N10 C14 O5 22.3(13) . . . . ?
C16 N10 C14 O5 173.9(8) . . . . ?
C18 N10 C14 N9 -154.3(7) . . . . ?
C16 N10 C14 N9 -2.7(9) . . . . ?
C17 N11 C15 N9 114.4(8) . . . . ?
C12 N11 C15 N9 -84.2(11) . . . . ?
C17 N11 C15 C16 4.7(9) . . . . ?
C12 N11 C15 C16 166.1(8) . . . . ?
C14 N9 C15 N11 -102.4(9) . . . . ?
C11 N9 C15 N11 76.2(11) . . . . ?
C14 N9 C15 C16 8.0(9) . . . . ?
C11 N9 C15 C16 -173.5(8) . . . . ?
C17 N12 C16 N10 -99.1(9) . . . . ?
C19 N12 C16 N10 69.3(11) . . . . ?
C17 N12 C16 C15 13.1(9) . . . . ?
C19 N12 C16 C15 -178.5(8) . . . . ?
C14 N10 C16 N12 118.3(8) . . . . ?
C18 N10 C16 N12 -90.4(10) . . . . ?
C14 N10 C16 C15 7.4(9) . . . . ?
C18 N10 C16 C15 158.6(7) . . . . ?
N11 C15 C16 N12 -10.1(9) . . . . ?
N9 C15 C16 N12 -128.0(7) . . . . ?
N11 C15 C16 N10 109.0(7) . . . . ?
N9 C15 C16 N10 -8.9(8) . . . . ?
C16 N12 C17 O6 171.2(8) . . . . ?
C19 N12 C17 O6 2.3(13) . . . . ?
C16 N12 C17 N11 -10.7(10) . . . . ?
C19 N12 C17 N11 -179.7(7) . . . . ?
C15 N11 C17 O6 -178.7(8) . . . . ?
C12 N11 C17 O6 19.4(13) . . . . ?
C15 N11 C17 N12 3.2(10) . . . . ?
C12 N11 C17 N12 -158.7(8) . . . . ?
C14 N10 C18 N13 -116.0(9) . . . . ?
C16 N10 C18 N13 95.5(9) . . . . ?
C20 N13 C18 N10 108.4(10) . . . . ?
C21 N13 C18 N10 -75.9(11) . . . . ?
C17 N12 C19 N15 93.8(10) . . . . ?
C16 N12 C19 N15 -73.8(11) . . . . ?
C23 N15 C19 N12 -119.0(9) . . . . ?
C21 N15 C19 N12 92.5(11) . . . . ?
C21 N13 C20 O7 -176.6(9) . . . . ?
C18 N13 C20 O7 -0.5(15) . . . . ?
C21 N13 C20 N14 3.0(10) . . . . ?
C18 N13 C20 N14 179.1(8) . . . . ?
C22 N14 C20 O7 173.4(9) . . . . ?
C24 N14 C20 O7 19.4(14) . . . . ?
C22 N14 C20 N13 -6.2(10) . . . . ?
C24 N14 C20 N13 -160.1(8) . . . . ?
C20 N13 C21 N15 -110.7(9) . . . . ?
C18 N13 C21 N15 73.1(11) . . . . ?
C20 N13 C21 C22 0.9(10) . . . . ?
C18 N13 C21 C22 -175.2(8) . . . . ?
C23 N15 C21 N13 119.1(8) . . . . ?
C19 N15 C21 N13 -90.0(10) . . . . ?
C23 N15 C21 C22 6.9(10) . . . . ?
C19 N15 C21 C22 157.7(7) . . . . ?
C20 N14 C22 N16 116.9(8) . . . . ?
C24 N14 C22 N16 -89.7(10) . . . . ?
C20 N14 C22 C21 6.4(10) . . . . ?
C24 N14 C22 C21 159.8(8) . . . . ?
C23 N16 C22 N14 -111.9(9) . . . . ?
C25 N16 C22 N14 83.5(10) . . . . ?
C23 N16 C22 C21 -1.4(10) . . . . ?
C25 N16 C22 C21 -165.9(7) . . . . ?
N13 C21 C22 N14 -4.2(9) . . . . ?
N15 C21 C22 N14 115.6(7) . . . . ?
N13 C21 C22 N16 -123.1(8) . . . . ?
N15 C21 C22 N16 -3.2(9) . . . . ?
C25 N16 C23 O8 -11.3(15) . . . . ?
C22 N16 C23 O8 -175.7(9) . . . . ?
C25 N16 C23 N15 170.1(8) . . . . ?
C22 N16 C23 N15 5.7(10) . . . . ?
C21 N15 C23 O8 173.4(9) . . . . ?
C19 N15 C23 O8 22.4(14) . . . . ?
C21 N15 C23 N16 -8.1(10) . . . . ?
C19 N15 C23 N16 -159.0(8) . . . . ?
C26 N17 C24 N14 114.5(9) . . . . ?
C27 N17 C24 N14 -80.8(11) . . . . ?
C20 N14 C24 N17 -122.9(9) . . . . ?
C22 N14 C24 N17 85.5(11) . . . . ?
C23 N16 C25 N19 116.1(10) . . . . ?
C22 N16 C25 N19 -80.8(11) . . . . ?
C29 N19 C25 N16 -121.9(9) . . . . ?
C27 N19 C25 N16 85.0(10) . . . . ?
C30 N18 C26 O9 16.5(14) . . . . ?
C28 N18 C26 O9 173.1(9) . . . . ?
C30 N18 C26 N17 -164.5(8) . . . . ?
C28 N18 C26 N17 -7.9(10) . . . . ?
C27 N17 C26 O9 -177.1(9) . . . . ?
C24 N17 C26 O9 -10.9(14) . . . . ?
C27 N17 C26 N18 4.0(10) . . . . ?
C24 N17 C26 N18 170.2(8) . . . . ?
C26 N17 C27 N19 -109.7(9) . . . . ?
C24 N17 C27 N19 84.5(11) . . . . ?
C26 N17 C27 C28 1.2(10) . . . . ?
C24 N17 C27 C28 -164.6(8) . . . . ?
C29 N19 C27 N17 117.7(8) . . . . ?
C25 N19 C27 N17 -86.7(10) . . . . ?
C29 N19 C27 C28 6.0(9) . . . . ?
C25 N19 C27 C28 161.6(7) . . . . ?
C29 N20 C28 N18 -107.5(9) . . . . ?
C31 N20 C28 N18 73.7(10) . . . . ?
C29 N20 C28 C27 3.0(10) . . . . ?
C31 N20 C28 C27 -175.8(8) . . . . ?
C26 N18 C28 N20 119.6(8) . . . . ?
C30 N18 C28 N20 -84.3(10) . . . . ?
C26 N18 C28 C27 8.4(9) . . . . ?
C30 N18 C28 C27 164.5(8) . . . . ?
N17 C27 C28 N20 -124.1(7) . . . . ?
N19 C27 C28 N20 -5.1(9) . . . . ?
N17 C27 C28 N18 -5.4(9) . . . . ?
N19 C27 C28 N18 113.6(7) . . . . ?
C31 N20 C29 O10 2.3(15) . . . . ?
C28 N20 C29 O10 -176.4(9) . . . . ?
C31 N20 C29 N19 179.4(8) . . . . ?
C28 N20 C29 N19 0.7(10) . . . . ?
C27 N19 C29 O10 172.7(8) . . . . ?
C25 N19 C29 O10 17.6(13) . . . . ?
C27 N19 C29 N20 -4.4(10) . . . . ?
C25 N19 C29 N20 -159.5(8) . . . . ?
C32 N21 C30 N18 96.9(10) . . . . ?
C33 N21 C30 N18 -81.7(11) . . . . ?
C26 N18 C30 N21 -111.7(9) . . . . ?
C28 N18 C30 N21 94.0(10) . . . . ?
C29 N20 C31 N23 99.8(10) . . . . ?
C28 N20 C31 N23 -81.5(10) . . . . ?
C35 N23 C31 N20 -112.1(9) . . . . ?
C33 N23 C31 N20 91.7(10) . . . . ?
C30 N21 C32 O11 8.3(15) . . . . ?
C33 N21 C32 O11 -172.9(9) . . . . ?
C30 N21 C32 N22 -174.8(8) . . . . ?
C33 N21 C32 N22 3.9(10) . . . . ?
C34 N22 C32 O11 168.6(9) . . . . ?
C36 N22 C32 O11 9.2(15) . . . . ?
C34 N22 C32 N21 -8.3(10) . . . . ?
C36 N22 C32 N21 -167.7(8) . . . . ?
C32 N21 C33 N23 -109.0(8) . . . . ?
C30 N21 C33 N23 69.8(11) . . . . ?
C32 N21 C33 C34 1.7(10) . . . . ?
C30 N21 C33 C34 -179.6(8) . . . . ?
C35 N23 C33 N21 121.9(8) . . . . ?
C31 N23 C33 N21 -80.1(10) . . . . ?
C35 N23 C33 C34 11.2(9) . . . . ?
C31 N23 C33 C34 169.2(8) . . . . ?
C32 N22 C34 N24 122.9(9) . . . . ?
C36 N22 C34 N24 -78.1(11) . . . . ?
C32 N22 C34 C33 9.1(10) . . . . ?
C36 N22 C34 C33 168.0(8) . . . . ?
C35 N24 C34 N22 -111.0(9) . . . . ?
C37 N24 C34 N22 79.6(11) . . . . ?
C35 N24 C34 C33 2.9(10) . . . . ?
C37 N24 C34 C33 -166.5(8) . . . . ?
N21 C33 C34 N22 -6.3(9) . . . . ?
N23 C33 C34 N22 113.1(7) . . . . ?
N21 C33 C34 N24 -127.5(7) . . . . ?
N23 C33 C34 N24 -8.1(9) . . . . ?
C37 N24 C35 O12 -5.7(15) . . . . ?
C34 N24 C35 O12 -175.2(9) . . . . ?
C37 N24 C35 N23 173.7(8) . . . . ?
C34 N24 C35 N23 4.2(10) . . . . ?
C31 N23 C35 O12 10.1(14) . . . . ?
C33 N23 C35 O12 169.4(9) . . . . ?
C31 N23 C35 N24 -169.3(7) . . . . ?
C33 N23 C35 N24 -10.0(10) . . . . ?
C38 N25 C36 N22 115.1(10) . . . . ?
C39 N25 C36 N22 -86.1(12) . . . . ?
C32 N22 C36 N25 -117.3(10) . . . . ?
C34 N22 C36 N25 86.0(12) . . . . ?
C35 N24 C37 N27 107.3(10) . . . . ?
C34 N24 C37 N27 -84.5(11) . . . . ?
C41 N27 C37 N24 -99.9(10) . . . . ?
C39 N27 C37 N24 85.2(11) . . . . ?
C36 N25 C38 O13 -12.9(16) . . . . ?
C39 N25 C38 O13 -173.6(9) . . . . ?
C36 N25 C38 N26 166.7(9) . . . . ?
C39 N25 C38 N26 6.0(11) . . . . ?
C42 N26 C38 O13 12.3(15) . . . . ?
C40 N26 C38 O13 178.8(9) . . . . ?
C42 N26 C38 N25 -167.2(8) . . . . ?
C40 N26 C38 N25 -0.7(11) . . . . ?
C41 N27 C39 N25 104.2(9) . . . . ?
C37 N27 C39 N25 -80.6(11) . . . . ?
C41 N27 C39 C40 -6.8(10) . . . . ?
C37 N27 C39 C40 168.5(8) . . . . ?
C38 N25 C39 N27 -119.1(9) . . . . ?
C36 N25 C39 N27 80.0(11) . . . . ?
C38 N25 C39 C40 -8.1(10) . . . . ?
C36 N25 C39 C40 -169.0(8) . . . . ?
C41 N28 C40 N26 -119.3(8) . . . . ?
C13 N28 C40 N26 82.6(10) . . . . ?
C41 N28 C40 C39 -8.5(10) . . . . ?
C13 N28 C40 C39 -166.5(8) . . . . ?
C38 N26 C40 N28 106.3(9) . . . . ?
C42 N26 C40 N28 -87.0(10) . . . . ?
C38 N26 C40 C39 -4.2(10) . . . . ?
C42 N26 C40 C39 162.5(8) . . . . ?
N27 C39 C40 N28 8.7(9) . . . . ?
N25 C39 C40 N28 -111.6(8) . . . . ?
N27 C39 C40 N26 127.3(8) . . . . ?
N25 C39 C40 N26 7.1(9) . . . . ?
C40 N28 C41 O14 -172.1(9) . . . . ?
C13 N28 C41 O14 -13.5(14) . . . . ?
C40 N28 C41 N27 4.7(10) . . . . ?
C13 N28 C41 N27 163.3(8) . . . . ?
C39 N27 C41 O14 178.7(9) . . . . ?
C37 N27 C41 O14 3.2(14) . . . . ?
C39 N27 C41 N28 1.8(11) . . . . ?
C37 N27 C41 N28 -173.7(8) . . . . ?
C38 N26 C42 N2 -111.9(10) . . . . ?
C40 N26 C42 N2 83.1(10) . . . . ?
C1 N2 C42 N26 115.3(9) . . . . ?
C2 N2 C42 N26 -76.6(10) . . . . ?
C53 N29 C43 O15 19.8(13) . . . . ?
C44 N29 C43 O15 172.2(8) . . . . ?
C53 N29 C43 N30 -160.7(7) . . . . ?
C44 N29 C43 N30 -8.3(9) . . . . ?
C47 N30 C43 O15 -7.4(13) . . . . ?
C45 N30 C43 O15 -177.6(8) . . . . ?
C47 N30 C43 N29 173.1(7) . . . . ?
C45 N30 C43 N29 2.9(9) . . . . ?
C46 N31 C44 N29 -108.5(8) . . . . ?
C54 N31 C44 N29 84.7(10) . . . . ?
C46 N31 C44 C45 2.2(9) . . . . ?
C54 N31 C44 C45 -164.6(8) . . . . ?
C43 N29 C44 N31 120.2(8) . . . . ?
C53 N29 C44 N31 -87.1(9) . . . . ?
C43 N29 C44 C45 9.9(9) . . . . ?
C53 N29 C44 C45 162.6(7) . . . . ?
C43 N30 C45 N32 -108.5(8) . . . . ?
C47 N30 C45 N32 81.5(10) . . . . ?
C43 N30 C45 C44 3.1(9) . . . . ?
C47 N30 C45 C44 -166.9(7) . . . . ?
C46 N32 C45 N30 118.0(8) . . . . ?
C48 N32 C45 N30 -85.8(9) . . . . ?
C46 N32 C45 C44 6.6(9) . . . . ?
C48 N32 C45 C44 162.9(7) . . . . ?
N31 C44 C45 N30 -125.4(7) . . . . ?
N29 C44 C45 N30 -7.4(8) . . . . ?
N31 C44 C45 N32 -5.1(8) . . . . ?
N29 C44 C45 N32 113.0(7) . . . . ?
C48 N32 C46 O18 17.3(14) . . . . ?
C45 N32 C46 O18 173.1(9) . . . . ?
C48 N32 C46 N31 -161.4(8) . . . . ?
C45 N32 C46 N31 -5.6(10) . . . . ?
C54 N31 C46 O18 -9.8(15) . . . . ?
C44 N31 C46 O18 -176.9(9) . . . . ?
C54 N31 C46 N32 168.9(8) . . . . ?
C44 N31 C46 N32 1.8(10) . . . . ?
C43 N30 C47 N33 111.3(9) . . . . ?
C45 N30 C47 N33 -79.5(10) . . . . ?
C49 N33 C47 N30 -121.4(8) . . . . ?
C50 N33 C47 N30 85.2(9) . . . . ?
C46 N32 C48 N34 -122.0(9) . . . . ?
C45 N32 C48 N34 84.2(10) . . . . ?
C52 N34 C48 N32 110.2(9) . . . . ?
C50 N34 C48 N32 -79.7(11) . . . . ?
C62 N35 C49 O16 11.8(13) . . . . ?
C51 N35 C49 O16 -180.0(8) . . . . ?
C62 N35 C49 N33 -168.6(7) . . . . ?
C51 N35 C49 N33 -0.4(9) . . . . ?
C50 N33 C49 O16 174.2(8) . . . . ?
C47 N33 C49 O16 18.4(13) . . . . ?
C50 N33 C49 N35 -5.4(9) . . . . ?
C47 N33 C49 N35 -161.1(7) . . . . ?
C52 N34 C50 N33 -110.1(8) . . . . ?
C48 N34 C50 N33 79.2(10) . . . . ?
C52 N34 C50 C51 1.4(9) . . . . ?
C48 N34 C50 C51 -169.3(8) . . . . ?
C49 N33 C50 N34 119.8(8) . . . . ?
C47 N33 C50 N34 -85.2(9) . . . . ?
C49 N33 C50 C51 8.5(9) . . . . ?
C47 N33 C50 C51 163.5(7) . . . . ?
C52 N36 C51 N35 121.2(8) . . . . ?
C62 N36 C51 N35 -83.2(10) 2_656 . . . ?
C52 N36 C51 C50 8.6(9) . . . . ?
C62 N36 C51 C50 164.1(7) 2_656 . . . ?
C49 N35 C51 N36 -107.2(8) . . . . ?
C62 N35 C51 N36 60.6(11) . . . . ?
C49 N35 C51 C50 5.4(9) . . . . ?
C62 N35 C51 C50 173.3(7) . . . . ?
N34 C50 C51 N36 -5.7(8) . . . . ?
N33 C50 C51 N36 114.0(7) . . . . ?
N34 C50 C51 N35 -127.6(7) . . . . ?
N33 C50 C51 N35 -7.9(8) . . . . ?
C51 N36 C52 O17 171.2(8) . . . . ?
C62 N36 C52 O17 14.6(13) 2_656 . . . ?
C51 N36 C52 N34 -8.0(9) . . . . ?
C62 N36 C52 N34 -164.6(7) 2_656 . . . ?
C50 N34 C52 O17 -175.4(8) . . . . ?
C48 N34 C52 O17 -4.1(13) . . . . ?
C50 N34 C52 N36 3.9(10) . . . . ?
C48 N34 C52 N36 175.1(7) . . . . ?
C43 N29 C53 N37 -124.4(8) . . . . ?
C44 N29 C53 N37 85.2(9) . . . . ?
C55 N37 C53 N29 121.8(9) . . . . ?
C57 N37 C53 N29 -85.3(10) . . . . ?
C46 N31 C54 N39 114.1(10) . . . . ?
C44 N31 C54 N39 -80.3(12) . . . . ?
C58 N39 C54 N31 -117.1(11) . . . . ?
C57 N39 C54 N31 82.0(12) . . . . ?
C59 N38 C55 O19 -0.3(14) . . . . ?
C56 N38 C55 O19 -178.5(8) . . . . ?
C59 N38 C55 N37 177.7(8) . . . . ?
C56 N38 C55 N37 -0.5(10) . . . . ?
C57 N37 C55 O19 -176.6(8) . . . . ?
C53 N37 C55 O19 -21.0(13) . . . . ?
C57 N37 C55 N38 5.5(10) . . . . ?
C53 N37 C55 N38 161.0(8) . . . . ?
C58 N40 C56 N38 -120.6(9) . . . . ?
C60 N40 C56 N38 83.9(11) . . . . ?
C58 N40 C56 C57 -9.8(10) . . . . ?
C60 N40 C56 C57 -165.3(8) . . . . ?
C55 N38 C56 N40 106.8(8) . . . . ?
C59 N38 C56 N40 -71.4(11) . . . . ?
C55 N38 C56 C57 -4.1(10) . . . . ?
C59 N38 C56 C57 177.7(8) . . . . ?
C58 N39 C57 N37 111.7(9) . . . . ?
C54 N39 C57 N37 -85.9(11) . . . . ?
C58 N39 C57 C56 1.0(11) . . . . ?
C54 N39 C57 C56 163.4(9) . . . . ?
C55 N37 C57 N39 -118.3(8) . . . . ?
C53 N37 C57 N39 86.5(10) . . . . ?
C55 N37 C57 C56 -7.6(10) . . . . ?
C53 N37 C57 C56 -162.8(8) . . . . ?
N40 C56 C57 N39 5.1(9) . . . . ?
N38 C56 C57 N39 124.5(8) . . . . ?
N40 C56 C57 N37 -112.7(8) . . . . ?
N38 C56 C57 N37 6.7(9) . . . . ?
C57 N39 C58 O20 176.3(11) . . . . ?
C54 N39 C58 O20 13.6(17) . . . . ?
C57 N39 C58 N40 -7.3(12) . . . . ?
C54 N39 C58 N40 -170.1(9) . . . . ?
C60 N40 C58 O20 -16.6(17) . . . . ?
C56 N40 C58 O20 -172.7(10) . . . . ?
C60 N40 C58 N39 167.0(9) . . . . ?
C56 N40 C58 N39 10.9(12) . . . . ?
C63 N41 C59 N38 112.9(9) . . . . ?
C61 N41 C59 N38 -93.1(10) . . . . ?
C55 N38 C59 N41 -98.8(10) . . . . ?
C56 N38 C59 N41 79.2(11) . . . . ?
C63 N42 C60 N40 -104.2(10) 2_656 . . . ?
C61 N42 C60 N40 81.3(11) . . . . ?
C58 N40 C60 N42 115.3(10) . . . . ?
C56 N40 C60 N42 -91.7(11) . . . . ?
C63 N42 C61 N41 110.3(9) 2_656 . . . ?
C60 N42 C61 N41 -74.7(11) . . . . ?
C63 N42 C61 C61 -1.1(8) 2_656 . . 2_656 ?
C60 N42 C61 C61 173.9(7) . . . 2_656 ?
C63 N41 C61 N42 -117.4(8) . . . . ?
C59 N41 C61 N42 86.3(10) . . . . ?
C63 N41 C61 C61 -5.9(8) . . . 2_656 ?
C59 N41 C61 C61 -162.2(7) . . . 2_656 ?
C49 N35 C62 N36 93.8(9) . . . 2_656 ?
C51 N35 C62 N36 -73.0(10) . . . 2_656 ?
C59 N41 C63 O21 -19.6(13) . . . . ?
C61 N41 C63 O21 -176.4(8) . . . . ?
C59 N41 C63 N42 162.3(8) . . . 2_656 ?
C61 N41 C63 N42 5.5(10) . . . 2_656 ?
C66 N44 C64 O23 -172.2(9) . . . . ?
C68 N44 C64 O23 -18.6(15) . . . . ?
C66 N44 C64 N43 9.0(10) . . . . ?
C68 N44 C64 N43 162.6(9) . . . . ?
C65 N43 C64 O23 172.1(9) . . . . ?
C105 N43 C64 O23 13.0(15) . . . . ?
C65 N43 C64 N44 -9.1(10) . . . . ?
C105 N43 C64 N44 -168.2(8) . . . . ?
C64 N43 C65 N45 117.1(9) . . . . ?
C105 N43 C65 N45 -83.7(11) . . . . ?
C64 N43 C65 C66 5.5(10) . . . . ?
C105 N43 C65 C66 164.6(8) . . . . ?
C67 N45 C65 N43 -117.0(10) . . . . ?
C106 N45 C65 N43 66.0(12) . . . . ?
C67 N45 C65 C66 -4.6(11) . . . . ?
C106 N45 C65 C66 178.4(9) . . . . ?
C64 N44 C66 N46 -118.1(8) . . . . ?
C68 N44 C66 N46 88.7(10) . . . . ?
C64 N44 C66 C65 -5.4(10) . . . . ?
C68 N44 C66 C65 -158.7(8) . . . . ?
C67 N46 C66 N44 118.5(9) . . . . ?
C69 N46 C66 N44 -83.3(11) . . . . ?
C67 N46 C66 C65 5.7(11) . . . . ?
C69 N46 C66 C65 163.9(9) . . . . ?
N43 C65 C66 N44 0.0(9) . . . . ?
N45 C65 C66 N44 -121.5(8) . . . . ?
N43 C65 C66 N46 120.9(8) . . . . ?
N45 C65 C66 N46 -0.6(10) . . . . ?
C66 N46 C67 O22 171.6(10) . . . . ?
C69 N46 C67 O22 13.2(16) . . . . ?
C66 N46 C67 N45 -8.7(12) . . . . ?
C69 N46 C67 N45 -167.1(9) . . . . ?
C65 N45 C67 O22 -171.9(10) . . . . ?
C106 N45 C67 O22 4.9(17) . . . . ?
C65 N45 C67 N46 8.3(12) . . . . ?
C106 N45 C67 N46 -174.8(9) . . . . ?
C64 N44 C68 N47 125.2(10) . . . . ?
C66 N44 C68 N47 -84.0(12) . . . . ?
C70 N47 C68 N44 -124.9(10) . . . . ?
C71 N47 C68 N44 78.1(12) . . . . ?
C73 N49 C69 N46 118.2(9) . . . . ?
C71 N49 C69 N46 -84.9(10) . . . . ?
C67 N46 C69 N49 -124.6(9) . . . . ?
C66 N46 C69 N49 79.1(11) . . . . ?
C71 N47 C70 O25 172.5(9) . . . . ?
C68 N47 C70 O25 13.8(15) . . . . ?
C71 N47 C70 N48 -8.6(11) . . . . ?
C68 N47 C70 N48 -167.3(8) . . . . ?
C74 N48 C70 O25 -20.4(14) . . . . ?
C72 N48 C70 O25 -173.6(8) . . . . ?
C74 N48 C70 N47 160.6(8) . . . . ?
C72 N48 C70 N47 7.4(10) . . . . ?
C73 N49 C71 N47 -110.6(9) . . . . ?
C69 N49 C71 N47 90.6(10) . . . . ?
C73 N49 C71 C72 0.2(10) . . . . ?
C69 N49 C71 C72 -158.6(7) . . . . ?
C70 N47 C71 N49 117.7(9) . . . . ?
C68 N47 C71 N49 -83.5(11) . . . . ?
C70 N47 C71 C72 6.0(10) . . . . ?
C68 N47 C71 C72 164.8(8) . . . . ?
C73 N50 C72 N48 115.3(9) . . . . ?
C75 N50 C72 N48 -73.4(11) . . . . ?
C73 N50 C72 C71 3.0(10) . . . . ?
C75 N50 C72 C71 174.3(8) . . . . ?
C70 N48 C72 N50 -115.0(8) . . . . ?
C74 N48 C72 N50 91.5(10) . . . . ?
C70 N48 C72 C71 -3.5(9) . . . . ?
C74 N48 C72 C71 -157.0(7) . . . . ?
N49 C71 C72 N50 -1.8(9) . . . . ?
N47 C71 C72 N50 118.7(7) . . . . ?
N49 C71 C72 N48 -121.8(7) . . . . ?
N47 C71 C72 N48 -1.3(8) . . . . ?
C75 N50 C73 O24 6.4(14) . . . . ?
C72 N50 C73 O24 177.8(9) . . . . ?
C75 N50 C73 N49 -174.4(8) . . . . ?
C72 N50 C73 N49 -3.0(10) . . . . ?
C71 N49 C73 O24 -179.2(9) . . . . ?
C69 N49 C73 O24 -20.5(14) . . . . ?
C71 N49 C73 N50 1.6(10) . . . . ?
C69 N49 C73 N50 160.3(8) . . . . ?
C70 N48 C74 N51 117.1(10) . . . . ?
C72 N48 C74 N51 -92.5(10) . . . . ?
C76 N51 C74 N48 -102.6(11) . . . . ?
C77 N51 C74 N48 71.5(13) . . . . ?
C73 N50 C75 N53 -114.9(9) . . . . ?
C72 N50 C75 N53 74.6(11) . . . . ?
C79 N53 C75 N50 115.1(9) . . . . ?
C77 N53 C75 N50 -94.2(10) . . . . ?
C77 N51 C76 O27 -174.7(10) . . . . ?
C74 N51 C76 O27 0.0(17) . . . . ?
C77 N51 C76 N52 4.8(12) . . . . ?
C74 N51 C76 N52 179.6(9) . . . . ?
C80 N52 C76 O27 -9.6(17) . . . . ?
C78 N52 C76 O27 179.6(10) . . . . ?
C80 N52 C76 N51 170.8(10) . . . . ?
C78 N52 C76 N51 0.1(12) . . . . ?
C79 N53 C77 N51 -116.3(9) . . . . ?
C75 N53 C77 N51 91.4(10) . . . . ?
C79 N53 C77 C78 -4.3(10) . . . . ?
C75 N53 C77 C78 -156.7(8) . . . . ?
C76 N51 C77 N53 105.2(10) . . . . ?
C74 N51 C77 N53 -69.4(12) . . . . ?
C76 N51 C77 C78 -7.2(11) . . . . ?
C74 N51 C77 C78 178.2(9) . . . . ?
C76 N52 C78 N54 -112.8(10) . . . . ?
C80 N52 C78 N54 76.4(12) . . . . ?
C76 N52 C78 C77 -4.3(11) . . . . ?
C80 N52 C78 C77 -175.1(9) . . . . ?
C79 N54 C78 N52 108.3(9) . . . . ?
C81 N54 C78 N52 -82.5(11) . . . . ?
C79 N54 C78 C77 -0.7(10) . . . . ?
C81 N54 C78 C77 168.4(8) . . . . ?
N53 C77 C78 N52 -113.9(8) . . . . ?
N51 C77 C78 N52 6.5(10) . . . . ?
N53 C77 C78 N54 2.8(9) . . . . ?
N51 C77 C78 N54 123.2(8) . . . . ?
C77 N53 C79 O26 -175.2(9) . . . . ?
C75 N53 C79 O26 -22.1(14) . . . . ?
C77 N53 C79 N54 4.0(11) . . . . ?
C75 N53 C79 N54 157.0(8) . . . . ?
C81 N54 C79 O26 8.0(15) . . . . ?
C78 N54 C79 O26 177.3(9) . . . . ?
C81 N54 C79 N53 -171.2(8) . . . . ?
C78 N54 C79 N53 -1.8(11) . . . . ?
C82 N55 C80 N52 -103.1(13) . . . . ?
C83 N55 C80 N52 90.7(13) . . . . ?
C76 N52 C80 N55 105.7(11) . . . . ?
C78 N52 C80 N55 -84.6(13) . . . . ?
C79 N54 C81 N57 -101.8(11) . . . . ?
C78 N54 C81 N57 90.0(13) . . . . ?
C85 N57 C81 N54 112.0(11) . . . . ?
C83 N57 C81 N54 -82.7(13) . . . . ?
C80 N55 C82 O29 7(2) . . . . ?
C83 N55 C82 O29 175.1(12) . . . . ?
C80 N55 C82 N56 -172.2(10) . . . . ?
C83 N55 C82 N56 -4.4(14) . . . . ?
C86 N56 C82 O29 -12(2) . . . . ?
C84 N56 C82 O29 -171.9(12) . . . . ?
C86 N56 C82 N55 167.8(11) . . . . ?
C84 N56 C82 N55 7.7(14) . . . . ?
C82 N55 C83 N57 110.7(11) . . . . ?
C80 N55 C83 N57 -81.7(14) . . . . ?
C82 N55 C83 C84 -0.3(13) . . . . ?
C80 N55 C83 C84 167.3(10) . . . . ?
C85 N57 C83 N55 -118.7(10) . . . . ?
C81 N57 C83 N55 74.7(13) . . . . ?
C85 N57 C83 C84 -6.5(11) . . . . ?
C81 N57 C83 C84 -173.1(8) . . . . ?
C82 N56 C84 N58 -119.1(10) . . . . ?
C86 N56 C84 N58 80.9(13) . . . . ?
C82 N56 C84 C83 -7.4(12) . . . . ?
C86 N56 C84 C83 -167.4(11) . . . . ?
C85 N58 C84 N56 108.2(10) . . . . ?
C87 N58 C84 N56 -75.4(13) . . . . ?
C85 N58 C84 C83 -3.1(11) . . . . ?
C87 N58 C84 C83 173.3(9) . . . . ?
N55 C83 C84 N56 4.6(11) . . . . ?
N57 C83 C84 N56 -114.4(9) . . . . ?
N55 C83 C84 N58 124.4(9) . . . . ?
N57 C83 C84 N58 5.5(10) . . . . ?
C87 N58 C85 O28 3.3(15) . . . . ?
C84 N58 C85 O28 179.8(9) . . . . ?
C87 N58 C85 N57 -177.3(9) . . . . ?
C84 N58 C85 N57 -0.9(12) . . . . ?
C83 N57 C85 O28 -175.7(9) . . . . ?
C81 N57 C85 O28 -8.9(16) . . . . ?
C83 N57 C85 N58 5.0(12) . . . . ?
C81 N57 C85 N58 171.8(9) . . . . ?
C82 N56 C86 N59 112.5(12) . . . . ?
C84 N56 C86 N59 -89.8(13) . . . . ?
C88 N59 C86 N56 -102.1(11) . . . . ?
C89 N59 C86 N56 86.5(12) . . . . ?
C85 N58 C87 N61 -99.9(11) . . . . ?
C84 N58 C87 N61 84.1(13) . . . . ?
C91 N61 C87 N58 120.6(10) . . . . ?
C89 N61 C87 N58 -88.1(11) . . . . ?
C92 N60 C88 O31 -24.7(16) . . . . ?
C90 N60 C88 O31 -170.8(10) . . . . ?
C92 N60 C88 N59 156.9(9) . . . . ?
C90 N60 C88 N59 10.7(11) . . . . ?
C89 N59 C88 O31 176.7(9) . . . . ?
C86 N59 C88 O31 4.1(16) . . . . ?
C89 N59 C88 N60 -4.8(11) . . . . ?
C86 N59 C88 N60 -177.3(9) . . . . ?
C88 N59 C89 N61 109.5(10) . . . . ?
C86 N59 C89 N61 -78.0(13) . . . . ?
C88 N59 C89 C90 -2.5(10) . . . . ?
C86 N59 C89 C90 170.0(9) . . . . ?
C91 N61 C89 N59 -125.6(10) . . . . ?
C87 N61 C89 N59 80.0(12) . . . . ?
C91 N61 C89 C90 -12.2(10) . . . . ?
C87 N61 C89 C90 -166.6(9) . . . . ?
C91 N62 C90 N60 108.2(10) . . . . ?
C93 N62 C90 N60 -80.9(13) . . . . ?
C91 N62 C90 C89 -3.5(11) . . . . ?
C93 N62 C90 C89 167.5(9) . . . . ?
C88 N60 C90 N62 -123.5(10) . . . . ?
C92 N60 C90 N62 91.0(11) . . . . ?
C88 N60 C90 C89 -11.8(10) . . . . ?
C92 N60 C90 C89 -157.3(9) . . . . ?
N59 C89 C90 N62 128.7(8) . . . . ?
N61 C89 C90 N62 9.1(9) . . . . ?
N59 C89 C90 N60 8.2(9) . . . . ?
N61 C89 C90 N60 -111.4(8) . . . . ?
C93 N62 C91 O30 5.4(15) . . . . ?
C90 N62 C91 O30 176.1(9) . . . . ?
C93 N62 C91 N61 -174.9(9) . . . . ?
C90 N62 C91 N61 -4.3(11) . . . . ?
C87 N61 C91 O30 -15.3(15) . . . . ?
C89 N61 C91 O30 -169.6(9) . . . . ?
C87 N61 C91 N62 165.0(8) . . . . ?
C89 N61 C91 N62 10.7(11) . . . . ?
C95 N67 C92 N60 -130.5(12) . . . . ?
C96 N67 C92 N60 81.0(15) . . . . ?
C88 N60 C92 N67 129.1(11) . . . . ?
C90 N60 C92 N67 -87.6(13) . . . . ?
C91 N62 C93 N69 -115.1(10) . . . . ?
C90 N62 C93 N69 75.1(12) . . . . ?
C98 N69 C93 N62 110.9(12) . . . . ?
C96 N69 C93 N62 -83.2(13) . . . . ?
C99 N68 C95 O33 -9.4(17) . . . . ?
C97 N68 C95 O33 -179.5(10) . . . . ?
C99 N68 C95 N67 170.2(9) . . . . ?
C97 N68 C95 N67 0.1(12) . . . . ?
C92 N67 C95 O33 19.7(17) . . . . ?
C96 N67 C95 O33 171.6(9) . . . . ?
C92 N67 C95 N68 -159.9(11) . . . . ?
C96 N67 C95 N68 -8.0(12) . . . . ?
C95 N67 C96 N69 125.4(9) . . . . ?
C92 N67 C96 N69 -82.4(12) . . . . ?
C95 N67 C96 C97 12.1(11) . . . . ?
C92 N67 C96 C97 164.3(9) . . . . ?
C98 N69 C96 N67 -105.3(10) . . . . ?
C93 N69 C96 N67 87.2(12) . . . . ?
C98 N69 C96 C97 7.9(12) . . . . ?
C93 N69 C96 C97 -159.5(10) . . . . ?
C98 N70 C97 N68 124.8(10) . . . . ?
C100 N70 C97 N68 -76.9(13) . . . . ?
C98 N70 C97 C96 14.2(12) . . . . ?
C100 N70 C97 C96 172.5(9) . . . . ?
C95 N68 C97 N70 -103.1(11) . . . . ?
C99 N68 C97 N70 86.7(12) . . . . ?
C95 N68 C97 C96 7.2(11) . . . . ?
C99 N68 C97 C96 -163.0(9) . . . . ?
N67 C96 C97 N70 107.3(9) . . . . ?
N69 C96 C97 N70 -12.7(11) . . . . ?
N67 C96 C97 N68 -11.2(10) . . . . ?
N69 C96 C97 N68 -131.3(8) . . . . ?
C93 N69 C98 O32 -10.4(18) . . . . ?
C96 N69 C98 O32 -177.7(11) . . . . ?
C93 N69 C98 N70 168.0(10) . . . . ?
C96 N69 C98 N70 0.7(12) . . . . ?
C100 N70 C98 O32 10.1(17) . . . . ?
C97 N70 C98 O32 168.5(11) . . . . ?
C100 N70 C98 N69 -168.3(9) . . . . ?
C97 N70 C98 N69 -9.8(12) . . . . ?
C101 N72 C99 N68 -99.9(11) . . . . ?
C102 N72 C99 N68 77.3(13) . . . . ?
C95 N68 C99 N72 100.4(12) . . . . ?
C97 N68 C99 N72 -90.6(12) . . . . ?
C98 N70 C100 N74 -122.9(10) . . . . ?
C97 N70 C100 N74 80.9(12) . . . . ?
C104 N74 C100 N70 114.5(10) . . . . ?
C102 N74 C100 N70 -91.5(12) . . . . ?
C99 N72 C101 O35 -5.7(15) . . . . ?
C102 N72 C101 O35 176.9(9) . . . . ?
C99 N72 C101 N73 177.5(9) . . . . ?
C102 N72 C101 N73 0.0(11) . . . . ?
C105 N73 C101 O35 4.7(15) . . . . ?
C103 N73 C101 O35 -171.2(9) . . . . ?
C105 N73 C101 N72 -178.4(8) . . . . ?
C103 N73 C101 N72 5.6(11) . . . . ?
C104 N74 C102 N72 -118.6(9) . . . . ?
C100 N74 C102 N72 85.8(11) . . . . ?
C104 N74 C102 C103 -8.7(10) . . . . ?
C100 N74 C102 C103 -164.3(9) . . . . ?
C101 N72 C102 N74 105.0(9) . . . . ?
C99 N72 C102 N74 -72.5(11) . . . . ?
C101 N72 C102 C103 -5.0(10) . . . . ?
C99 N72 C102 C103 177.6(8) . . . . ?
C104 N71 C103 N73 106.0(9) . . . . ?
C106 N71 C103 N73 -79.9(11) . . . . ?
C104 N71 C103 C102 -6.0(10) . . . . ?
C106 N71 C103 C102 168.0(8) . . . . ?
C101 N73 C103 N71 -121.1(9) . . . . ?
C105 N73 C103 N71 63.0(12) . . . . ?
C101 N73 C103 C102 -8.4(10) . . . . ?
C105 N73 C103 C102 175.7(8) . . . . ?
N74 C102 C103 N71 8.4(9) . . . . ?
N72 C102 C103 N71 127.7(8) . . . . ?
N74 C102 C103 N73 -111.8(8) . . . . ?
N72 C102 C103 N73 7.5(9) . . . . ?
C106 N71 C104 O34 6.8(15) . . . . ?
C103 N71 C104 O34 -179.0(9) . . . . ?
C106 N71 C104 N74 -173.5(8) . . . . ?
C103 N71 C104 N74 0.8(11) . . . . ?
C102 N74 C104 O34 -174.8(9) . . . . ?
C100 N74 C104 O34 -18.1(15) . . . . ?
C102 N74 C104 N71 5.4(11) . . . . ?
C100 N74 C104 N71 162.1(9) . . . . ?
C101 N73 C105 N43 105.3(10) . . . . ?
C103 N73 C105 N43 -79.2(12) . . . . ?
C64 N43 C105 N73 -105.3(10) . . . . ?
C65 N43 C105 N73 97.7(10) . . . . ?
C104 N71 C106 N45 -89.1(11) . . . . ?
C103 N71 C106 N45 97.5(11) . . . . ?
C67 N45 C106 N71 105.1(11) . . . . ?
C65 N45 C106 N71 -78.3(12) . . . . ?
N78 N77 C107 C108 0.2(13) . . . . ?
Pt1 N77 C107 C108 178.1(8) . . . . ?
N77 C107 C108 C109 -0.2(14) . . . . ?
N77 C107 C108 C110 -178.2(11) . . . . ?
N77 N78 C109 C108 0.0(15) . . . . ?
C107 C108 C109 N78 0.1(15) . . . . ?
C110 C108 C109 N78 178.2(12) . . . . ?
C109 C108 C110 C112 22.6(18) . . . . ?
C107 C108 C110 C112 -159.7(11) . . . . ?
N79 N80 C111 C112 -2.9(15) . . . . ?
N80 C111 C112 C113 2.1(13) . . . . ?
N80 C111 C112 C110 178.8(10) . . . . ?
C108 C110 C112 C111 102.2(14) . . . . ?
C108 C110 C112 C113 -81.9(14) . . . . ?
N80 N79 C113 C112 -1.0(11) . . . . ?
Pt2 N79 C113 C112 173.4(7) . . . . ?
C111 C112 C113 N79 -0.7(12) . . . . ?
C110 C112 C113 N79 -177.2(10) . . . . ?
N85 N86 C114 C115 -0.9(13) . . . . ?
N86 C114 C115 C116 1.1(13) . . . . ?
N86 C114 C115 C117 176.3(10) . . . . ?
N86 N85 C116 C115 0.5(13) . . . . ?
Pt3 N85 C116 C115 -173.2(8) . . . . ?
C114 C115 C116 N85 -1.1(14) . . . . ?
C117 C115 C116 N85 -176.2(11) . . . . ?
C114 C115 C117 C115 -41.2(10) . . . 2_656 ?
C116 C115 C117 C115 132.9(14) . . . 2_656 ?
N90 N89 C118 C119 -2.3(14) . . . . ?
Pt4 N89 C118 C119 179.3(8) . . . . ?
N89 C118 C119 C120 4.2(14) . . . . ?
N89 C118 C119 C121 174.8(15) . . . . ?
N89 N90 C120 C119 3.3(14) . . . . ?
C118 C119 C120 N90 -4.4(14) . . . . ?
C121 C119 C120 N90 -176.9(12) . . . . ?
C118 C119 C121 C123 -131.2(17) . . . . ?
C120 C119 C121 C123 38(2) . . . . ?
N91 N92 C122 C123 -4.1(16) . . . . ?
Pt5 N92 C122 C123 169.0(10) . . . . ?
N92 C122 C123 C124 3.7(17) . . . . ?
N92 C122 C123 C121 175.5(15) . . . . ?
C119 C121 C123 C122 -149.3(15) . . . . ?
C119 C121 C123 C124 21(3) . . . . ?
N92 N91 C124 C123 -0.5(18) . . . . ?
C122 C123 C124 N91 -2.0(18) . . . . ?
C121 C123 C124 N91 -173.9(15) . . . . ?

loop_
_platon_squeeze_void_nr
_platon_squeeze_void_average_x
_platon_squeeze_void_average_y
_platon_squeeze_void_average_z
_platon_squeeze_void_volume
_platon_squeeze_void_count_electrons
1 0.000 0.224 0.250 202.3 12.2
2 0.000 0.897 0.250 60.4 0.8
3 0.000 0.410 0.250 10.7 2.0
4 0.000 0.103 0.750 60.4 0.9
5 0.000 0.776 0.750 202.3 12.2
6 0.000 0.590 0.750 10.7 1.9
7 0.175 0.960 0.277 21.3 2.4
8 0.175 0.040 0.777 21.3 2.4
9 0.222 0.633 0.312 6.8 0.4
10 0.222 0.367 0.812 7.0 0.4
11 0.255 0.714 0.365 10.2 1.2
12 0.255 0.286 0.865 10.0 1.2
13 0.485 0.003 0.472 19.9 1.0
14 0.485 0.997 0.972 19.8 0.9
15 0.519 1.004 0.036 17.3 0.4
16 0.500 0.424 0.250 18.7 1.2
17 0.519 -0.004 0.536 17.2 0.4
18 0.500 0.576 0.750 18.7 1.2
19 0.745 0.713 0.136 10.1 1.1
20 0.745 0.287 0.636 9.9 1.1
21 0.778 0.633 0.188 7.0 0.4
22 0.778 0.367 0.688 7.1 0.5
23 0.825 0.960 0.223 21.3 2.3
24 0.825 0.040 0.723 21.3 2.3
